data_4114232
loop_
_publ_author_name
'Hidemitsu Uno'
'Akane Masumoto'
'Noboru Ono'

_publ_contact_author_email uno@dpc.ehime-u.ac.jp
_publ_contact_author_fax +81-89-927-9660
_publ_contact_author_name 'Dr Hidemitsu Uno'
_publ_contact_author_phone +81-89-927-9670
_publ_section_title
;
 Hexagonal Columnar Porphyrin Assembly by Unique Trimeric Complexation of
 a Porphyrin Dimer with \p-\p Stacking: Remarkable Thermal Behavior in a
 Solid
;
_journal_name_full 'Journal of the American Chemical Society'
_journal_page_first 12082
_journal_page_last 12083
_journal_paper_doi 10.1021/ja036203f
_journal_volume 125
_journal_year 2003
_chemical_formula_moiety
;
3(C85 H98 N8 O3 Zn2), 6.7(C6 H5 Cl), 3(C H4 O), 0.3(O H2)
;
_chemical_formula_sum 'C298.2 H346.8 Cl6.7 N24 O12.3 Zn6'
_chemical_formula_weight 5093.99
_space_group_IT_number 2
_symmetry_cell_setting triclinic
_symmetry_Int_Tables_number 2
_symmetry_space_group_name_Hall '-P 1'
_symmetry_space_group_name_H-M 'P -1'
_cell_angle_alpha 74.971(5)
_cell_angle_beta 88.762(6)
_cell_angle_gamma 59.955(4)
_cell_formula_units_Z 2
_cell_length_a 22.740(4)
_cell_length_b 22.735(3)
_cell_length_c 30.569(5)
_cell_measurement_reflns_used 29460
_cell_measurement_temperature 123.1
_cell_measurement_theta_max 27.5
_cell_measurement_theta_min 3.0
_cell_volume 13101(4)
_computing_cell_refinement CrystalClear
_computing_data_collection CrystalClear
_computing_data_reduction CrystalStructure
_computing_publication_material 'CrystalStructure Ver. 3.10'
_computing_structure_refinement CRYSTALS
_computing_structure_solution SIR92
_diffrn_detector_area_resol_mean 14.62
_diffrn_measured_fraction_theta_full 0.9812
_diffrn_measured_fraction_theta_max 0.9812
_diffrn_measurement_device_type 'Rigaku Mercury'
_diffrn_measurement_method w
_diffrn_radiation_type 'Mo Ka'
_diffrn_radiation_wavelength 0.7107
_diffrn_reflns_av_R_equivalents 0.048
_diffrn_reflns_limit_h_max 20
_diffrn_reflns_limit_h_min -29
_diffrn_reflns_limit_k_max 29
_diffrn_reflns_limit_k_min -29
_diffrn_reflns_limit_l_max 37
_diffrn_reflns_limit_l_min -39
_diffrn_reflns_number 10690
_diffrn_reflns_theta_full 27.48
_diffrn_reflns_theta_max 27.48
_exptl_absorpt_coefficient_mu 0.675
_exptl_absorpt_correction_T_max 0.9341
_exptl_absorpt_correction_T_min 0.8547
_exptl_absorpt_correction_type numerical
_exptl_absorpt_process_details
;
    Higashi, T. (1999). Program for Absorption Correction.
    Rigaku Corporation, Tokyo, Japan.
;
_exptl_crystal_colour red
_exptl_crystal_density_diffrn 1.291
_exptl_crystal_description platelet
_exptl_crystal_F_000 5392.60
_exptl_crystal_size_max 0.35
_exptl_crystal_size_mid 0.30
_exptl_crystal_size_min 0.15
_refine_diff_density_max 2.34
_refine_diff_density_min -1.30
_refine_ls_goodness_of_fit_ref 1.853
_refine_ls_hydrogen_treatment noref
_refine_ls_number_parameters 3090
_refine_ls_number_reflns 58994
_refine_ls_R_factor_gt 0.0900
_refine_ls_shift/su_max 0.0010
_refine_ls_structure_factor_coef Fsqd
_refine_ls_weighting_details 'w = 1/s^2^(Fo^2^)'
_refine_ls_weighting_scheme sigma
_refine_ls_wR_factor_ref 0.1400
_reflns_number_gt 41070
_reflns_number_total 58994
_reflns_threshold_expression F^2^>2.0s(F^2^)
_cod_data_source_file ja036203fsi20030718_105938_1.cif
_cod_data_source_block '__syn-3-Zn(syn-3-Zn/6.7PhCl/6MeOH/0.3H2O)'
_cod_original_cell_volume 13101.4(36)
_cod_original_sg_symbol_Hall '-P 1       '
_cod_original_sg_symbol_H-M 'P -1 '
_cod_original_formula_sum 'C298.20 H346.80 Cl6.70 N24 O12.30 Zn6 '
_cod_database_code 4114232

loop_
_symmetry_equiv_pos_as_xyz
x,y,z
-x,-y,-z

loop_
_atom_site_label
_atom_site_type_symbol
_atom_site_fract_x
_atom_site_fract_y
_atom_site_fract_z
_atom_site_U_iso_or_equiv
_atom_site_adp_type
_atom_site_occupancy
_atom_site_symmetry_multiplicity
_atom_site_calc_flag
_atom_site_refinement_flags
Zn1 Zn 0.31449(2) 0.17024(2) 0.27613(2) 0.01952(12) Uani 1.00 1 d .
Zn2 Zn 0.55528(2) 0.46679(2) 0.30278(2) 0.02376(13) Uani 1.00 1 d .
Zn3 Zn 0.61853(2) 0.63891(2) 0.21452(2) 0.01959(12) Uani 1.00 1 d .
Zn4 Zn 0.07661(3) 0.85327(3) 0.24923(2) 0.0310(2) Uani 1.00 1 d .
Zn5 Zn -0.12062(3) 0.92991(3) 0.25143(2) 0.0333(2) Uani 1.00 1 d .
Zn6 Zn 0.18866(2) 0.43903(3) 0.18500(2) 0.02329(13) Uani 1.00 1 d .
Cl1 Cl 0.3553(2) 0.8569(3) 0.01033(13) 0.210(2) Uani 0.70 1 d P
Cl2 Cl 0.0689(2) 0.4028(2) 0.49024(11) 0.165(2) Uani 0.70 1 d P
Cl3 Cl 0.0543(2) 0.1764(2) 0.10104(12) 0.189(2) Uani 1.00 1 d .
Cl4 Cl 0.50310(9) 0.25515(9) 0.52684(5) 0.0781(6) Uani 1.00 1 d .
Cl5 Cl 0.90230(11) 0.06312(12) 0.50247(8) 0.1036(9) Uani 0.90 1 d P
Cl6 Cl 0.58133(8) 0.83485(9) 0.39155(5) 0.0677(5) Uani 1.00 1 d .
Cl7 Cl 0.4281(2) 1.0237(2) 0.06627(10) 0.1223(13) Uani 0.75 1 d P
Cl8 Cl -0.0205(13) 0.5736(11) 0.4073(9) 0.141(9) Uiso 0.10 1 d P
Cl9 Cl 0.0286(6) 0.3074(6) 0.4587(4) 0.114(4) Uiso 0.20 1 d P
Cl10 Cl 0.8398(8) 0.0959(9) 0.4365(6) 0.076(5) Uiso 0.10 1 d P
Cl11 Cl 0.6817(4) 0.9720(4) 0.0319(3) 0.096(2) Uiso 0.25 1 d P
O1 O 0.68261(13) 0.0656(1) 0.37371(9) 0.0269(8) Uani 1.00 1 d .
O2 O 0.63051(13) 0.1720(1) 0.18371(9) 0.0257(8) Uani 1.00 1 d .
O3 O 0.37031(13) 0.89416(13) 0.34496(9) 0.0227(8) Uani 1.00 1 d .
O4 O 0.29821(13) 1.0255(1) 0.15715(9) 0.0256(8) Uani 1.00 1 d .
O5 O -0.16567(13) 0.6101(1) 0.27851(10) 0.0287(8) Uani 1.00 1 d .
O6 O -0.1908(1) 0.7469(1) 0.09411(10) 0.0312(8) Uani 1.00 1 d .
O7 O 0.4632(2) 0.4580(2) 0.30369(11) 0.0383(10) Uani 1.00 1 d .
O8 O 0.1794(2) 0.7634(2) 0.2376(2) 0.079(2) Uani 1.00 1 d .
O9 O 0.1796(2) 0.5376(2) 0.19356(11) 0.0433(10) Uani 1.00 1 d .
O10 O 0.3574(2) 0.5365(2) 0.2346(1) 0.078(2) Uani 1.00 1 d .
O11 O 0.2089(3) 0.6455(3) 0.3080(2) 0.088(2) Uani 0.75 1 d P
O12 O 0.2370(2) 0.5478(3) 0.2676(2) 0.094(2) Uani 1.00 1 d .
O13 O 0.3506(8) 0.9643(9) 0.0884(6) 0.100(5) Uiso 0.30 1 d P
O14 O 0.3208(9) 0.6345(10) 0.3070(6) 0.089(6) Uiso 0.25 1 d P
N1 N 0.4179(2) 0.1220(2) 0.27660(11) 0.0191(9) Uani 1.00 1 d .
N2 N 0.3284(2) 0.1235(2) 0.34492(11) 0.0203(9) Uani 1.00 1 d .
N3 N 0.2115(2) 0.2131(2) 0.27581(11) 0.0221(9) Uani 1.00 1 d .
N4 N 0.3007(2) 0.2120(2) 0.20717(11) 0.0211(9) Uani 1.00 1 d .
N5 N 0.6203(2) 0.3682(2) 0.29427(11) 0.0221(9) Uani 1.00 1 d .
N6 N 0.5424(2) 0.5104(2) 0.23312(11) 0.0228(9) Uani 1.00 1 d .
N7 N 0.5068(2) 0.5667(2) 0.31112(11) 0.0233(9) Uani 1.00 1 d .
N8 N 0.5862(2) 0.4248(2) 0.37228(11) 0.0240(9) Uani 1.00 1 d .
N9 N 0.5655(2) 0.7371(2) 0.22363(10) 0.0171(8) Uani 1.00 1 d .
N10 N 0.6410(2) 0.5950(2) 0.28369(11) 0.0191(9) Uani 1.00 1 d .
N11 N 0.6786(2) 0.5419(2) 0.20494(11) 0.0206(9) Uani 1.00 1 d .
N12 N 0.6044(2) 0.6840(2) 0.14568(11) 0.0217(9) Uani 1.00 1 d .
N13 N 0.1226(2) 0.9093(2) 0.25359(11) 0.0244(10) Uani 1.00 1 d .
N14 N 0.0523(2) 0.8999(2) 0.18034(13) 0.0337(12) Uani 1.00 1 d .
N15 N 0.0232(2) 0.8029(2) 0.24584(13) 0.0326(11) Uani 1.00 1 d .
N16 N 0.0959(2) 0.8105(2) 0.31839(12) 0.0268(10) Uani 1.00 1 d .
N17 N -0.1745(2) 0.8886(2) 0.23408(12) 0.0263(10) Uani 1.00 1 d .
N18 N -0.1163(2) 0.8833(2) 0.31895(13) 0.0335(11) Uani 1.00 1 d .
N19 N -0.0733(2) 0.9777(2) 0.2699(2) 0.0427(13) Uani 1.00 1 d .
N20 N -0.1349(2) 0.9861(2) 0.1851(1) 0.0374(12) Uani 1.00 1 d .
N21 N 0.0849(2) 0.4765(2) 0.17938(11) 0.0221(9) Uani 1.00 1 d .
N22 N 0.1809(2) 0.4738(2) 0.11486(11) 0.0235(9) Uani 1.00 1 d .
N23 N 0.2937(2) 0.3820(2) 0.18772(11) 0.0225(9) Uani 1.00 1 d .
N24 N 0.1980(2) 0.3872(2) 0.25251(11) 0.0219(9) Uani 1.00 1 d .
C1 C 0.4519(2) 0.1260(2) 0.23882(13) 0.0185(10) Uani 1.00 1 d .
C2 C 0.5241(2) 0.0870(2) 0.2537(1) 0.0211(11) Uani 1.00 1 d .
C3 C 0.5341(2) 0.0617(2) 0.2994(1) 0.0196(10) Uani 1.00 1 d .
C4 C 0.4674(2) 0.0826(2) 0.31429(13) 0.0197(10) Uani 1.00 1 d .
C5 C 0.4534(2) 0.0644(2) 0.35884(13) 0.0214(10) Uani 1.00 1 d .
C6 C 0.3897(2) 0.0820(2) 0.3732(1) 0.0242(11) Uani 1.00 1 d .
C7 C 0.3777(2) 0.0599(2) 0.4198(1) 0.0266(12) Uani 1.00 1 d .
C8 C 0.3087(2) 0.0903(2) 0.4190(1) 0.0266(12) Uani 1.00 1 d .
C9 C 0.2785(2) 0.1290(2) 0.3723(1) 0.0240(11) Uani 1.00 1 d .
C10 C 0.2081(2) 0.1679(2) 0.3569(2) 0.0271(12) Uani 1.00 1 d .
C11 C 0.1771(2) 0.2062(2) 0.3125(2) 0.0256(12) Uani 1.00 1 d .
C12 C 0.1033(2) 0.2470(2) 0.2978(2) 0.0318(13) Uani 1.00 1 d .
C13 C 0.0952(2) 0.2775(2) 0.2518(2) 0.0311(13) Uani 1.00 1 d .
C14 C 0.1623(2) 0.2571(2) 0.2386(2) 0.0276(12) Uani 1.00 1 d .
C15 C 0.1757(2) 0.2784(2) 0.1948(2) 0.0266(11) Uani 1.00 1 d .
C16 C 0.2389(2) 0.2580(2) 0.1795(2) 0.0252(11) Uani 1.00 1 d .
C17 C 0.2503(2) 0.2805(2) 0.1328(2) 0.0288(12) Uani 1.00 1 d .
C18 C 0.3192(2) 0.2468(2) 0.1327(1) 0.0274(12) Uani 1.00 1 d .
C19 C 0.3503(2) 0.2047(2) 0.1790(1) 0.0224(11) Uani 1.00 1 d .
C20 C 0.4202(2) 0.1641(2) 0.19411(13) 0.0218(11) Uani 1.00 1 d .
C21 C 0.6542(2) 0.3047(2) 0.3295(1) 0.0229(11) Uani 1.00 1 d .
C22 C 0.6841(2) 0.2471(2) 0.3092(2) 0.0244(11) Uani 1.00 1 d .
C23 C 0.6693(2) 0.2746(2) 0.2636(1) 0.0224(11) Uani 1.00 1 d .
C24 C 0.6288(2) 0.3517(2) 0.2535(1) 0.0216(11) Uani 1.00 1 d .
C25 C 0.6038(2) 0.4011(2) 0.2106(1) 0.0230(11) Uani 1.00 1 d .
C26 C 0.5647(2) 0.4746(2) 0.2008(1) 0.0241(11) Uani 1.00 1 d .
C27 C 0.5417(2) 0.5242(2) 0.1558(2) 0.0265(12) Uani 1.00 1 d .
C28 C 0.5047(2) 0.5903(2) 0.1613(1) 0.0264(12) Uani 1.00 1 d .
C29 C 0.5056(2) 0.5816(2) 0.2092(2) 0.0269(12) Uani 1.00 1 d .
C30 C 0.4736(2) 0.6356(2) 0.2305(2) 0.0279(12) Uani 1.00 1 d .
C31 C 0.4730(2) 0.6295(2) 0.2769(2) 0.0252(12) Uani 1.00 1 d .
C32 C 0.4386(2) 0.6884(2) 0.2965(2) 0.0292(13) Uani 1.00 1 d .
C33 C 0.4538(2) 0.6605(2) 0.3428(2) 0.0284(12) Uani 1.00 1 d .
C34 C 0.4966(2) 0.5836(2) 0.3518(2) 0.0267(12) Uani 1.00 1 d .
C35 C 0.5248(2) 0.5345(2) 0.3944(2) 0.0278(12) Uani 1.00 1 d .
C36 C 0.5673(2) 0.4612(2) 0.4046(1) 0.0247(11) Uani 1.00 1 d .
C37 C 0.5979(2) 0.4116(2) 0.4497(2) 0.0264(12) Uani 1.00 1 d .
C38 C 0.6350(2) 0.3460(2) 0.4440(2) 0.0282(12) Uani 1.00 1 d .
C39 C 0.6276(2) 0.3540(2) 0.3960(1) 0.0244(11) Uani 1.00 1 d .
C40 C 0.6582(2) 0.2992(2) 0.3752(1) 0.0255(11) Uani 1.00 1 d .
C41 C 0.5876(2) 0.0714(2) 0.23098(13) 0.0209(10) Uani 1.00 1 d .
C42 C 0.6353(2) -0.0119(2) 0.2469(2) 0.0292(12) Uani 1.00 1 d .
C43 C 0.6477(2) -0.0395(2) 0.2998(2) 0.0262(11) Uani 1.00 1 d .
C44 C 0.6084(2) 0.0231(2) 0.3207(1) 0.0219(10) Uani 1.00 1 d .
C45 C 0.6344(2) 0.0734(2) 0.3015(1) 0.0218(10) Uani 1.00 1 d .
C46 C 0.6691(2) 0.0927(2) 0.3268(1) 0.0227(11) Uani 1.00 1 d .
C47 C 0.6880(2) 0.1407(2) 0.3040(1) 0.0209(10) Uani 1.00 1 d .
C48 C 0.7257(2) 0.1675(2) 0.3258(1) 0.0245(11) Uani 1.00 1 d .
C49 C 0.7933(2) 0.1466(2) 0.3031(2) 0.0341(13) Uani 1.00 1 d .
C50 C 0.7766(2) 0.1772(2) 0.2509(2) 0.0334(13) Uani 1.00 1 d .
C51 C 0.6970(2) 0.2214(2) 0.2362(1) 0.0238(11) Uani 1.00 1 d .
C52 C 0.6743(2) 0.1682(2) 0.2565(2) 0.0227(11) Uani 1.00 1 d .
C53 C 0.6435(2) 0.1459(2) 0.2307(1) 0.0227(11) Uani 1.00 1 d .
C54 C 0.6237(2) 0.0985(2) 0.2543(1) 0.0209(10) Uani 1.00 1 d .
C55 C 0.4327(2) 0.0130(3) 0.4594(2) 0.040(1) Uani 1.00 1 d .
C56 C 0.2685(2) 0.0876(2) 0.4590(2) 0.036(1) Uani 1.00 1 d .
C57 C 0.2411(3) 0.1536(3) 0.4758(2) 0.046(2) Uani 1.00 1 d .
C58 C 0.2947(3) 0.1607(3) 0.4978(2) 0.056(2) Uani 1.00 1 d .
C59 C 0.3296(4) 0.1066(3) 0.5441(2) 0.075(2) Uani 1.00 1 d .
C60 C 0.0486(2) 0.2542(3) 0.3290(2) 0.046(2) Uani 1.00 1 d .
C61 C 0.0362(3) 0.1936(3) 0.3387(2) 0.056(2) Uani 1.00 1 d .
C62 C 0.0306(2) 0.3230(2) 0.2189(2) 0.045(2) Uani 1.00 1 d .
C63 C 0.0219(3) 0.2869(3) 0.1868(2) 0.062(2) Uani 1.00 1 d .
C64 C 0.1948(2) 0.3312(2) 0.0932(2) 0.0337(13) Uani 1.00 1 d .
C65 C 0.1739(3) 0.2953(3) 0.0669(2) 0.063(2) Uani 1.00 1 d .
C66 C 0.1117(4) 0.3494(4) 0.0298(3) 0.122(3) Uani 1.00 1 d .
C67 C 0.1202(5) 0.4022(5) -0.0038(3) 0.094(3) Uiso 0.80 1 d P
C68 C 0.3575(2) 0.2519(2) 0.0926(2) 0.0362(13) Uani 1.00 1 d .
C69 C 0.5572(2) 0.5043(2) 0.1120(2) 0.0354(13) Uani 1.00 1 d .
C70 C 0.4681(2) 0.6599(2) 0.1240(2) 0.0351(13) Uani 1.00 1 d .
C71 C 0.4006(3) 0.6757(3) 0.1034(2) 0.080(2) Uani 1.00 1 d .
C72 C 0.3491(4) 0.6864(4) 0.1287(3) 0.052(2) Uiso 0.70 1 d P
C73 C 0.2885(5) 0.6925(5) 0.1022(3) 0.076(3) Uiso 0.70 1 d P
C74 C 0.3951(2) 0.7649(2) 0.2697(2) 0.037(1) Uani 1.00 1 d .
C75 C 0.3230(3) 0.7856(3) 0.2525(2) 0.056(2) Uani 1.00 1 d .
C76 C 0.4330(2) 0.7010(2) 0.3779(2) 0.039(1) Uani 1.00 1 d .
C77 C 0.3588(2) 0.7303(3) 0.3862(2) 0.050(2) Uani 1.00 1 d .
C78 C 0.5902(2) 0.4315(2) 0.4936(2) 0.0313(13) Uani 1.00 1 d .
C79 C 0.6509(2) 0.4340(2) 0.5122(2) 0.0330(13) Uani 1.00 1 d .
C80 C 0.6338(2) 0.4709(3) 0.5496(2) 0.041(2) Uani 1.00 1 d .
C81 C 0.5845(3) 0.5499(3) 0.5325(2) 0.050(2) Uani 1.00 1 d .
C82 C 0.6770(2) 0.2768(2) 0.4810(2) 0.039(1) Uani 1.00 1 d .
C83 C 0.7477(2) 0.0002(2) 0.3876(2) 0.041(1) Uani 1.00 1 d .
C84 C 0.6843(2) 0.1271(2) 0.1616(2) 0.037(1) Uani 1.00 1 d .
C85 C 0.5296(2) 0.8015(2) 0.18959(13) 0.0193(10) Uani 1.00 1 d .
C86 C 0.4946(2) 0.8573(2) 0.2109(1) 0.0210(11) Uani 1.00 1 d .
C87 C 0.5111(2) 0.8277(2) 0.25682(13) 0.0202(10) Uani 1.00 1 d .
C88 C 0.5553(2) 0.7521(2) 0.26505(13) 0.0193(10) Uani 1.00 1 d .
C89 C 0.5827(2) 0.7030(2) 0.30765(13) 0.0204(10) Uani 1.00 1 d .
C90 C 0.6226(2) 0.6294(2) 0.31692(13) 0.0202(10) Uani 1.00 1 d .
C91 C 0.6509(2) 0.5789(2) 0.36195(13) 0.0208(10) Uani 1.00 1 d .
C92 C 0.6852(2) 0.5135(2) 0.3553(1) 0.0225(11) Uani 1.00 1 d .
C93 C 0.6786(2) 0.5242(2) 0.30662(13) 0.0209(11) Uani 1.00 1 d .
C94 C 0.7089(2) 0.4706(2) 0.2856(1) 0.0213(10) Uani 1.00 1 d .
C95 C 0.7102(2) 0.4783(2) 0.2389(1) 0.0209(11) Uani 1.00 1 d .
C96 C 0.7458(2) 0.4204(2) 0.2187(2) 0.0238(11) Uani 1.00 1 d .
C97 C 0.7345(2) 0.4490(2) 0.1731(1) 0.0231(11) Uani 1.00 1 d .
C98 C 0.6928(2) 0.5253(2) 0.1646(1) 0.0235(11) Uani 1.00 1 d .
C99 C 0.6707(2) 0.5750(2) 0.1222(1) 0.0247(11) Uani 1.00 1 d .
C100 C 0.6303(2) 0.6491(2) 0.1129(1) 0.0260(12) Uani 1.00 1 d .
C101 C 0.6086(2) 0.6998(2) 0.0682(1) 0.0293(13) Uani 1.00 1 d .
C102 C 0.5699(2) 0.7651(2) 0.0738(1) 0.0308(13) Uani 1.00 1 d .
C103 C 0.5665(2) 0.7553(2) 0.1221(1) 0.0262(12) Uani 1.00 1 d .
C104 C 0.5313(2) 0.8087(2) 0.14330(13) 0.0228(11) Uani 1.00 1 d .
C105 C 0.1556(2) 0.9052(2) 0.2933(1) 0.0234(11) Uani 1.00 1 d .
C106 C 0.1831(2) 0.9518(2) 0.2808(1) 0.0230(11) Uani 1.00 1 d .
C107 C 0.1656(2) 0.9840(2) 0.2355(1) 0.0235(11) Uani 1.00 1 d .
C108 C 0.1288(2) 0.9568(2) 0.2178(1) 0.0255(12) Uani 1.00 1 d .
C109 C 0.1046(2) 0.9729(2) 0.1730(2) 0.035(1) Uani 1.00 1 d .
C110 C 0.0712(3) 0.9458(3) 0.1549(2) 0.041(2) Uani 1.00 1 d .
C111 C 0.0501(3) 0.9610(3) 0.1069(2) 0.060(2) Uani 1.00 1 d .
C112 C 0.0194(3) 0.9242(3) 0.1036(2) 0.055(2) Uani 1.00 1 d .
C113 C 0.0205(2) 0.8863(3) 0.1499(2) 0.038(2) Uani 1.00 1 d .
C114 C -0.0054(2) 0.8408(3) 0.1626(2) 0.038(2) Uani 1.00 1 d .
C115 C -0.0034(2) 0.8012(2) 0.2063(2) 0.034(1) Uani 1.00 1 d .
C116 C -0.0257(2) 0.7501(2) 0.2175(2) 0.036(1) Uani 1.00 1 d .
C117 C -0.0121(2) 0.7209(2) 0.2636(2) 0.037(2) Uani 1.00 1 d .
C118 C 0.0189(2) 0.7542(2) 0.2810(2) 0.034(1) Uani 1.00 1 d .
C119 C 0.0430(2) 0.7378(2) 0.3258(2) 0.037(1) Uani 1.00 1 d .
C120 C 0.0786(2) 0.7632(2) 0.3444(2) 0.0300(12) Uani 1.00 1 d .
C121 C 0.1046(2) 0.7429(2) 0.3923(2) 0.0327(13) Uani 1.00 1 d .
C122 C 0.1369(2) 0.7783(2) 0.3952(2) 0.0318(12) Uani 1.00 1 d .
C123 C 0.1320(2) 0.8202(2) 0.3489(2) 0.0269(12) Uani 1.00 1 d .
C124 C 0.1598(2) 0.8638(2) 0.3364(1) 0.0241(11) Uani 1.00 1 d .
C125 C 0.4466(2) 0.9367(2) 0.19675(13) 0.0207(10) Uani 1.00 1 d .
C126 C 0.4844(2) 0.9668(2) 0.2168(1) 0.0263(12) Uani 1.00 1 d .
C127 C 0.5033(2) 0.9326(2) 0.2689(1) 0.0237(11) Uani 1.00 1 d .
C128 C 0.4797(2) 0.8778(2) 0.28500(13) 0.0206(11) Uani 1.00 1 d .
C129 C 0.4029(2) 0.9190(2) 0.2694(1) 0.0193(10) Uani 1.00 1 d .
C130 C 0.3526(2) 0.9257(2) 0.29811(13) 0.0188(10) Uani 1.00 1 d .
C131 C 0.2845(2) 0.9616(2) 0.2789(1) 0.0204(11) Uani 1.00 1 d .
C132 C 0.2241(2) 0.9720(2) 0.3048(1) 0.0228(11) Uani 1.00 1 d .
C133 C 0.1784(2) 1.0547(2) 0.2952(2) 0.0314(13) Uani 1.00 1 d .
C134 C 0.1598(2) 1.0911(2) 0.2437(2) 0.0329(13) Uani 1.00 1 d .
C135 C 0.1900(2) 1.0345(2) 0.2170(1) 0.0251(11) Uani 1.00 1 d .
C136 C 0.2671(2) 0.9940(2) 0.2318(1) 0.0219(11) Uani 1.00 1 d .
C137 C 0.3165(2) 0.9910(2) 0.2034(1) 0.0221(11) Uani 1.00 1 d .
C138 C 0.3853(2) 0.9505(2) 0.2225(1) 0.0204(11) Uani 1.00 1 d .
C139 C 0.6413(2) 0.5978(2) 0.4059(1) 0.0312(12) Uani 1.00 1 d .
C140 C 0.7229(2) 0.4418(2) 0.3904(1) 0.0264(11) Uani 1.00 1 d .
C141 C 0.8003(2) 0.4093(2) 0.3965(2) 0.0366(13) Uani 1.00 1 d .
C142 C 0.8361(3) 0.3343(3) 0.4300(2) 0.059(2) Uani 1.00 1 d .
C143 C 0.8363(3) 0.2786(3) 0.4107(2) 0.072(2) Uani 1.00 1 d .
C144 C 0.7892(2) 0.3441(2) 0.2469(2) 0.0294(12) Uani 1.00 1 d .
C145 C 0.8573(2) 0.3280(2) 0.2698(2) 0.0372(13) Uani 1.00 1 d .
C146 C 0.7590(2) 0.4105(2) 0.1373(2) 0.0310(13) Uani 1.00 1 d .
C147 C 0.8318(3) 0.3884(3) 0.1283(2) 0.052(2) Uani 1.00 1 d .
C148 C 0.6258(3) 0.6817(2) 0.0238(2) 0.037(1) Uani 1.00 1 d .
C149 C 0.5800(3) 0.6595(3) 0.0053(2) 0.044(2) Uani 1.00 1 d .
C150 C 0.5047(3) 0.7185(3) -0.0073(2) 0.059(2) Uani 1.00 1 d .
C151 C 0.4592(4) 0.6943(5) -0.0226(2) 0.096(3) Uani 1.00 1 d .
C152 C 0.5365(3) 0.8356(3) 0.0376(2) 0.047(2) Uani 1.00 1 d .
C153 C 0.0624(4) 1.0095(4) 0.0686(2) 0.100(3) Uani 1.00 1 d .
C154 C -0.0093(3) 0.9210(3) 0.0614(2) 0.065(2) Uani 1.00 1 d .
C155 C 0.0454(5) 0.8656(5) 0.0387(3) 0.065(3) Uiso 0.70 1 d P
C156 C 0.0763(4) 0.7886(4) 0.0647(3) 0.064(2) Uiso 0.70 1 d P
C157 C 0.1233(5) 0.7365(5) 0.0397(4) 0.083(3) Uiso 0.70 1 d P
C158 C -0.0548(2) 0.7326(3) 0.1820(2) 0.042(2) Uani 1.00 1 d .
C159 C -0.0012(3) 0.6836(3) 0.1575(2) 0.053(2) Uani 1.00 1 d .
C160 C -0.0211(2) 0.6621(2) 0.2912(2) 0.045(2) Uani 1.00 1 d .
C161 C 0.0440(3) 0.5898(3) 0.2991(2) 0.073(2) Uani 1.00 1 d .
C162 C 0.0977(2) 0.6898(2) 0.4295(2) 0.041(1) Uani 1.00 1 d .
C163 C 0.1616(4) 0.6148(4) 0.4426(3) 0.039(2) Uiso 0.60 1 d P
C164 C 0.1557(5) 0.5603(5) 0.4825(4) 0.053(3) Uiso 0.60 1 d P
C165 C 0.1052(6) 0.5459(6) 0.4648(4) 0.085(4) Uiso 0.60 1 d P
C166 C 0.1716(2) 0.7766(3) 0.4365(2) 0.043(2) Uani 1.00 1 d .
C167 C 0.3829(2) 0.9356(2) 0.3677(2) 0.0319(13) Uani 1.00 1 d .
C168 C 0.2872(3) 1.0960(2) 0.1463(2) 0.044(2) Uani 1.00 1 d .
C169 C -0.1981(2) 0.8972(2) 0.1899(2) 0.0248(11) Uani 1.00 1 d .
C170 C -0.2268(2) 0.8524(2) 0.1919(2) 0.0257(11) Uani 1.00 1 d .
C171 C -0.2205(2) 0.8183(2) 0.2366(2) 0.0250(11) Uani 1.00 1 d .
C172 C -0.1882(2) 0.8407(2) 0.2634(2) 0.0252(11) Uani 1.00 1 d .
C173 C -0.1724(2) 0.8184(2) 0.3099(2) 0.0297(12) Uani 1.00 1 d .
C174 C -0.1391(2) 0.8370(2) 0.3364(2) 0.0347(13) Uani 1.00 1 d .
C175 C -0.1219(2) 0.8110(3) 0.3856(2) 0.045(2) Uani 1.00 1 d .
C176 C -0.0875(3) 0.8400(3) 0.3978(2) 0.049(2) Uani 1.00 1 d .
C177 C -0.0844(2) 0.8847(3) 0.3563(2) 0.042(2) Uani 1.00 1 d .
C178 C -0.0527(2) 0.9243(3) 0.3526(2) 0.052(2) Uani 1.00 1 d .
C179 C -0.0478(2) 0.9672(3) 0.3140(2) 0.048(2) Uani 1.00 1 d .
C180 C -0.0168(2) 1.0105(3) 0.3123(2) 0.053(2) Uani 1.00 1 d .
C181 C -0.0252(2) 1.0467(3) 0.2678(3) 0.056(2) Uani 1.00 1 d .
C182 C -0.0599(2) 1.0253(3) 0.2420(2) 0.050(2) Uani 1.00 1 d .
C183 C -0.0782(3) 1.0508(3) 0.1954(2) 0.053(2) Uani 1.00 1 d .
C184 C -0.1141(3) 1.0351(3) 0.1674(2) 0.048(2) Uani 1.00 1 d .
C185 C -0.1334(3) 1.0634(3) 0.1193(2) 0.059(2) Uani 1.00 1 d .
C186 C -0.1648(3) 1.0314(3) 0.1066(2) 0.053(2) Uani 1.00 1 d .
C187 C -0.1656(2) 0.9841(2) 0.1481(2) 0.037(1) Uani 1.00 1 d .
C188 C -0.1941(2) 0.9411(2) 0.1506(2) 0.0309(13) Uani 1.00 1 d .
C189 C 0.0484(2) 0.4705(2) 0.2145(1) 0.0204(10) Uani 1.00 1 d .
C190 C -0.0236(2) 0.5104(2) 0.1971(1) 0.0216(11) Uani 1.00 1 d .
C191 C -0.0296(2) 0.5421(2) 0.1524(1) 0.0216(11) Uani 1.00 1 d .
C192 C 0.0388(2) 0.5201(2) 0.1403(1) 0.0225(11) Uani 1.00 1 d .
C193 C 0.0559(2) 0.5397(2) 0.0975(1) 0.0250(11) Uani 1.00 1 d .
C194 C 0.1219(2) 0.5182(2) 0.0849(1) 0.0255(11) Uani 1.00 1 d .
C195 C 0.1373(2) 0.5395(2) 0.0393(1) 0.0296(12) Uani 1.00 1 d .
C196 C 0.2071(2) 0.5061(2) 0.0422(1) 0.0298(12) Uani 1.00 1 d .
C197 C 0.2337(2) 0.4657(2) 0.0896(1) 0.0256(11) Uani 1.00 1 d .
C198 C 0.3029(2) 0.4232(2) 0.1074(1) 0.0260(12) Uani 1.00 1 d .
C199 C 0.3313(2) 0.3839(2) 0.1521(1) 0.0248(11) Uani 1.00 1 d .
C200 C 0.4044(2) 0.3384(2) 0.1690(2) 0.0267(12) Uani 1.00 1 d .
C201 C 0.4094(2) 0.3112(2) 0.2147(2) 0.0251(11) Uani 1.00 1 d .
C202 C 0.3401(2) 0.3373(2) 0.2264(1) 0.0212(11) Uani 1.00 1 d .
C203 C 0.3231(2) 0.3194(2) 0.2697(1) 0.0224(11) Uani 1.00 1 d .
C204 C 0.2582(2) 0.3417(2) 0.2826(1) 0.0225(11) Uani 1.00 1 d .
C205 C 0.2420(2) 0.3228(2) 0.3283(1) 0.0221(11) Uani 1.00 1 d .
C206 C 0.1733(2) 0.3558(2) 0.3259(1) 0.0227(11) Uani 1.00 1 d .
C207 C 0.1456(2) 0.3950(2) 0.2782(1) 0.0227(11) Uani 1.00 1 d .
C208 C 0.0765(2) 0.4334(2) 0.2600(1) 0.0233(11) Uani 1.00 1 d .
C209 C -0.2470(2) 0.7679(2) 0.2456(2) 0.0273(12) Uani 1.00 1 d .
C210 C -0.3235(2) 0.8125(2) 0.2237(2) 0.0328(13) Uani 1.00 1 d .
C211 C -0.3304(2) 0.8511(2) 0.1736(2) 0.0331(13) Uani 1.00 1 d .
C212 C -0.2577(2) 0.8328(2) 0.1593(1) 0.0253(11) Uani 1.00 1 d .
C213 C -0.2158(2) 0.7521(2) 0.1708(1) 0.0231(11) Uani 1.00 1 d .
C214 C -0.1840(2) 0.7129(2) 0.1400(1) 0.0233(11) Uani 1.00 1 d .
C215 C -0.1422(2) 0.6391(2) 0.1566(1) 0.0239(11) Uani 1.00 1 d .
C216 C -0.1028(2) 0.5890(2) 0.1282(1) 0.0235(11) Uani 1.00 1 d .
C217 C -0.1318(2) 0.5385(2) 0.1346(2) 0.0350(13) Uani 1.00 1 d .
C218 C -0.1258(2) 0.5017(2) 0.1858(2) 0.0337(13) Uani 1.00 1 d .
C219 C -0.0903(2) 0.5246(2) 0.2156(1) 0.0246(11) Uani 1.00 1 d .
C220 C -0.1360(2) 0.6058(2) 0.2029(1) 0.0223(11) Uani 1.00 1 d .
C221 C -0.1707(2) 0.6445(2) 0.2327(1) 0.0214(11) Uani 1.00 1 d .
C222 C -0.2094(2) 0.7176(2) 0.2165(1) 0.0234(11) Uani 1.00 1 d .
C223 C -0.1393(3) 0.7595(3) 0.4163(2) 0.062(2) Uani 1.00 1 d .
C224 C -0.0563(3) 0.8290(3) 0.4441(2) 0.061(2) Uani 1.00 1 d .
C225 C -0.0924(6) 0.8935(5) 0.4628(3) 0.038(3) Uiso 0.50 1 d P
C226 C -0.0751(4) 0.8675(5) 0.5182(3) 0.031(2) Uiso 0.50 1 d P
C227 C -0.0045(5) 0.8554(6) 0.5235(4) 0.046(3) Uiso 0.50 1 d P
C228 C 0.0146(3) 1.0151(3) 0.3527(2) 0.067(2) Uani 1.00 1 d .
C229 C -0.0368(3) 1.0673(3) 0.3762(2) 0.076(2) Uani 1.00 1 d .
C230 C -0.0049(3) 1.1002(3) 0.2469(3) 0.073(2) Uani 1.00 1 d .
C231 C -0.0656(3) 1.1766(4) 0.2314(3) 0.107(3) Uani 1.00 1 d .
C232 C -0.1243(4) 1.1233(4) 0.0885(2) 0.092(3) Uani 1.00 1 d .
C233 C -0.1697(5) 1.1925(5) 0.0971(4) 0.045(3) Uiso 0.50 1 d P
C234 C -0.2439(5) 1.2243(6) 0.0766(4) 0.047(3) Uiso 0.50 1 d P
C235 C -0.2975(4) 1.2898(4) 0.0929(3) 0.091(3) Uani 1.00 1 d .
C236 C -0.1954(4) 1.0430(3) 0.0603(2) 0.077(3) Uani 1.00 1 d .
C237 C 0.0859(3) 0.5873(3) -0.0026(2) 0.051(2) Uani 1.00 1 d .
C238 C 0.2484(2) 0.5118(3) 0.0043(2) 0.039(1) Uani 1.00 1 d .
C239 C 0.2531(4) 0.5768(4) -0.0075(2) 0.080(3) Uani 1.00 1 d .
C240 C 0.2966(4) 0.5776(4) 0.0255(2) 0.085(3) Uani 1.00 1 d .
C241 C 0.3736(5) 0.5337(5) 0.0242(4) 0.085(3) Uiso 0.75 1 d P
C242 C 0.4614(2) 0.3258(2) 0.1400(2) 0.0332(13) Uani 1.00 1 d .
C243 C 0.4897(3) 0.3738(3) 0.1383(2) 0.062(2) Uani 1.00 1 d .
C244 C 0.4737(2) 0.2634(2) 0.2483(2) 0.0291(12) Uani 1.00 1 d .
C245 C 0.4910(2) 0.3031(3) 0.2740(2) 0.038(1) Uani 1.00 1 d .
C246 C 0.2948(2) 0.2757(2) 0.3697(1) 0.0297(12) Uani 1.00 1 d .
C247 C 0.3227(2) 0.3138(3) 0.3901(2) 0.042(2) Uani 1.00 1 d .
C248 C 0.2710(3) 0.3684(3) 0.4102(2) 0.052(2) Uani 1.00 1 d .
C249 C 0.3015(3) 0.4044(3) 0.4300(2) 0.068(2) Uani 1.00 1 d .
C250 C 0.1303(2) 0.3542(2) 0.3638(1) 0.0305(12) Uani 1.00 1 d .
C251 C -0.2206(3) 0.5957(3) 0.2859(2) 0.045(2) Uani 1.00 1 d .
C252 C -0.2493(3) 0.7585(3) 0.0682(2) 0.056(2) Uani 1.00 1 d .
C253 C 0.3225(5) 0.8661(5) 0.0602(3) 0.080(3) Uiso 0.70 1 d P
C254 C 0.2568(4) 0.8745(5) 0.0645(3) 0.073(3) Uiso 0.70 1 d P
C255 C 0.2318(5) 0.8866(5) 0.1058(3) 0.082(3) Uiso 0.70 1 d P
C256 C 0.2711(5) 0.8904(6) 0.1381(3) 0.097(3) Uiso 0.70 1 d P
C257 C 0.3326(5) 0.8825(6) 0.1293(4) 0.092(3) Uiso 0.70 1 d P
C258 C 0.3577(5) 0.8751(5) 0.0930(4) 0.087(3) Uiso 0.70 1 d P
C259 C 0.0147(4) 0.4297(4) 0.4444(3) 0.095(2) Uiso 1.00 1 d .
C260 C -0.0149(4) 0.4998(4) 0.4133(3) 0.107(3) Uiso 1.00 1 d .
C261 C -0.0548(4) 0.5099(4) 0.3750(3) 0.091(2) Uiso 1.00 1 d .
C262 C -0.0643(4) 0.4601(4) 0.3686(3) 0.100(3) Uiso 1.00 1 d .
C263 C -0.0353(5) 0.3932(5) 0.3983(3) 0.122(3) Uiso 1.00 1 d .
C264 C 0.0049(4) 0.3801(4) 0.4378(3) 0.099(2) Uiso 1.00 1 d .
C265 C 0.1011(6) 0.1577(5) 0.0559(3) 0.110(4) Uani 1.00 1 d .
C266 C 0.1663(6) 0.0996(5) 0.0639(3) 0.109(4) Uani 1.00 1 d .
C267 C 0.2027(5) 0.0860(5) 0.0275(4) 0.146(5) Uani 1.00 1 d .
C268 C 0.1727(7) 0.1304(8) -0.0157(3) 0.171(7) Uani 1.00 1 d .
C269 C 0.1060(7) 0.1900(7) -0.0236(4) 0.152(6) Uani 1.00 1 d .
C270 C 0.0696(6) 0.2036(5) 0.0123(4) 0.148(5) Uani 1.00 1 d .
C271 C 0.5083(3) 0.2297(3) 0.4776(2) 0.052(2) Uani 1.00 1 d .
C272 C 0.5307(3) 0.2586(3) 0.4403(2) 0.056(2) Uani 1.00 1 d .
C273 C 0.5376(3) 0.2348(4) 0.4025(2) 0.068(2) Uani 1.00 1 d .
C274 C 0.5215(3) 0.1847(3) 0.4000(2) 0.066(2) Uani 1.00 1 d .
C275 C 0.4984(3) 0.1572(3) 0.4377(2) 0.072(2) Uani 1.00 1 d .
C276 C 0.4914(3) 0.1793(3) 0.4772(2) 0.060(2) Uani 1.00 1 d .
C277 C 0.8224(3) 0.0738(3) 0.5067(3) 0.071(2) Uani 1.00 1 d .
C278 C 0.7822(4) 0.0857(3) 0.4677(2) 0.080(2) Uani 1.00 1 d .
C279 C 0.7181(4) 0.0954(3) 0.4728(2) 0.069(2) Uani 1.00 1 d .
C280 C 0.6942(3) 0.0933(3) 0.5142(2) 0.060(2) Uani 1.00 1 d .
C281 C 0.7351(3) 0.0811(3) 0.5530(2) 0.066(2) Uani 1.00 1 d .
C282 C 0.8007(3) 0.0695(3) 0.5504(2) 0.073(3) Uani 1.00 1 d .
C283 C 0.6627(3) 0.7589(3) 0.4037(2) 0.048(2) Uani 1.00 1 d .
C284 C 0.6988(3) 0.7397(3) 0.3683(2) 0.057(2) Uani 1.00 1 d .
C285 C 0.7626(3) 0.6787(3) 0.3788(2) 0.061(2) Uani 1.00 1 d .
C286 C 0.7897(3) 0.6378(3) 0.4231(2) 0.062(2) Uani 1.00 1 d .
C287 C 0.7522(3) 0.6578(3) 0.4581(2) 0.055(2) Uani 1.00 1 d .
C288 C 0.6882(3) 0.7180(3) 0.4487(2) 0.048(2) Uani 1.00 1 d .
C289 C 0.5057(4) 1.0221(4) 0.0753(3) 0.100(3) Uani 1.00 1 d .
C290 C 0.5612(5) 0.9918(4) 0.0522(3) 0.105(3) Uani 1.00 1 d .
C291 C 0.6143(4) 1.0012(5) 0.0553(3) 0.122(4) Uani 1.00 1 d .
C292 C 0.6140(5) 1.0434(6) 0.0821(4) 0.124(4) Uani 1.00 1 d .
C293 C 0.5588(6) 1.0734(6) 0.1062(3) 0.126(4) Uani 1.00 1 d .
C294 C 0.5045(6) 1.0644(4) 0.1019(3) 0.144(4) Uani 1.00 1 d .
C295 C 0.4373(3) 0.4443(3) 0.3427(2) 0.058(2) Uani 1.00 1 d .
C296 C 0.1974(3) 0.7440(3) 0.1960(2) 0.077(2) Uani 1.00 1 d .
C297 C 0.1838(3) 0.5879(3) 0.1554(2) 0.060(2) Uani 1.00 1 d .
C298 C 0.3775(3) 0.5069(4) 0.1976(2) 0.073(2) Uani 1.00 1 d .
C299 C 0.2695(5) 0.6405(5) 0.3318(3) 0.127(3) Uiso 1.00 1 d .
C300 C 0.2459(4) 0.4924(4) 0.3032(3) 0.114(3) Uani 1.00 1 d .
C301 C 0.3423(7) 0.7561(7) 0.0750(5) 0.046(4) Uiso 0.30 1 d P
C302 C 0.2635(9) 0.7870(11) 0.0678(7) 0.076(6) Uiso 0.30 1 d P
C303 C -0.2042(7) 1.1982(7) 0.0707(4) 0.071(4) Uiso 0.50 1 d P
C304 C -0.2236(7) 1.2297(7) 0.1102(5) 0.090(5) Uiso 0.50 1 d P
C305 C 0.1423(6) 0.6133(6) 0.4197(4) 0.045(3) Uiso 0.40 1 d P
C306 C 0.1359(9) 0.5568(8) 0.4566(5) 0.063(4) Uiso 0.40 1 d P
C307 C 0.1572(12) 0.5428(13) 0.5075(7) 0.121(9) Uiso 0.40 1 d P
C308 C -0.1043(5) 0.8825(5) 0.4706(3) 0.028(3) Uiso 0.50 1 d P
C309 C -0.0541(7) 0.8818(7) 0.5081(4) 0.065(4) Uiso 0.50 1 d P
C310 C -0.0338(13) 0.8170(11) 0.5474(7) 0.048(7) Uiso 0.20 1 d P
C311 C 0.0188(8) 0.8544(8) 0.0515(7) 0.051(5) Uiso 0.30 1 d P
C312 C 0.0883(9) 0.8379(10) 0.0427(6) 0.052(5) Uiso 0.30 1 d P
C313 C 0.1294(8) 0.7705(9) 0.0283(6) 0.042(4) Uiso 0.30 1 d P
C314 C 0.0034(10) 0.8915(13) 0.5027(8) 0.085(7) Uiso 0.30 1 d P
C315 C 0.3524(11) 0.5412(13) -0.0068(8) 0.068(7) Uiso 0.25 1 d P
C316 C 0.060(2) 0.4238(12) 0.020(1) 0.109(13) Uiso 0.20 1 d P
H1 H 0.4917 0.0369 0.3820 0.0256 Uiso 1.00 1 c .
H2 H 0.1786 0.1680 0.3794 0.0325 Uiso 1.00 1 c .
H3 H 0.1368 0.3111 0.1726 0.0318 Uiso 1.00 1 c .
H4 H 0.4497 0.1620 0.1714 0.0262 Uiso 1.00 1 c .
H5 H 0.6148 0.3825 0.1852 0.0276 Uiso 1.00 1 c .
H6 H 0.4490 0.6825 0.2106 0.0335 Uiso 1.00 1 c .
H7 H 0.5138 0.5532 0.4198 0.0334 Uiso 1.00 1 c .
H8 H 0.6849 0.2525 0.3952 0.0306 Uiso 1.00 1 c .
H9 H 0.5785 0.0910 0.1987 0.0252 Uiso 1.00 1 c .
H10 H 0.6139 -0.0326 0.2353 0.0350 Uiso 1.00 1 c .
H11 H 0.6780 -0.0249 0.2355 0.0350 Uiso 1.00 1 c .
H12 H 0.6321 -0.0719 0.3095 0.0316 Uiso 1.00 1 c .
H13 H 0.6953 -0.0629 0.3098 0.0316 Uiso 1.00 1 c .
H14 H 0.6137 0.0083 0.3531 0.0263 Uiso 1.00 1 c .
H15 H 0.7340 0.1496 0.3582 0.0294 Uiso 1.00 1 c .
H16 H 0.8176 0.1647 0.3142 0.0409 Uiso 1.00 1 c .
H17 H 0.8208 0.0963 0.3107 0.0409 Uiso 1.00 1 c .
H18 H 0.7950 0.2071 0.2407 0.0400 Uiso 1.00 1 c .
H19 H 0.7967 0.1394 0.2374 0.0400 Uiso 1.00 1 c .
H20 H 0.6841 0.2423 0.2042 0.0287 Uiso 1.00 1 c .
H21 H 0.4307 -0.0287 0.4726 0.0479 Uiso 1.00 1 c .
H22 H 0.4762 0.0001 0.4493 0.0479 Uiso 1.00 1 c .
H23 H 0.4263 0.0374 0.4816 0.0479 Uiso 1.00 1 c .
H24 H 0.2309 0.0843 0.4498 0.0435 Uiso 1.00 1 c .
H25 H 0.2977 0.0469 0.4834 0.0435 Uiso 1.00 1 c .
H26 H 0.2162 0.1943 0.4504 0.0555 Uiso 1.00 1 c .
H27 H 0.2110 0.1520 0.4976 0.0555 Uiso 1.00 1 c .
H28 H 0.3288 0.1551 0.4780 0.0668 Uiso 1.00 1 c .
H29 H 0.2737 0.2069 0.5016 0.0668 Uiso 1.00 1 c .
H30 H 0.2961 0.1116 0.5643 0.0908 Uiso 1.00 1 c .
H31 H 0.3518 0.0602 0.5407 0.0908 Uiso 1.00 1 c .
H32 H 0.3623 0.1145 0.5561 0.0908 Uiso 1.00 1 c .
H33 H 0.0626 0.2569 0.3571 0.0555 Uiso 1.00 1 c .
H34 H 0.0070 0.2967 0.3148 0.0555 Uiso 1.00 1 c .
H35 H 0.0019 0.2009 0.3585 0.0669 Uiso 1.00 1 c .
H36 H 0.0214 0.1907 0.3109 0.0669 Uiso 1.00 1 c .
H37 H 0.0774 0.1506 0.3530 0.0669 Uiso 1.00 1 c .
H38 H -0.0072 0.3368 0.2359 0.0534 Uiso 1.00 1 c .
H39 H 0.0308 0.3640 0.2012 0.0534 Uiso 1.00 1 c .
H40 H -0.0195 0.3189 0.1667 0.0745 Uiso 1.00 1 c .
H41 H 0.0594 0.2726 0.1695 0.0745 Uiso 1.00 1 c .
H42 H 0.0205 0.2464 0.2038 0.0745 Uiso 1.00 1 c .
H43 H 0.1556 0.3623 0.1047 0.0405 Uiso 1.00 1 c .
H44 H 0.2108 0.3578 0.0729 0.0405 Uiso 1.00 1 c .
H45 H 0.2115 0.2680 0.0525 0.0755 Uiso 1.00 1 c .
H46 H 0.1621 0.2649 0.0876 0.0755 Uiso 1.00 1 c .
H47 H 0.1024 0.3236 0.0139 0.1462 Uiso 1.00 1 c .
H48 H 0.0736 0.3738 0.0448 0.1462 Uiso 1.00 1 c .
H49 H 0.1613 0.3792 -0.0167 0.1129 Uiso 1.00 1 c .
H50 H 0.0823 0.4285 -0.0272 0.1129 Uiso 1.00 1 c .
H51 H 0.1226 0.4334 0.0106 0.1129 Uiso 1.00 1 c .
H52 H 0.4053 0.2229 0.1024 0.0436 Uiso 1.00 1 c .
H53 H 0.3453 0.2363 0.0702 0.0436 Uiso 1.00 1 c .
H54 H 0.3459 0.2997 0.0798 0.0436 Uiso 1.00 1 c .
H55 H 0.5843 0.4542 0.1186 0.0426 Uiso 1.00 1 c .
H56 H 0.5156 0.5212 0.0938 0.0426 Uiso 1.00 1 c .
H57 H 0.5816 0.5251 0.0959 0.0426 Uiso 1.00 1 c .
H58 H 0.4602 0.6970 0.1366 0.0422 Uiso 1.00 1 c .
H59 H 0.4965 0.6582 0.1006 0.0422 Uiso 1.00 1 c .
H60 H 0.3839 0.7175 0.0785 0.0958 Uiso 1.00 1 c .
H61 H 0.4098 0.6370 0.0923 0.0958 Uiso 1.00 1 c .
H62 H 0.3652 0.6476 0.1557 0.0630 Uiso 1.00 1 c .
H63 H 0.3338 0.7290 0.1368 0.0630 Uiso 1.00 1 c .
H64 H 0.2528 0.6998 0.1208 0.0910 Uiso 1.00 1 c .
H65 H 0.2720 0.7311 0.0752 0.0910 Uiso 1.00 1 c .
H66 H 0.3034 0.6498 0.0942 0.0910 Uiso 1.00 1 c .
H67 H 0.3917 0.7933 0.2887 0.0444 Uiso 1.00 1 c .
H68 H 0.4169 0.7738 0.2441 0.0444 Uiso 1.00 1 c .
H69 H 0.2981 0.8346 0.2361 0.0671 Uiso 1.00 1 c .
H70 H 0.3255 0.7584 0.2329 0.0671 Uiso 1.00 1 c .
H71 H 0.3004 0.7771 0.2777 0.0671 Uiso 1.00 1 c .
H72 H 0.4611 0.6699 0.4060 0.0474 Uiso 1.00 1 c .
H73 H 0.4405 0.7395 0.3679 0.0474 Uiso 1.00 1 c .
H74 H 0.3500 0.7544 0.4088 0.0595 Uiso 1.00 1 c .
H75 H 0.3298 0.7624 0.3585 0.0595 Uiso 1.00 1 c .
H76 H 0.3502 0.6924 0.3962 0.0595 Uiso 1.00 1 c .
H77 H 0.5504 0.4772 0.4886 0.0374 Uiso 1.00 1 c .
H78 H 0.5844 0.3978 0.5161 0.0374 Uiso 1.00 1 c .
H79 H 0.6881 0.3868 0.5243 0.0395 Uiso 1.00 1 c .
H80 H 0.6639 0.4588 0.4878 0.0395 Uiso 1.00 1 c .
H81 H 0.6139 0.4508 0.5717 0.0488 Uiso 1.00 1 c .
H82 H 0.6751 0.4629 0.5636 0.0488 Uiso 1.00 1 c .
H83 H 0.5757 0.5696 0.5575 0.0595 Uiso 1.00 1 c .
H84 H 0.6040 0.5710 0.5108 0.0595 Uiso 1.00 1 c .
H85 H 0.5428 0.5588 0.5186 0.0595 Uiso 1.00 1 c .
H86 H 0.6480 0.2695 0.5019 0.0473 Uiso 1.00 1 c .
H87 H 0.6980 0.2387 0.4676 0.0473 Uiso 1.00 1 c .
H88 H 0.7114 0.2784 0.4968 0.0473 Uiso 1.00 1 c .
H89 H 0.7556 -0.0173 0.4200 0.0497 Uiso 1.00 1 c .
H90 H 0.7473 -0.0338 0.3751 0.0497 Uiso 1.00 1 c .
H91 H 0.7831 0.0086 0.3769 0.0497 Uiso 1.00 1 c .
H92 H 0.6895 0.0813 0.1700 0.0447 Uiso 1.00 1 c .
H93 H 0.6730 0.1469 0.1295 0.0447 Uiso 1.00 1 c .
H94 H 0.7261 0.1233 0.1708 0.0447 Uiso 1.00 1 c .
H95 H 0.5733 0.7213 0.3332 0.0245 Uiso 1.00 1 c .
H96 H 0.7311 0.4233 0.3051 0.0255 Uiso 1.00 1 c .
H97 H 0.6843 0.5571 0.0966 0.0296 Uiso 1.00 1 c .
H98 H 0.5052 0.8556 0.1236 0.0274 Uiso 1.00 1 c .
H99 H 0.1116 1.0068 0.1517 0.0416 Uiso 1.00 1 c .
H100 H -0.0270 0.8364 0.1384 0.0460 Uiso 1.00 1 c .
H101 H 0.0345 0.7050 0.3470 0.0444 Uiso 1.00 1 c .
H102 H 0.1844 0.8652 0.3605 0.0288 Uiso 1.00 1 c .
H103 H 0.4341 0.9563 0.1646 0.0250 Uiso 1.00 1 c .
H104 H 0.5251 0.9566 0.2031 0.0314 Uiso 1.00 1 c .
H105 H 0.4554 1.0167 0.2106 0.0314 Uiso 1.00 1 c .
H106 H 0.5515 0.9092 0.2765 0.0284 Uiso 1.00 1 c .
H107 H 0.4813 0.9685 0.2839 0.0284 Uiso 1.00 1 c .
H108 H 0.4911 0.8548 0.3169 0.0248 Uiso 1.00 1 c .
H109 H 0.2372 0.9472 0.3365 0.0273 Uiso 1.00 1 c .
H110 H 0.1375 1.0657 0.3089 0.0377 Uiso 1.00 1 c .
H111 H 0.2028 1.0713 0.3080 0.0377 Uiso 1.00 1 c .
H112 H 0.1113 1.1183 0.2364 0.0395 Uiso 1.00 1 c .
H113 H 0.1780 1.1214 0.2353 0.0395 Uiso 1.00 1 c .
H114 H 0.1783 1.0550 0.1848 0.0302 Uiso 1.00 1 c .
H115 H 0.6848 0.5800 0.4221 0.0376 Uiso 1.00 1 c .
H116 H 0.6152 0.6479 0.3997 0.0376 Uiso 1.00 1 c .
H117 H 0.6179 0.5775 0.4239 0.0376 Uiso 1.00 1 c .
H118 H 0.7069 0.4469 0.4189 0.0317 Uiso 1.00 1 c .
H119 H 0.7130 0.4105 0.3812 0.0317 Uiso 1.00 1 c .
H120 H 0.8164 0.4069 0.3677 0.0440 Uiso 1.00 1 c .
H121 H 0.8109 0.4384 0.4080 0.0440 Uiso 1.00 1 c .
H122 H 0.8823 0.3204 0.4381 0.0710 Uiso 1.00 1 c .
H123 H 0.8134 0.3358 0.4564 0.0710 Uiso 1.00 1 c .
H124 H 0.7903 0.2917 0.4023 0.0860 Uiso 1.00 1 c .
H125 H 0.8598 0.2755 0.3846 0.0860 Uiso 1.00 1 c .
H126 H 0.8585 0.2338 0.4333 0.0860 Uiso 1.00 1 c .
H127 H 0.7641 0.3341 0.2699 0.0354 Uiso 1.00 1 c .
H128 H 0.7990 0.3145 0.2275 0.0354 Uiso 1.00 1 c .
H129 H 0.8831 0.2794 0.2868 0.0448 Uiso 1.00 1 c .
H130 H 0.8827 0.3381 0.2471 0.0448 Uiso 1.00 1 c .
H131 H 0.8481 0.3567 0.2898 0.0448 Uiso 1.00 1 c .
H132 H 0.7559 0.3690 0.1467 0.0371 Uiso 1.00 1 c .
H133 H 0.7296 0.4408 0.1095 0.0371 Uiso 1.00 1 c .
H134 H 0.8623 0.3568 0.1555 0.0619 Uiso 1.00 1 c .
H135 H 0.8428 0.3653 0.1050 0.0619 Uiso 1.00 1 c .
H136 H 0.8361 0.4291 0.1188 0.0619 Uiso 1.00 1 c .
H137 H 0.6212 0.7222 0.0016 0.0450 Uiso 1.00 1 c .
H138 H 0.6719 0.6437 0.0284 0.0450 Uiso 1.00 1 c .
H139 H 0.5967 0.6455 -0.0213 0.0535 Uiso 1.00 1 c .
H140 H 0.5828 0.6203 0.0280 0.0535 Uiso 1.00 1 c .
H141 H 0.4888 0.7348 0.0186 0.0712 Uiso 1.00 1 c .
H142 H 0.5015 0.7564 -0.0315 0.0712 Uiso 1.00 1 c .
H143 H 0.4133 0.7330 -0.0303 0.1148 Uiso 1.00 1 c .
H144 H 0.4747 0.6777 -0.0485 0.1148 Uiso 1.00 1 c .
H145 H 0.4612 0.6571 0.0016 0.1148 Uiso 1.00 1 c .
H146 H 0.5706 0.8417 0.0222 0.0565 Uiso 1.00 1 c .
H147 H 0.5056 0.8370 0.0163 0.0565 Uiso 1.00 1 c .
H148 H 0.5121 0.8726 0.0515 0.0565 Uiso 1.00 1 c .
H149 H 0.0853 1.0279 0.0811 0.1193 Uiso 1.00 1 c .
H150 H 0.0899 0.9834 0.0489 0.1193 Uiso 1.00 1 c .
H151 H 0.0198 1.0474 0.0518 0.1193 Uiso 1.00 1 c .
H152 H -0.0434 0.9088 0.0691 0.0787 Uiso 1.00 1 c .
H153 H -0.0296 0.9664 0.0397 0.0787 Uiso 1.00 1 c .
H154 H 0.0243 0.8721 0.0101 0.0839 Uiso 1.00 1 c .
H155 H 0.0818 0.8746 0.0346 0.0839 Uiso 1.00 1 c .
H156 H 0.1017 0.7805 0.0921 0.0864 Uiso 1.00 1 c .
H157 H 0.0401 0.7802 0.0717 0.0864 Uiso 1.00 1 c .
H158 H 0.1242 0.6941 0.0500 0.1092 Uiso 1.00 1 c .
H159 H 0.1079 0.7572 0.0075 0.1092 Uiso 1.00 1 c .
H160 H 0.1688 0.7289 0.0445 0.1092 Uiso 1.00 1 c .
H161 H -0.0787 0.7104 0.1967 0.0508 Uiso 1.00 1 c .
H162 H -0.0858 0.7757 0.1598 0.0508 Uiso 1.00 1 c .
H163 H 0.0295 0.6396 0.1792 0.0632 Uiso 1.00 1 c .
H164 H -0.0232 0.6758 0.1355 0.0632 Uiso 1.00 1 c .
H165 H 0.0236 0.7048 0.1428 0.0632 Uiso 1.00 1 c .
H166 H -0.0333 0.6698 0.3199 0.0543 Uiso 1.00 1 c .
H167 H -0.0567 0.6621 0.2755 0.0543 Uiso 1.00 1 c .
H168 H 0.0360 0.5539 0.3165 0.0876 Uiso 1.00 1 c .
H169 H 0.0568 0.5815 0.2705 0.0876 Uiso 1.00 1 c .
H170 H 0.0799 0.5889 0.3152 0.0876 Uiso 1.00 1 c .
H171 H 0.0886 0.7062 0.4559 0.0495 Uiso 1.00 1 c .
H172 H 0.0602 0.6869 0.4196 0.0495 Uiso 1.00 1 c .
H173 H 0.1696 0.5978 0.4166 0.0466 Uiso 1.00 1 c .
H174 H 0.1994 0.6182 0.4514 0.0466 Uiso 1.00 1 c .
H175 H 0.1992 0.5177 0.4922 0.0635 Uiso 1.00 1 c .
H176 H 0.1404 0.5793 0.5076 0.0635 Uiso 1.00 1 c .
H177 H 0.0723 0.5867 0.4422 0.1026 Uiso 1.00 1 c .
H178 H 0.1286 0.5074 0.4518 0.1026 Uiso 1.00 1 c .
H179 H 0.0833 0.5334 0.4893 0.1026 Uiso 1.00 1 c .
H180 H 0.2076 0.7295 0.4507 0.0515 Uiso 1.00 1 c .
H181 H 0.1900 0.8068 0.4279 0.0515 Uiso 1.00 1 c .
H182 H 0.1395 0.7925 0.4573 0.0515 Uiso 1.00 1 c .
H183 H 0.3945 0.9124 0.3996 0.0382 Uiso 1.00 1 c .
H184 H 0.4196 0.9408 0.3560 0.0382 Uiso 1.00 1 c .
H185 H 0.3428 0.9811 0.3626 0.0382 Uiso 1.00 1 c .
H186 H 0.3281 1.0937 0.1557 0.0532 Uiso 1.00 1 c .
H187 H 0.2750 1.1176 0.1143 0.0532 Uiso 1.00 1 c .
H188 H 0.2513 1.1233 0.1618 0.0532 Uiso 1.00 1 c .
H189 H -0.1859 0.7863 0.3261 0.0356 Uiso 1.00 1 c .
H190 H -0.0320 0.9212 0.3804 0.0627 Uiso 1.00 1 c .
H191 H -0.0648 1.0833 0.1799 0.0637 Uiso 1.00 1 c .
H192 H -0.2124 0.9422 0.1225 0.0371 Uiso 1.00 1 c .
H193 H 0.0188 0.5713 0.0738 0.0300 Uiso 1.00 1 c .
H194 H 0.3345 0.4210 0.0861 0.0312 Uiso 1.00 1 c .
H195 H 0.3604 0.2882 0.2933 0.0269 Uiso 1.00 1 c .
H196 H 0.0450 0.4345 0.2812 0.0279 Uiso 1.00 1 c .
H197 H -0.2411 0.7438 0.2771 0.0328 Uiso 1.00 1 c .
H198 H -0.3411 0.7819 0.2260 0.0394 Uiso 1.00 1 c .
H199 H -0.3491 0.8465 0.2396 0.0394 Uiso 1.00 1 c .
H200 H -0.3512 0.8367 0.1554 0.0396 Uiso 1.00 1 c .
H201 H -0.3580 0.9008 0.1690 0.0396 Uiso 1.00 1 c .
H202 H -0.2596 0.8559 0.1282 0.0305 Uiso 1.00 1 c .
H203 H -0.1057 0.6129 0.0971 0.0282 Uiso 1.00 1 c .
H204 H -0.1786 0.5654 0.1218 0.0419 Uiso 1.00 1 c .
H205 H -0.1067 0.5036 0.1193 0.0419 Uiso 1.00 1 c .
H206 H -0.1703 0.5146 0.1940 0.0405 Uiso 1.00 1 c .
H207 H -0.0993 0.4517 0.1912 0.0405 Uiso 1.00 1 c .
H208 H -0.0844 0.5022 0.2474 0.0296 Uiso 1.00 1 c .
H209 H -0.1666 0.7805 0.4380 0.0744 Uiso 1.00 1 c .
H210 H -0.1640 0.7485 0.3984 0.0744 Uiso 1.00 1 c .
H211 H -0.0983 0.7174 0.4318 0.0744 Uiso 1.00 1 c .
H212 H -0.0572 0.7906 0.4649 0.0729 Uiso 1.00 1 c .
H213 H -0.0101 0.8174 0.4421 0.0729 Uiso 1.00 1 c .
H214 H -0.0767 0.9253 0.4505 0.0449 Uiso 1.00 1 c .
H215 H -0.1405 0.9171 0.4545 0.0449 Uiso 1.00 1 c .
H216 H -0.1060 0.9026 0.5317 0.0389 Uiso 1.00 1 c .
H217 H -0.0760 0.8247 0.5312 0.0389 Uiso 1.00 1 c .
H218 H 0.0378 0.9694 0.3741 0.0804 Uiso 1.00 1 c .
H219 H 0.0466 1.0294 0.3427 0.0804 Uiso 1.00 1 c .
H220 H -0.0135 1.0669 0.4018 0.0920 Uiso 1.00 1 c .
H221 H -0.0595 1.1137 0.3554 0.0920 Uiso 1.00 1 c .
H222 H -0.0695 1.0541 0.3861 0.0920 Uiso 1.00 1 c .
H223 H 0.0261 1.0974 0.2689 0.0885 Uiso 1.00 1 c .
H224 H 0.0174 1.0888 0.2211 0.0885 Uiso 1.00 1 c .
H225 H -0.0495 1.2077 0.2183 0.1277 Uiso 1.00 1 c .
H226 H -0.0970 1.1802 0.2095 0.1277 Uiso 1.00 1 c .
H227 H -0.0877 1.1890 0.2571 0.1277 Uiso 1.00 1 c .
H228 H -0.0781 1.1111 0.0942 0.1110 Uiso 1.00 1 c .
H229 H -0.1344 1.1277 0.0575 0.1110 Uiso 1.00 1 c .
H230 H -0.1679 1.1860 0.1291 0.0545 Uiso 1.00 1 c .
H231 H -0.1542 1.2241 0.0837 0.0545 Uiso 1.00 1 c .
H232 H -0.2467 1.2393 0.0443 0.0559 Uiso 1.00 1 c .
H233 H -0.2555 1.1886 0.0852 0.0559 Uiso 1.00 1 c .
H234 H -0.2796 1.3198 0.0928 0.1095 Uiso 1.00 1 c .
H235 H -0.3391 1.3158 0.0726 0.1095 Uiso 1.00 1 c .
H236 H -0.3059 1.2736 0.1228 0.1095 Uiso 1.00 1 c .
H237 H -0.2309 1.0911 0.0487 0.0922 Uiso 1.00 1 c .
H238 H -0.1610 1.0321 0.0405 0.0922 Uiso 1.00 1 c .
H239 H -0.2138 1.0131 0.0624 0.0922 Uiso 1.00 1 c .
H240 H 0.0908 0.6273 -0.0151 0.0612 Uiso 1.00 1 c .
H241 H 0.0934 0.5622 -0.0245 0.0612 Uiso 1.00 1 c .
H242 H 0.0409 0.6030 0.0055 0.0612 Uiso 1.00 1 c .
H243 H 0.2936 0.4719 0.0130 0.0468 Uiso 1.00 1 c .
H244 H 0.2283 0.5108 -0.0222 0.0468 Uiso 1.00 1 c .
H245 H 0.2703 0.5809 -0.0359 0.0963 Uiso 1.00 1 c .
H246 H 0.2083 0.6164 -0.0101 0.0963 Uiso 1.00 1 c .
H247 H 0.2848 0.6254 0.0207 0.1021 Uiso 1.00 1 c .
H248 H 0.2877 0.5601 0.0550 0.1021 Uiso 1.00 1 c .
H249 H 0.3850 0.4893 0.0205 0.1014 Uiso 1.00 1 c .
H250 H 0.3862 0.5584 -0.0007 0.1014 Uiso 1.00 1 c .
H251 H 0.3976 0.5266 0.0520 0.1014 Uiso 1.00 1 c .
H252 H 0.4977 0.2781 0.1520 0.0399 Uiso 1.00 1 c .
H253 H 0.4445 0.3330 0.1098 0.0399 Uiso 1.00 1 c .
H254 H 0.5069 0.3672 0.1683 0.0746 Uiso 1.00 1 c .
H255 H 0.5256 0.3627 0.1197 0.0746 Uiso 1.00 1 c .
H256 H 0.4543 0.4218 0.1257 0.0746 Uiso 1.00 1 c .
H257 H 0.4678 0.2288 0.2698 0.0347 Uiso 1.00 1 c .
H258 H 0.5107 0.2405 0.2321 0.0347 Uiso 1.00 1 c .
H259 H 0.5321 0.2706 0.2943 0.0453 Uiso 1.00 1 c .
H260 H 0.4969 0.3380 0.2528 0.0453 Uiso 1.00 1 c .
H261 H 0.4547 0.3255 0.2908 0.0453 Uiso 1.00 1 c .
H262 H 0.2746 0.2571 0.3925 0.0357 Uiso 1.00 1 c .
H263 H 0.3322 0.2378 0.3613 0.0357 Uiso 1.00 1 c .
H264 H 0.3596 0.2793 0.4134 0.0499 Uiso 1.00 1 c .
H265 H 0.3390 0.3362 0.3666 0.0499 Uiso 1.00 1 c .
H266 H 0.2340 0.4033 0.3871 0.0627 Uiso 1.00 1 c .
H267 H 0.2546 0.3463 0.4339 0.0627 Uiso 1.00 1 c .
H268 H 0.3383 0.3698 0.4532 0.0816 Uiso 1.00 1 c .
H269 H 0.3177 0.4268 0.4064 0.0816 Uiso 1.00 1 c .
H270 H 0.2671 0.4390 0.4425 0.0816 Uiso 1.00 1 c .
H271 H 0.1395 0.3719 0.3861 0.0365 Uiso 1.00 1 c .
H272 H 0.0832 0.3829 0.3517 0.0365 Uiso 1.00 1 c .
H273 H 0.1412 0.3068 0.3775 0.0365 Uiso 1.00 1 c .
H274 H -0.2634 0.6390 0.2775 0.0544 Uiso 1.00 1 c .
H275 H -0.2183 0.5664 0.2678 0.0544 Uiso 1.00 1 c .
H276 H -0.2164 0.5719 0.3173 0.0544 Uiso 1.00 1 c .
H277 H -0.2897 0.7870 0.0800 0.0671 Uiso 1.00 1 c .
H278 H -0.2516 0.7821 0.0372 0.0671 Uiso 1.00 1 c .
H279 H -0.2454 0.7143 0.0704 0.0671 Uiso 1.00 1 c .
H280 H 0.2316 0.8722 0.0413 0.0877 Uiso 0.70 1 c P
H281 H 0.1883 0.8922 0.1116 0.0995 Uiso 0.70 1 c P
H282 H 0.2548 0.8981 0.1661 0.1165 Uiso 0.70 1 c P
H283 H 0.3593 0.8825 0.1528 0.1102 Uiso 0.70 1 c P
H284 H 0.3987 0.8758 0.0874 0.1053 Uiso 0.70 1 c P
H285 H -0.0760 0.5547 0.3525 0.1089 Uiso 1.00 1 c .
H286 H -0.0929 0.4710 0.3420 0.1196 Uiso 1.00 1 c .
H287 H -0.0420 0.3577 0.3926 0.1459 Uiso 1.00 1 c .
H288 H 0.1859 0.0693 0.0940 0.1297 Uiso 1.00 1 c .
H289 H 0.2480 0.0463 0.0323 0.1744 Uiso 1.00 1 c .
H290 H 0.1976 0.1207 -0.0407 0.2035 Uiso 1.00 1 c .
H291 H 0.0864 0.2206 -0.0537 0.1813 Uiso 1.00 1 c .
H292 H 0.0241 0.2431 0.0079 0.1786 Uiso 1.00 1 c .
H293 H 0.5407 0.2943 0.4407 0.0674 Uiso 1.00 1 c .
H294 H 0.5543 0.2533 0.3772 0.0819 Uiso 1.00 1 c .
H295 H 0.5260 0.1695 0.3733 0.0792 Uiso 1.00 1 c .
H296 H 0.4869 0.1228 0.4366 0.0868 Uiso 1.00 1 c .
H297 H 0.4756 0.1602 0.5029 0.0719 Uiso 1.00 1 c .
H298 H 0.6896 0.1039 0.4469 0.0833 Uiso 1.00 1 c .
H299 H 0.6497 0.1001 0.5168 0.0728 Uiso 1.00 1 c .
H300 H 0.7176 0.0807 0.5814 0.0791 Uiso 1.00 1 c .
H301 H 0.8295 0.0592 0.5767 0.0877 Uiso 1.00 1 c .
H302 H 0.6806 0.7676 0.3376 0.0682 Uiso 1.00 1 c .
H303 H 0.7884 0.6648 0.3547 0.0730 Uiso 1.00 1 c .
H304 H 0.8338 0.5961 0.4295 0.0742 Uiso 1.00 1 c .
H305 H 0.7707 0.6300 0.4888 0.0658 Uiso 1.00 1 c .
H306 H 0.6620 0.7313 0.4727 0.0581 Uiso 1.00 1 c .
H307 H 0.5617 0.9636 0.0339 0.1249 Uiso 1.00 1 c .
H308 H 0.6511 1.0512 0.0836 0.1491 Uiso 1.00 1 c .
H309 H 0.5591 1.1000 0.1254 0.1515 Uiso 1.00 1 c .
H310 H 0.4659 1.0867 0.1171 0.1738 Uiso 1.00 1 c .
H311 H 0.4255 0.4806 0.3569 0.0698 Uiso 1.00 1 c .
H312 H 0.3975 0.4430 0.3357 0.0698 Uiso 1.00 1 c .
H313 H 0.4705 0.3999 0.3627 0.0698 Uiso 1.00 1 c .
H314 H 0.1669 0.7313 0.1863 0.0923 Uiso 1.00 1 c .
H315 H 0.1942 0.7830 0.1729 0.0923 Uiso 1.00 1 c .
H316 H 0.2430 0.7048 0.2010 0.0923 Uiso 1.00 1 c .
H317 H 0.2271 0.5653 0.1448 0.0721 Uiso 1.00 1 c .
H318 H 0.1484 0.6048 0.1314 0.0721 Uiso 1.00 1 c .
H319 H 0.1788 0.6266 0.1649 0.0721 Uiso 1.00 1 c .
H320 H 0.3951 0.4572 0.2083 0.0873 Uiso 1.00 1 c .
H321 H 0.3388 0.5282 0.1752 0.0873 Uiso 1.00 1 c .
H322 H 0.4117 0.5153 0.1846 0.0873 Uiso 1.00 1 c .
H323 H 0.2037 0.4935 0.3060 0.1362 Uiso 1.00 1 c .
H324 H 0.2791 0.4490 0.2976 0.1362 Uiso 1.00 1 c .
H325 H 0.2613 0.4957 0.3305 0.1362 Uiso 1.00 1 c .

loop_
_atom_site_aniso_label
_atom_site_aniso_U_11
_atom_site_aniso_U_22
_atom_site_aniso_U_33
_atom_site_aniso_U_12
_atom_site_aniso_U_13
_atom_site_aniso_U_23
Zn1 0.0154(2) 0.0185(2) 0.0239(3) -0.0075(2) 0.0015(2) -0.0075(2)
Zn2 0.0225(2) 0.0172(3) 0.0303(3) -0.0081(2) 0.0041(2) -0.0093(2)
Zn3 0.0206(2) 0.0162(2) 0.0204(3) -0.0078(2) 0.0038(2) -0.0063(2)
Zn4 0.0352(3) 0.0361(3) 0.0348(3) -0.0268(3) 0.0034(2) -0.0121(3)
Zn5 0.0229(3) 0.0268(3) 0.0541(4) -0.0119(2) 0.0064(2) -0.0196(3)
Zn6 0.0141(2) 0.0290(3) 0.0231(3) -0.0081(2) 0.0020(2) -0.0080(2)
Cl1 0.089(2) 0.231(5) 0.115(3) 0.012(3) 0.032(2) 0.046(3)
Cl2 0.155(3) 0.157(4) 0.069(2) -0.011(3) -0.026(2) -0.003(2)
Cl3 0.246(4) 0.129(3) 0.171(3) -0.064(3) 0.017(3) -0.079(2)
Cl4 0.104(1) 0.0693(11) 0.0547(11) -0.0417(11) 0.0074(9) -0.0146(9)
Cl5 0.083(2) 0.104(2) 0.119(2) -0.042(1) 0.043(1) -0.041(2)
Cl6 0.0573(9) 0.0936(12) 0.0505(10) -0.0374(9) -0.0021(7) -0.0202(9)
Cl7 0.156(3) 0.118(3) 0.080(2) -0.070(2) 0.037(2) -0.011(2)
O1 0.023(2) 0.020(2) 0.031(2) -0.0083(13) -0.0037(12) -0.0030(13)
O2 0.022(1) 0.021(2) 0.032(2) -0.0086(13) 0.0063(12) -0.0105(13)
O3 0.024(1) 0.022(2) 0.024(2) -0.0118(13) 0.0062(12) -0.0094(12)
O4 0.025(2) 0.020(2) 0.027(2) -0.0117(13) -0.0001(12) 0.0001(13)
O5 0.023(2) 0.023(2) 0.038(2) -0.0126(13) 0.0110(13) -0.0030(13)
O6 0.025(2) 0.028(2) 0.033(2) -0.007(1) -0.0009(13) -0.011(1)
O7 0.036(2) 0.049(2) 0.040(2) -0.027(2) 0.010(2) -0.017(2)
O8 0.058(3) 0.096(4) 0.073(3) -0.029(3) 0.010(2) -0.030(3)
O9 0.039(2) 0.038(2) 0.053(2) -0.018(2) 0.005(2) -0.018(2)
O10 0.059(3) 0.086(3) 0.074(3) -0.025(3) -0.000(2) -0.024(3)
O11 0.087(5) 0.069(4) 0.086(5) -0.020(4) 0.009(4) -0.033(4)
O12 0.080(3) 0.103(4) 0.097(4) -0.059(3) -0.011(3) 0.002(3)
N1 0.017(2) 0.018(2) 0.019(2) -0.007(1) -0.0011(13) -0.004(1)
N2 0.021(2) 0.018(2) 0.024(2) -0.010(2) 0.001(1) -0.008(2)
N3 0.019(2) 0.019(2) 0.031(2) -0.010(2) 0.005(2) -0.011(2)
N4 0.017(2) 0.016(2) 0.026(2) -0.006(1) -0.003(1) -0.004(1)
N5 0.019(2) 0.019(2) 0.031(2) -0.009(2) 0.007(1) -0.011(2)
N6 0.018(2) 0.018(2) 0.032(2) -0.008(2) 0.004(1) -0.008(2)
N7 0.024(2) 0.015(2) 0.030(2) -0.008(2) 0.002(2) -0.009(2)
N8 0.022(2) 0.020(2) 0.031(2) -0.010(2) 0.002(2) -0.010(2)
N9 0.020(2) 0.015(2) 0.015(2) -0.008(1) 0.0050(13) -0.0052(13)
N10 0.017(2) 0.015(2) 0.023(2) -0.006(1) 0.002(1) -0.006(1)
N11 0.019(2) 0.017(2) 0.025(2) -0.009(2) 0.003(1) -0.006(2)
N12 0.028(2) 0.019(2) 0.017(2) -0.011(2) 0.007(1) -0.006(1)
N13 0.027(2) 0.027(2) 0.029(2) -0.019(2) 0.005(2) -0.012(2)
N14 0.036(2) 0.044(2) 0.038(2) -0.029(2) 0.008(2) -0.021(2)
N15 0.033(2) 0.038(2) 0.040(2) -0.025(2) 0.006(2) -0.017(2)
N16 0.027(2) 0.027(2) 0.034(2) -0.018(2) 0.006(2) -0.011(2)
N17 0.022(2) 0.022(2) 0.034(2) -0.010(2) 0.005(2) -0.009(2)
N18 0.023(2) 0.027(2) 0.043(3) -0.004(2) -0.001(2) -0.016(2)
N19 0.024(2) 0.038(2) 0.078(3) -0.017(2) 0.014(2) -0.034(2)
N20 0.029(2) 0.031(2) 0.063(3) -0.020(2) 0.015(2) -0.022(2)
N21 0.019(2) 0.023(2) 0.023(2) -0.009(2) 0.003(1) -0.007(2)
N22 0.020(2) 0.027(2) 0.021(2) -0.009(2) 0.006(1) -0.010(2)
N23 0.016(2) 0.024(2) 0.024(2) -0.008(2) 0.002(1) -0.008(2)
N24 0.016(2) 0.026(2) 0.025(2) -0.012(2) 0.002(1) -0.008(2)
C1 0.017(2) 0.012(2) 0.027(2) -0.006(2) 0.002(2) -0.009(2)
C2 0.019(2) 0.016(2) 0.031(3) -0.010(2) 0.003(2) -0.009(2)
C3 0.018(2) 0.013(2) 0.030(2) -0.009(2) 0.003(2) -0.007(2)
C4 0.019(2) 0.015(2) 0.025(2) -0.009(2) -0.001(2) -0.005(2)
C5 0.021(2) 0.017(2) 0.019(2) -0.007(2) -0.007(2) -0.001(2)
C6 0.027(2) 0.022(2) 0.023(2) -0.012(2) -0.001(2) -0.005(2)
C7 0.035(2) 0.025(2) 0.021(2) -0.019(2) 0.001(2) -0.001(2)
C8 0.037(3) 0.029(2) 0.024(2) -0.023(2) 0.011(2) -0.012(2)
C9 0.026(2) 0.021(2) 0.033(3) -0.015(2) 0.008(2) -0.013(2)
C10 0.028(2) 0.023(2) 0.037(3) -0.015(2) 0.013(2) -0.013(2)
C11 0.020(2) 0.022(2) 0.041(3) -0.013(2) 0.011(2) -0.017(2)
C12 0.016(2) 0.025(2) 0.057(3) -0.011(2) 0.008(2) -0.017(2)
C13 0.017(2) 0.022(2) 0.053(3) -0.009(2) 0.002(2) -0.010(2)
C14 0.021(2) 0.016(2) 0.045(3) -0.009(2) -0.003(2) -0.007(2)
C15 0.019(2) 0.016(2) 0.035(3) -0.004(2) -0.010(2) -0.004(2)
C16 0.020(2) 0.016(2) 0.035(3) -0.006(2) -0.005(2) -0.006(2)
C17 0.030(2) 0.024(2) 0.030(3) -0.013(2) -0.007(2) -0.004(2)
C18 0.034(2) 0.021(2) 0.026(3) -0.014(2) -0.005(2) -0.002(2)
C19 0.027(2) 0.020(2) 0.023(2) -0.015(2) 0.001(2) -0.007(2)
C20 0.025(2) 0.021(2) 0.021(2) -0.013(2) 0.005(2) -0.007(2)
C21 0.019(2) 0.018(2) 0.032(3) -0.010(2) 0.001(2) -0.007(2)
C22 0.018(2) 0.020(2) 0.042(3) -0.013(2) 0.006(2) -0.012(2)
C23 0.016(2) 0.022(2) 0.036(3) -0.012(2) 0.009(2) -0.015(2)
C24 0.016(2) 0.017(2) 0.033(3) -0.008(2) 0.006(2) -0.011(2)
C25 0.021(2) 0.023(2) 0.033(3) -0.014(2) 0.013(2) -0.015(2)
C26 0.020(2) 0.024(2) 0.034(3) -0.014(2) 0.008(2) -0.011(2)
C27 0.022(2) 0.026(2) 0.033(3) -0.013(2) 0.011(2) -0.009(2)
C28 0.025(2) 0.022(2) 0.030(3) -0.010(2) 0.009(2) -0.007(2)
C29 0.021(2) 0.024(2) 0.036(3) -0.013(2) 0.007(2) -0.006(2)
C30 0.021(2) 0.017(2) 0.045(3) -0.009(2) 0.003(2) -0.008(2)
C31 0.018(2) 0.022(2) 0.038(3) -0.010(2) 0.005(2) -0.013(2)
C32 0.020(2) 0.025(2) 0.050(3) -0.012(2) 0.006(2) -0.019(2)
C33 0.024(2) 0.024(2) 0.041(3) -0.012(2) 0.006(2) -0.017(2)
C34 0.023(2) 0.025(2) 0.039(3) -0.013(2) 0.007(2) -0.018(2)
C35 0.025(2) 0.031(2) 0.036(3) -0.014(2) 0.011(2) -0.022(2)
C36 0.023(2) 0.027(2) 0.030(3) -0.015(2) 0.008(2) -0.014(2)
C37 0.024(2) 0.028(2) 0.033(3) -0.016(2) 0.006(2) -0.014(2)
C38 0.028(2) 0.026(2) 0.032(3) -0.016(2) 0.001(2) -0.009(2)
C39 0.020(2) 0.022(2) 0.034(3) -0.013(2) 0.000(2) -0.008(2)
C40 0.026(2) 0.017(2) 0.033(3) -0.012(2) -0.002(2) -0.006(2)
C41 0.018(2) 0.018(2) 0.025(2) -0.007(2) 0.006(2) -0.009(2)
C42 0.020(2) 0.018(2) 0.052(3) -0.008(2) 0.007(2) -0.016(2)
C43 0.018(2) 0.014(2) 0.041(3) -0.006(2) -0.001(2) -0.005(2)
C44 0.017(2) 0.015(2) 0.029(2) -0.006(2) 0.001(2) -0.005(2)
C45 0.012(2) 0.012(2) 0.035(3) -0.002(2) 0.000(2) -0.006(2)
C46 0.013(2) 0.016(2) 0.033(3) -0.003(2) 0.001(2) -0.007(2)
C47 0.012(2) 0.012(2) 0.035(3) -0.002(2) 0.001(2) -0.009(2)
C48 0.019(2) 0.015(2) 0.035(3) -0.006(2) -0.002(2) -0.004(2)
C49 0.016(2) 0.024(2) 0.062(4) -0.008(2) 0.001(2) -0.015(2)
C50 0.020(2) 0.026(2) 0.060(3) -0.013(2) 0.016(2) -0.021(2)
C51 0.020(2) 0.017(2) 0.034(3) -0.009(2) 0.007(2) -0.008(2)
C52 0.012(2) 0.015(2) 0.041(3) -0.005(2) 0.006(2) -0.011(2)
C53 0.012(2) 0.018(2) 0.034(3) -0.003(2) 0.005(2) -0.012(2)
C54 0.008(2) 0.013(2) 0.039(3) -0.002(2) 0.005(2) -0.009(2)
C55 0.047(3) 0.047(3) 0.023(3) -0.027(3) 0.004(2) -0.000(2)
C56 0.040(3) 0.040(3) 0.035(3) -0.026(2) 0.012(2) -0.010(2)
C57 0.066(4) 0.044(3) 0.040(3) -0.033(3) 0.027(3) -0.020(3)
C58 0.086(4) 0.053(4) 0.050(4) -0.046(4) 0.021(3) -0.026(3)
C59 0.123(6) 0.078(5) 0.038(4) -0.061(5) 0.004(4) -0.016(3)
C60 0.025(3) 0.042(3) 0.073(4) -0.019(2) 0.012(3) -0.015(3)
C61 0.041(3) 0.054(4) 0.083(5) -0.026(3) 0.024(3) -0.032(3)
C62 0.016(2) 0.024(3) 0.079(4) -0.006(2) -0.003(2) -0.001(3)
C63 0.038(3) 0.033(3) 0.103(5) -0.018(3) -0.031(3) 0.001(3)
C64 0.033(3) 0.031(3) 0.029(3) -0.014(2) -0.013(2) -0.000(2)
C65 0.072(4) 0.033(3) 0.067(4) -0.020(3) -0.047(3) 0.001(3)
C66 0.142(7) 0.062(5) 0.141(7) -0.045(5) -0.109(6) -0.002(5)
C68 0.044(3) 0.033(3) 0.026(3) -0.017(2) 0.002(2) -0.005(2)
C69 0.038(3) 0.029(3) 0.035(3) -0.016(2) 0.011(2) -0.005(2)
C70 0.039(3) 0.021(2) 0.032(3) -0.010(2) 0.011(2) -0.002(2)
C71 0.086(5) 0.058(4) 0.071(5) -0.043(4) -0.044(4) 0.035(3)
C74 0.030(2) 0.017(2) 0.061(4) -0.007(2) 0.001(2) -0.016(2)
C75 0.034(3) 0.028(3) 0.087(5) -0.001(2) -0.006(3) -0.021(3)
C76 0.042(3) 0.027(3) 0.046(3) -0.011(2) -0.001(2) -0.019(2)
C77 0.036(3) 0.049(3) 0.049(4) -0.005(3) 0.007(2) -0.024(3)
C78 0.029(2) 0.031(3) 0.034(3) -0.013(2) 0.006(2) -0.014(2)
C79 0.031(2) 0.040(3) 0.029(3) -0.017(2) 0.000(2) -0.014(2)
C80 0.037(3) 0.053(3) 0.040(3) -0.026(3) 0.005(2) -0.019(3)
C81 0.049(3) 0.065(4) 0.057(4) -0.035(3) 0.014(3) -0.037(3)
C82 0.048(3) 0.035(3) 0.035(3) -0.020(3) 0.002(2) -0.012(2)
C83 0.033(3) 0.021(2) 0.044(3) -0.001(2) -0.015(2) 0.003(2)
C84 0.036(3) 0.041(3) 0.038(3) -0.019(2) 0.016(2) -0.019(2)
C85 0.021(2) 0.018(2) 0.020(2) -0.011(2) 0.005(2) -0.004(2)
C86 0.017(2) 0.020(2) 0.026(2) -0.010(2) 0.005(2) -0.006(2)
C87 0.018(2) 0.017(2) 0.027(2) -0.010(2) 0.003(2) -0.006(2)
C88 0.015(2) 0.019(2) 0.022(2) -0.007(2) 0.004(2) -0.006(2)
C89 0.021(2) 0.021(2) 0.017(2) -0.008(2) 0.005(2) -0.010(2)
C90 0.018(2) 0.019(2) 0.023(2) -0.009(2) 0.004(2) -0.005(2)
C91 0.023(2) 0.020(2) 0.019(2) -0.012(2) 0.004(2) -0.004(2)
C92 0.020(2) 0.021(2) 0.024(2) -0.010(2) 0.004(2) -0.003(2)
C93 0.018(2) 0.020(2) 0.024(2) -0.011(2) 0.002(2) -0.003(2)
C94 0.017(2) 0.013(2) 0.031(3) -0.006(2) 0.001(2) -0.003(2)
C95 0.018(2) 0.017(2) 0.029(2) -0.009(2) 0.005(2) -0.009(2)
C96 0.018(2) 0.021(2) 0.036(3) -0.011(2) 0.002(2) -0.010(2)
C97 0.018(2) 0.019(2) 0.035(3) -0.008(2) 0.004(2) -0.015(2)
C98 0.020(2) 0.025(2) 0.031(3) -0.014(2) 0.006(2) -0.014(2)
C99 0.027(2) 0.026(2) 0.026(2) -0.013(2) 0.009(2) -0.016(2)
C100 0.031(2) 0.026(2) 0.025(2) -0.017(2) 0.006(2) -0.010(2)
C101 0.045(3) 0.033(3) 0.019(2) -0.026(2) 0.009(2) -0.010(2)
C102 0.043(3) 0.029(3) 0.021(2) -0.019(2) 0.007(2) -0.006(2)
C103 0.033(2) 0.022(2) 0.028(3) -0.017(2) 0.008(2) -0.009(2)
C104 0.026(2) 0.016(2) 0.022(2) -0.010(2) 0.001(2) 0.000(2)
C105 0.021(2) 0.022(2) 0.029(3) -0.011(2) 0.003(2) -0.010(2)
C106 0.018(2) 0.023(2) 0.035(3) -0.011(2) 0.009(2) -0.018(2)
C107 0.019(2) 0.023(2) 0.032(3) -0.012(2) 0.008(2) -0.012(2)
C108 0.025(2) 0.025(2) 0.030(3) -0.016(2) 0.005(2) -0.007(2)
C109 0.043(3) 0.045(3) 0.030(3) -0.034(3) 0.008(2) -0.008(2)
C110 0.054(3) 0.062(4) 0.027(3) -0.043(3) 0.010(2) -0.016(3)
C111 0.088(5) 0.103(5) 0.028(3) -0.076(4) 0.010(3) -0.018(3)
C112 0.069(4) 0.085(4) 0.040(3) -0.055(4) 0.008(3) -0.028(3)
C113 0.039(3) 0.055(3) 0.036(3) -0.030(3) 0.010(2) -0.024(3)
C114 0.029(3) 0.048(3) 0.052(3) -0.021(2) 0.005(2) -0.034(3)
C115 0.024(2) 0.041(3) 0.052(3) -0.019(2) 0.011(2) -0.030(3)
C116 0.017(2) 0.035(3) 0.070(4) -0.014(2) 0.012(2) -0.037(3)
C117 0.022(2) 0.033(3) 0.070(4) -0.016(2) 0.020(2) -0.031(3)
C118 0.025(2) 0.029(3) 0.061(4) -0.018(2) 0.016(2) -0.024(2)
C119 0.030(3) 0.028(3) 0.064(4) -0.021(2) 0.017(2) -0.018(2)
C120 0.024(2) 0.022(2) 0.048(3) -0.013(2) 0.013(2) -0.015(2)
C121 0.028(2) 0.028(3) 0.035(3) -0.013(2) 0.008(2) -0.002(2)
C122 0.024(2) 0.029(3) 0.034(3) -0.011(2) 0.002(2) -0.003(2)
C123 0.025(2) 0.024(2) 0.033(3) -0.012(2) 0.005(2) -0.010(2)
C124 0.021(2) 0.026(2) 0.028(2) -0.013(2) 0.001(2) -0.008(2)
C125 0.019(2) 0.018(2) 0.022(2) -0.009(2) 0.003(2) -0.004(2)
C126 0.025(2) 0.020(2) 0.036(3) -0.013(2) 0.007(2) -0.008(2)
C127 0.019(2) 0.018(2) 0.035(3) -0.010(2) 0.003(2) -0.010(2)
C128 0.019(2) 0.020(2) 0.024(2) -0.011(2) 0.003(2) -0.006(2)
C129 0.018(2) 0.014(2) 0.030(2) -0.009(2) 0.005(2) -0.011(2)
C130 0.022(2) 0.011(2) 0.023(2) -0.008(2) 0.003(2) -0.006(2)
C131 0.021(2) 0.015(2) 0.029(2) -0.009(2) 0.006(2) -0.011(2)
C132 0.020(2) 0.027(2) 0.028(2) -0.014(2) 0.007(2) -0.013(2)
C133 0.021(2) 0.027(2) 0.054(3) -0.013(2) 0.008(2) -0.023(2)
C134 0.019(2) 0.019(2) 0.061(3) -0.007(2) 0.005(2) -0.016(2)
C135 0.019(2) 0.019(2) 0.033(3) -0.007(2) -0.001(2) -0.005(2)
C136 0.017(2) 0.010(2) 0.038(3) -0.005(2) 0.001(2) -0.008(2)
C137 0.023(2) 0.012(2) 0.030(3) -0.008(2) -0.001(2) -0.005(2)
C138 0.017(2) 0.016(2) 0.032(3) -0.009(2) 0.006(2) -0.011(2)
C139 0.040(3) 0.027(2) 0.020(2) -0.014(2) 0.003(2) -0.002(2)
C140 0.030(2) 0.022(2) 0.023(2) -0.012(2) 0.004(2) -0.004(2)
C141 0.036(3) 0.031(3) 0.033(3) -0.016(2) -0.009(2) 0.004(2)
C142 0.041(3) 0.042(3) 0.067(4) -0.013(3) -0.015(3) 0.013(3)
C143 0.051(4) 0.026(3) 0.101(5) -0.005(3) -0.005(3) 0.009(3)
C144 0.024(2) 0.023(2) 0.043(3) -0.011(2) 0.004(2) -0.014(2)
C145 0.022(2) 0.028(3) 0.051(3) -0.006(2) 0.001(2) -0.010(2)
C146 0.033(2) 0.025(2) 0.040(3) -0.014(2) 0.011(2) -0.019(2)
C147 0.037(3) 0.074(4) 0.053(4) -0.025(3) 0.019(3) -0.040(3)
C148 0.057(3) 0.031(3) 0.023(3) -0.020(3) 0.014(2) -0.010(2)
C149 0.072(4) 0.051(3) 0.025(3) -0.038(3) 0.015(3) -0.019(2)
C150 0.071(4) 0.089(5) 0.033(3) -0.047(4) 0.020(3) -0.028(3)
C151 0.103(6) 0.187(8) 0.065(5) -0.103(6) 0.043(4) -0.082(5)
C152 0.079(4) 0.033(3) 0.023(3) -0.026(3) 0.005(3) -0.003(2)
C153 0.181(8) 0.172(8) 0.022(3) -0.149(7) 0.010(4) -0.018(4)
C154 0.089(5) 0.100(5) 0.037(3) -0.064(4) 0.003(3) -0.029(3)
C158 0.028(2) 0.044(3) 0.076(4) -0.024(2) 0.012(2) -0.038(3)
C159 0.040(3) 0.050(3) 0.079(4) -0.022(3) 0.013(3) -0.039(3)
C160 0.035(3) 0.031(3) 0.082(4) -0.023(2) 0.004(3) -0.021(3)
C161 0.061(4) 0.024(3) 0.129(6) -0.016(3) 0.015(4) -0.027(3)
C162 0.035(3) 0.028(3) 0.052(3) -0.015(2) 0.007(2) 0.000(2)
C166 0.040(3) 0.043(3) 0.043(3) -0.024(3) -0.003(2) 0.001(2)
C167 0.037(3) 0.036(3) 0.032(3) -0.019(2) 0.007(2) -0.022(2)
C168 0.054(3) 0.027(3) 0.043(3) -0.022(3) -0.003(3) 0.008(2)
C169 0.017(2) 0.018(2) 0.037(3) -0.007(2) 0.007(2) -0.008(2)
C170 0.016(2) 0.020(2) 0.037(3) -0.005(2) 0.004(2) -0.011(2)
C171 0.019(2) 0.017(2) 0.037(3) -0.007(2) 0.010(2) -0.011(2)
C172 0.016(2) 0.016(2) 0.040(3) -0.004(2) 0.008(2) -0.014(2)
C173 0.029(2) 0.020(2) 0.035(3) -0.007(2) 0.006(2) -0.012(2)
C174 0.028(2) 0.022(2) 0.038(3) 0.001(2) -0.001(2) -0.013(2)
C175 0.039(3) 0.030(3) 0.042(3) 0.001(2) -0.005(2) -0.017(2)
C176 0.043(3) 0.033(3) 0.042(3) 0.004(3) -0.010(3) -0.017(3)
C177 0.020(2) 0.037(3) 0.061(4) -0.000(2) -0.006(2) -0.031(3)
C178 0.021(3) 0.044(3) 0.074(4) 0.004(2) -0.009(3) -0.035(3)
C179 0.020(2) 0.044(3) 0.086(5) -0.008(2) 0.001(3) -0.048(3)
C180 0.025(3) 0.059(4) 0.089(5) -0.017(3) 0.016(3) -0.050(4)
C181 0.020(3) 0.053(4) 0.122(6) -0.023(3) 0.028(3) -0.063(4)
C182 0.026(3) 0.052(4) 0.086(5) -0.019(3) 0.021(3) -0.044(3)
C183 0.034(3) 0.042(3) 0.110(5) -0.030(3) 0.033(3) -0.041(3)
C184 0.041(3) 0.043(3) 0.067(4) -0.026(3) 0.025(3) -0.020(3)
C185 0.066(4) 0.056(4) 0.080(5) -0.048(3) 0.032(3) -0.023(3)
C186 0.065(4) 0.060(4) 0.043(4) -0.041(3) 0.020(3) -0.011(3)
C187 0.035(3) 0.029(3) 0.048(3) -0.017(2) 0.013(2) -0.010(2)
C188 0.029(2) 0.029(3) 0.033(3) -0.015(2) 0.005(2) -0.008(2)
C189 0.014(2) 0.016(2) 0.030(2) -0.006(2) 0.003(2) -0.009(2)
C190 0.014(2) 0.017(2) 0.035(3) -0.007(2) 0.000(2) -0.012(2)
C191 0.017(2) 0.021(2) 0.028(2) -0.009(2) 0.001(2) -0.011(2)
C192 0.016(2) 0.023(2) 0.029(2) -0.008(2) -0.000(2) -0.014(2)
C193 0.022(2) 0.029(2) 0.023(2) -0.009(2) 0.001(2) -0.012(2)
C194 0.024(2) 0.027(2) 0.023(2) -0.010(2) 0.000(2) -0.008(2)
C195 0.026(2) 0.031(3) 0.022(2) -0.008(2) 0.001(2) -0.007(2)
C196 0.030(2) 0.029(2) 0.023(3) -0.009(2) 0.007(2) -0.010(2)
C197 0.024(2) 0.024(2) 0.028(3) -0.010(2) 0.007(2) -0.011(2)
C198 0.019(2) 0.033(3) 0.030(3) -0.014(2) 0.011(2) -0.014(2)
C199 0.017(2) 0.026(2) 0.032(3) -0.009(2) 0.007(2) -0.015(2)
C200 0.018(2) 0.029(2) 0.036(3) -0.011(2) 0.004(2) -0.018(2)
C201 0.017(2) 0.018(2) 0.040(3) -0.005(2) 0.000(2) -0.014(2)
C202 0.015(2) 0.018(2) 0.030(2) -0.006(2) 0.002(2) -0.011(2)
C203 0.017(2) 0.018(2) 0.025(2) -0.004(2) -0.006(2) -0.006(2)
C204 0.022(2) 0.020(2) 0.027(2) -0.012(2) -0.001(2) -0.006(2)
C205 0.026(2) 0.016(2) 0.027(2) -0.012(2) -0.004(2) -0.006(2)
C206 0.025(2) 0.023(2) 0.025(2) -0.015(2) 0.004(2) -0.007(2)
C207 0.021(2) 0.023(2) 0.031(3) -0.013(2) 0.007(2) -0.013(2)
C208 0.018(2) 0.022(2) 0.035(3) -0.012(2) 0.011(2) -0.014(2)
C209 0.025(2) 0.022(2) 0.038(3) -0.012(2) 0.013(2) -0.013(2)
C210 0.018(2) 0.027(2) 0.053(3) -0.010(2) 0.013(2) -0.016(2)
C211 0.018(2) 0.027(2) 0.051(3) -0.007(2) 0.005(2) -0.015(2)
C212 0.022(2) 0.020(2) 0.029(3) -0.008(2) -0.000(2) -0.006(2)
C213 0.013(2) 0.024(2) 0.035(3) -0.010(2) 0.003(2) -0.010(2)
C214 0.014(2) 0.022(2) 0.032(3) -0.008(2) -0.001(2) -0.007(2)
C215 0.012(2) 0.028(2) 0.036(3) -0.011(2) 0.002(2) -0.016(2)
C216 0.017(2) 0.023(2) 0.031(3) -0.009(2) -0.001(2) -0.011(2)
C217 0.020(2) 0.029(3) 0.062(4) -0.012(2) 0.000(2) -0.023(2)
C218 0.017(2) 0.024(2) 0.066(4) -0.012(2) 0.002(2) -0.019(2)
C219 0.017(2) 0.020(2) 0.036(3) -0.009(2) 0.003(2) -0.007(2)
C220 0.012(2) 0.020(2) 0.038(3) -0.009(2) 0.005(2) -0.012(2)
C221 0.014(2) 0.021(2) 0.031(2) -0.011(2) 0.007(2) -0.006(2)
C222 0.013(2) 0.023(2) 0.038(3) -0.010(2) 0.006(2) -0.013(2)
C223 0.091(5) 0.040(3) 0.031(3) -0.018(3) -0.006(3) -0.007(3)
C224 0.057(4) 0.044(3) 0.052(4) -0.002(3) -0.025(3) -0.017(3)
C228 0.030(3) 0.073(4) 0.124(6) -0.026(3) 0.012(3) -0.068(4)
C229 0.044(3) 0.086(5) 0.114(6) -0.024(4) 0.010(4) -0.073(5)
C230 0.033(3) 0.077(4) 0.152(7) -0.038(3) 0.043(4) -0.077(5)
C231 0.055(4) 0.074(5) 0.243(10) -0.053(4) 0.080(5) -0.088(6)
C232 0.105(6) 0.100(6) 0.099(6) -0.080(5) 0.043(5) -0.013(5)
C235 0.102(6) 0.074(5) 0.099(6) -0.064(5) -0.004(5) 0.015(4)
C236 0.112(6) 0.073(5) 0.059(5) -0.065(5) 0.023(4) -0.003(4)
C237 0.037(3) 0.054(4) 0.035(3) -0.010(3) -0.000(2) -0.002(3)
C238 0.043(3) 0.041(3) 0.032(3) -0.021(3) 0.014(2) -0.011(2)
C239 0.109(6) 0.087(5) 0.081(5) -0.067(5) 0.059(5) -0.048(4)
C240 0.097(6) 0.099(6) 0.063(5) -0.050(5) 0.027(4) -0.031(4)
C242 0.018(2) 0.044(3) 0.035(3) -0.011(2) 0.004(2) -0.018(2)
C243 0.064(4) 0.106(5) 0.065(4) -0.065(4) 0.040(3) -0.054(4)
C244 0.017(2) 0.026(2) 0.036(3) -0.005(2) 0.002(2) -0.009(2)
C245 0.024(2) 0.043(3) 0.044(3) -0.016(2) -0.005(2) -0.011(2)
C246 0.037(3) 0.026(2) 0.027(3) -0.017(2) 0.002(2) -0.007(2)
C247 0.041(3) 0.050(3) 0.034(3) -0.024(3) -0.006(2) -0.011(2)
C248 0.061(4) 0.077(4) 0.049(4) -0.047(3) 0.019(3) -0.038(3)
C249 0.086(5) 0.086(5) 0.079(5) -0.063(4) 0.026(4) -0.057(4)
C250 0.035(3) 0.027(2) 0.026(3) -0.014(2) 0.004(2) -0.007(2)
C251 0.047(3) 0.041(3) 0.062(4) -0.032(3) 0.027(3) -0.018(3)
C252 0.046(3) 0.065(4) 0.045(4) -0.020(3) -0.015(3) -0.013(3)
C265 0.204(11) 0.075(6) 0.081(7) -0.096(7) -0.019(7) -0.012(5)
C266 0.155(9) 0.105(7) 0.077(6) -0.094(7) -0.037(6) 0.020(6)
C267 0.193(11) 0.175(11) 0.088(8) -0.130(10) -0.005(8) 0.011(8)
C268 0.25(2) 0.30(2) 0.067(7) -0.24(2) 0.019(8) -0.012(9)
C269 0.20(1) 0.164(12) 0.110(10) -0.142(12) -0.065(10) 0.046(9)
C270 0.217(13) 0.096(7) 0.142(10) -0.110(9) -0.066(10) 0.021(8)
C271 0.050(3) 0.043(3) 0.052(4) -0.019(3) -0.001(3) -0.004(3)
C272 0.058(4) 0.065(4) 0.049(4) -0.040(3) -0.004(3) -0.002(3)
C273 0.063(4) 0.098(5) 0.048(4) -0.051(4) 0.005(3) -0.006(4)
C274 0.061(4) 0.065(4) 0.064(5) -0.024(4) 0.000(3) -0.022(4)
C275 0.080(5) 0.043(4) 0.089(6) -0.029(4) 0.003(4) -0.018(4)
C276 0.065(4) 0.040(3) 0.069(4) -0.028(3) 0.011(3) -0.004(3)
C277 0.059(4) 0.043(4) 0.109(6) -0.021(3) 0.031(4) -0.030(4)
C278 0.086(5) 0.034(4) 0.090(6) -0.008(4) 0.008(5) -0.019(4)
C279 0.088(5) 0.029(3) 0.065(5) -0.010(3) -0.008(4) -0.017(3)
C280 0.072(4) 0.045(4) 0.065(4) -0.031(3) 0.004(3) -0.017(3)
C281 0.081(5) 0.088(5) 0.046(4) -0.054(4) 0.013(3) -0.022(3)
C282 0.079(5) 0.081(5) 0.082(5) -0.052(4) 0.027(4) -0.036(4)
C283 0.062(4) 0.060(4) 0.040(3) -0.044(3) 0.005(3) -0.015(3)
C284 0.073(4) 0.075(4) 0.041(4) -0.052(4) 0.014(3) -0.014(3)
C285 0.078(4) 0.066(4) 0.047(4) -0.042(4) 0.029(3) -0.021(3)
C286 0.077(4) 0.060(4) 0.052(4) -0.038(4) 0.017(3) -0.016(3)
C287 0.074(4) 0.060(4) 0.037(3) -0.039(4) 0.015(3) -0.015(3)
C288 0.064(4) 0.065(4) 0.032(3) -0.041(3) 0.013(3) -0.020(3)
C289 0.139(8) 0.081(6) 0.062(5) -0.048(6) 0.011(5) -0.010(4)
C290 0.155(9) 0.049(5) 0.081(6) -0.031(5) 0.049(6) -0.025(4)
C291 0.076(6) 0.075(6) 0.145(10) -0.023(5) -0.009(6) 0.044(6)
C292 0.117(8) 0.111(8) 0.121(9) -0.042(7) -0.025(7) -0.029(7)
C293 0.140(10) 0.127(9) 0.084(7) -0.046(8) -0.028(7) -0.032(6)
C294 0.238(13) 0.056(5) 0.026(4) 0.001(7) 0.012(6) -0.003(4)
C295 0.036(3) 0.079(4) 0.066(4) -0.035(3) 0.012(3) -0.019(3)
C296 0.084(5) 0.076(5) 0.060(5) -0.024(4) 0.010(4) -0.038(4)
C297 0.075(4) 0.052(4) 0.068(4) -0.043(3) 0.007(3) -0.016(3)
C298 0.052(4) 0.087(5) 0.082(5) -0.026(4) 0.009(3) -0.049(4)
C300 0.122(7) 0.085(6) 0.121(8) -0.057(6) -0.050(6) 0.007(5)

loop_
_atom_type_symbol
_atom_type_description
_atom_type_scat_dispersion_real
_atom_type_scat_dispersion_imag
_atom_type_scat_source
C C 0.003 0.002
;
International Tables for Crystallography
(1992, Vol. C, Tables 4.2.6.8 and 6.1.1.4)
;
H H 0.000 0.000
;
International Tables for Crystallography
(1992, Vol. C, Table 6.1.1.4)
;
Cl Cl 0.148 0.159
;
International Tables for Crystallography
(1992, Vol. C, Tables 4.2.6.8 and 6.1.1.4)
;
N N 0.006 0.003
;
International Tables for Crystallography
(1992, Vol. C, Tables 4.2.6.8 and 6.1.1.4)
;
O O 0.011 0.006
;
International Tables for Crystallography
(1992, Vol. C, Tables 4.2.6.8 and 6.1.1.4)
;
Zn Zn 0.284 1.430
;
International Tables for Crystallography
(1992, Vol. C, Tables 4.2.6.8 and 6.1.1.4)
;

loop_
_geom_angle_atom_site_label_1
_geom_angle_atom_site_label_2
_geom_angle_atom_site_label_3
_geom_angle
_geom_angle_publ_flag
C46 O1 C83 111.3(3) yes
C53 O2 C84 112.5(3) yes
C130 O3 C167 112.3(3) yes
C137 O4 C168 112.2(3) yes
C221 O5 C251 110.3(3) yes
C214 O6 C252 113.0(3) yes
C1 N1 C4 106.8(3) yes
C6 N2 C9 106.2(3) yes
C11 N3 C14 106.5(3) yes
C16 N4 C19 105.7(3) yes
C21 N5 C24 107.8(3) yes
C26 N6 C29 105.9(3) yes
C31 N7 C34 106.9(3) yes
C36 N8 C39 106.1(3) yes
C85 N9 C88 107.1(3) yes
C90 N10 C93 105.5(3) yes
C95 N11 C98 106.1(3) yes
C100 N12 C103 105.6(3) yes
C105 N13 C108 107.2(3) yes
C110 N14 C113 106.6(4) yes
C115 N15 C118 106.5(4) yes
C120 N16 C123 105.5(4) yes
C169 N17 C172 107.2(3) yes
C174 N18 C177 105.3(4) yes
C179 N19 C182 106.2(4) yes
C184 N20 C187 105.0(4) yes
C189 N21 C192 107.8(3) yes
C194 N22 C197 106.0(3) yes
C199 N23 C202 106.6(3) yes
C204 N24 C207 105.9(3) yes
N1 C1 C2 108.8(3) yes
N1 C1 C20 125.0(3) yes
C2 C1 C20 126.2(4) yes
C1 C2 C3 108.4(3) yes
C1 C2 C41 135.8(4) yes
C3 C2 C41 115.8(3) yes
C2 C3 C4 107.1(3) yes
C2 C3 C44 114.7(3) yes
C4 C3 C44 138.1(4) yes
N1 C4 C3 108.9(3) yes
N1 C4 C5 123.9(3) yes
C3 C4 C5 127.1(3) yes
C4 C5 C6 127.4(3) yes
C4 C5 H1 116.3 no
C6 C5 H1 116.3 no
N2 C6 C5 124.6(4) yes
N2 C6 C7 109.8(3) yes
C5 C6 C7 125.6(4) yes
C6 C7 C8 106.5(4) yes
C6 C7 C55 124.6(4) yes
C8 C7 C55 128.9(4) yes
C7 C8 C9 107.2(4) yes
C7 C8 C56 128.1(4) yes
C9 C8 C56 124.7(4) yes
N2 C9 C8 110.3(4) yes
N2 C9 C10 124.6(4) yes
C8 C9 C10 125.1(4) yes
C9 C10 C11 126.9(4) yes
C9 C10 H2 116.5 no
C11 C10 H2 116.5 no
N3 C11 C10 124.6(4) yes
N3 C11 C12 110.0(4) yes
C10 C11 C12 125.4(4) yes
C11 C12 C13 106.0(4) yes
C11 C12 C60 125.3(4) yes
C13 C12 C60 128.7(4) yes
C12 C13 C14 107.5(4) yes
C12 C13 C62 129.0(4) yes
C14 C13 C62 123.5(4) yes
N3 C14 C13 110.1(4) yes
N3 C14 C15 124.8(4) yes
C13 C14 C15 125.1(4) yes
C14 C15 C16 127.9(4) yes
C14 C15 H3 116.0 no
C16 C15 H3 116.1 no
N4 C16 C15 123.9(4) yes
N4 C16 C17 110.3(3) yes
C15 C16 C17 125.8(4) yes
C16 C17 C18 106.4(4) yes
C16 C17 C64 125.2(4) yes
C18 C17 C64 128.4(4) yes
C17 C18 C19 107.3(4) yes
C17 C18 C68 127.4(4) yes
C19 C18 C68 125.3(4) yes
N4 C19 C18 110.3(4) yes
N4 C19 C20 123.8(4) yes
C18 C19 C20 125.8(4) yes
C1 C20 C19 127.5(4) yes
C1 C20 H4 116.2 no
C19 C20 H4 116.3 no
N5 C21 C22 108.1(4) yes
N5 C21 C40 125.3(3) yes
C22 C21 C40 126.6(4) yes
C21 C22 C23 108.3(4) yes
C21 C22 C48 136.8(4) yes
C23 C22 C48 114.9(4) yes
C22 C23 C24 107.7(3) yes
C22 C23 C51 115.9(4) yes
C24 C23 C51 136.4(4) yes
N5 C24 C23 108.1(3) yes
N5 C24 C25 124.8(3) yes
C23 C24 C25 127.1(4) yes
C24 C25 C26 127.3(4) yes
C24 C25 H5 116.3 no
C26 C25 H5 116.4 no
N6 C26 C25 124.4(4) yes
N6 C26 C27 109.9(4) yes
C25 C26 C27 125.7(4) yes
C26 C27 C28 107.0(4) yes
C26 C27 C69 124.9(4) yes
C28 C27 C69 128.0(4) yes
C27 C28 C29 106.9(4) yes
C27 C28 C70 127.0(4) yes
C29 C28 C70 126.1(4) yes
N6 C29 C28 110.3(4) yes
N6 C29 C30 123.1(4) yes
C28 C29 C30 126.6(4) yes
C29 C30 C31 128.5(4) yes
C29 C30 H6 115.8 no
C31 C30 H6 115.7 no
N7 C31 C30 124.8(4) yes
N7 C31 C32 109.8(4) yes
C30 C31 C32 125.4(4) yes
C31 C32 C33 107.1(4) yes
C31 C32 C74 125.1(4) yes
C33 C32 C74 127.8(4) yes
C32 C33 C34 106.6(4) yes
C32 C33 C76 126.9(4) yes
C34 C33 C76 126.4(4) yes
N7 C34 C33 109.6(4) yes
N7 C34 C35 124.3(4) yes
C33 C34 C35 126.0(4) yes
C34 C35 C36 128.0(4) yes
C34 C35 H7 115.9 no
C36 C35 H7 116.0 no
N8 C36 C35 123.9(4) yes
N8 C36 C37 109.6(4) yes
C35 C36 C37 126.4(4) yes
C36 C37 C38 106.9(4) yes
C36 C37 C78 125.2(4) yes
C38 C37 C78 127.9(4) yes
C37 C38 C39 107.4(4) yes
C37 C38 C82 126.8(4) yes
C39 C38 C82 125.9(4) yes
N8 C39 C38 110.0(3) yes
N8 C39 C40 124.0(4) yes
C38 C39 C40 126.0(4) yes
C21 C40 C39 127.9(4) yes
C21 C40 H8 116.1 no
C39 C40 H8 116.0 no
C2 C41 C42 105.5(3) yes
C2 C41 C54 105.3(3) yes
C42 C41 C54 105.0(3) yes
C2 C41 H9 113.4 no
C42 C41 H9 113.4 no
C54 C41 H9 113.4 no
C41 C42 C43 110.1(3) yes
C41 C42 H10 109.4 no
C43 C42 H10 109.3 no
C41 C42 H11 109.3 no
C43 C42 H11 109.3 no
H10 C42 H11 109.5 no
C42 C43 C44 110.4(3) yes
C42 C43 H12 109.2 no
C44 C43 H12 109.2 no
C42 C43 H13 109.2 no
C44 C43 H13 109.2 no
H12 C43 H13 109.5 no
C3 C44 C43 105.7(3) yes
C3 C44 C45 105.8(3) yes
C43 C44 C45 105.3(3) yes
C3 C44 H14 113.1 no
C43 C44 H14 113.1 no
C45 C44 H14 113.1 no
C44 C45 C46 126.1(4) yes
C44 C45 C54 114.0(3) yes
C46 C45 C54 119.9(4) yes
O1 C46 C45 120.3(3) yes
O1 C46 C47 120.7(3) yes
C45 C46 C47 118.9(4) yes
C46 C47 C48 126.0(4) yes
C46 C47 C52 120.8(4) yes
C48 C47 C52 113.1(3) yes
C22 C48 C47 106.6(3) yes
C22 C48 C49 105.0(3) yes
C47 C48 C49 105.7(3) yes
C22 C48 H15 113.0 no
C47 C48 H15 113.0 no
C49 C48 H15 113.0 no
C48 C49 C50 110.5(3) yes
C48 C49 H16 109.2 no
C50 C49 H16 109.2 no
C48 C49 H17 109.2 no
C50 C49 H17 109.2 no
H16 C49 H17 109.5 no
C49 C50 C51 110.6(3) yes
C49 C50 H18 109.2 no
C51 C50 H18 109.2 no
C49 C50 H19 109.2 no
C51 C50 H19 109.2 no
H18 C50 H19 109.4 no
C23 C51 C50 104.9(3) yes
C23 C51 C52 105.9(3) yes
C50 C51 C52 103.5(3) yes
C23 C51 H20 113.8 no
C50 C51 H20 113.8 no
C52 C51 H20 113.8 no
C47 C52 C51 115.0(3) yes
C47 C52 C53 120.6(4) yes
C51 C52 C53 124.4(4) yes
O2 C53 C52 121.2(4) yes
O2 C53 C54 121.0(3) yes
C52 C53 C54 117.8(4) yes
C41 C54 C45 114.4(3) yes
C41 C54 C53 123.7(4) yes
C45 C54 C53 121.9(4) yes
C7 C55 H21 109.5 no
C7 C55 H22 109.4 no
H21 C55 H22 109.4 no
C7 C55 H23 109.6 no
H21 C55 H23 109.5 no
H22 C55 H23 109.4 no
C8 C56 C57 112.3(4) yes
C8 C56 H24 108.8 no
C57 C56 H24 108.8 no
C8 C56 H25 108.7 no
C57 C56 H25 108.8 no
H24 C56 H25 109.5 no
C56 C57 C58 115.2(4) yes
C56 C57 H26 108.1 no
C58 C57 H26 108.0 no
C56 C57 H27 108.1 no
C58 C57 H27 108.0 no
H26 C57 H27 109.4 no
C57 C58 C59 113.8(5) yes
C57 C58 H28 108.4 no
C59 C58 H28 108.3 no
C57 C58 H29 108.4 no
C59 C58 H29 108.4 no
H28 C58 H29 109.5 no
C58 C59 H30 109.3 no
C58 C59 H31 109.5 no
H30 C59 H31 109.5 no
C58 C59 H32 109.4 no
H30 C59 H32 109.5 no
H31 C59 H32 109.6 no
C12 C60 C61 113.4(4) yes
C12 C60 H33 108.4 no
C61 C60 H33 108.5 no
C12 C60 H34 108.5 no
C61 C60 H34 108.5 no
H33 C60 H34 109.5 no
C60 C61 H35 109.5 no
C60 C61 H36 109.5 no
H35 C61 H36 109.5 no
C60 C61 H37 109.5 no
H35 C61 H37 109.4 no
H36 C61 H37 109.5 no
C13 C62 C63 114.1(4) yes
C13 C62 H38 108.3 no
C63 C62 H38 108.4 no
C13 C62 H39 108.3 no
C63 C62 H39 108.3 no
H38 C62 H39 109.4 no
C62 C63 H40 109.5 no
C62 C63 H41 109.5 no
H40 C63 H41 109.5 no
C62 C63 H42 109.4 no
H40 C63 H42 109.5 no
H41 C63 H42 109.4 no
C17 C64 C65 113.9(4) yes
C17 C64 H43 108.3 no
C65 C64 H43 108.3 no
C17 C64 H44 108.4 no
C65 C64 H44 108.4 no
H43 C64 H44 109.5 no
C64 C65 C66 112.1(4) yes
C64 C65 H45 108.8 no
C66 C65 H45 108.8 no
C64 C65 H46 108.8 no
C66 C65 H46 108.8 no
H45 C65 H46 109.5 no
C65 C66 C67 115.8(7) yes
C65 C66 C316 135.3(17) yes
C65 C66 H47 107.8 no
C67 C66 H47 107.8 no
C65 C66 H48 107.9 no
C67 C66 H48 107.9 no
H47 C66 H48 109.5 no
C66 C67 H49 109.6 no
C66 C67 H50 109.5 no
H49 C67 H50 109.5 no
C66 C67 H51 109.5 no
H49 C67 H51 109.4 no
H50 C67 H51 109.4 no
C18 C68 H52 109.5 no
C18 C68 H53 109.5 no
H52 C68 H53 109.5 no
C18 C68 H54 109.5 no
H52 C68 H54 109.5 no
H53 C68 H54 109.5 no
C27 C69 H55 109.6 no
C27 C69 H56 109.5 no
H55 C69 H56 109.5 no
C27 C69 H57 109.5 no
H55 C69 H57 109.4 no
H56 C69 H57 109.4 no
C28 C70 C71 113.0(4) yes
C28 C70 H58 108.6 no
C71 C70 H58 108.6 no
C28 C70 H59 108.6 no
C71 C70 H59 108.6 no
H58 C70 H59 109.4 no
C70 C71 C72 120.5(6) yes
C70 C71 C301 121.2(7) yes
C70 C71 H60 106.7 no
C72 C71 H60 106.5 no
C70 C71 H61 106.8 no
C72 C71 H61 106.6 no
H60 C71 H61 109.5 no
C71 C72 C73 111.1(7) yes
C71 C72 H62 109.0 no
C73 C72 H62 109.0 no
C71 C72 H63 109.2 no
C73 C72 H63 109.0 no
H62 C72 H63 109.5 no
C72 C73 H64 109.5 no
C72 C73 H65 109.7 no
H64 C73 H65 109.6 no
C72 C73 H66 109.4 no
H64 C73 H66 109.2 no
H65 C73 H66 109.4 no
C32 C74 C75 113.6(4) yes
C32 C74 H67 108.4 no
C75 C74 H67 108.5 no
C32 C74 H68 108.3 no
C75 C74 H68 108.5 no
H67 C74 H68 109.5 no
C74 C75 H69 109.4 no
C74 C75 H70 109.6 no
H69 C75 H70 109.4 no
C74 C75 H71 109.5 no
H69 C75 H71 109.4 no
H70 C75 H71 109.5 no
C33 C76 C77 114.6(4) yes
C33 C76 H72 108.1 no
C77 C76 H72 108.2 no
C33 C76 H73 108.2 no
C77 C76 H73 108.2 no
H72 C76 H73 109.5 no
C76 C77 H74 109.4 no
C76 C77 H75 109.4 no
H74 C77 H75 109.5 no
C76 C77 H76 109.5 no
H74 C77 H76 109.5 no
H75 C77 H76 109.5 no
C37 C78 C79 115.1(3) yes
C37 C78 H77 108.1 no
C79 C78 H77 108.0 no
C37 C78 H78 108.1 no
C79 C78 H78 108.1 no
H77 C78 H78 109.4 no
C78 C79 C80 112.6(4) yes
C78 C79 H79 108.6 no
C80 C79 H79 108.7 no
C78 C79 H80 108.6 no
C80 C79 H80 108.7 no
H79 C79 H80 109.5 no
C79 C80 C81 113.6(4) yes
C79 C80 H81 108.4 no
C81 C80 H81 108.4 no
C79 C80 H82 108.4 no
C81 C80 H82 108.5 no
H81 C80 H82 109.4 no
C80 C81 H83 109.5 no
C80 C81 H84 109.5 no
H83 C81 H84 109.4 no
C80 C81 H85 109.5 no
H83 C81 H85 109.4 no
H84 C81 H85 109.4 no
C38 C82 H86 109.5 no
C38 C82 H87 109.5 no
H86 C82 H87 109.4 no
C38 C82 H88 109.5 no
H86 C82 H88 109.4 no
H87 C82 H88 109.4 no
O1 C83 H89 109.5 no
O1 C83 H90 109.4 no
H89 C83 H90 109.5 no
O1 C83 H91 109.5 no
H89 C83 H91 109.5 no
H90 C83 H91 109.5 no
O2 C84 H92 109.5 no
O2 C84 H93 109.5 no
H92 C84 H93 109.5 no
O2 C84 H94 109.4 no
H92 C84 H94 109.4 no
H93 C84 H94 109.5 no
N9 C85 C86 108.6(3) yes
N9 C85 C104 124.3(3) yes
C86 C85 C104 127.1(3) yes
C85 C86 C87 107.9(3) yes
C85 C86 C125 138.3(4) yes
C87 C86 C125 113.8(3) yes
C86 C87 C88 107.5(3) yes
C86 C87 C128 115.8(3) yes
C88 C87 C128 136.7(4) yes
N9 C88 C87 108.9(3) yes
N9 C88 C89 125.8(3) yes
C87 C88 C89 125.3(4) yes
C88 C89 C90 126.8(3) yes
C88 C89 H95 116.5 no
C90 C89 H95 116.7 no
N10 C90 C89 123.6(3) yes
N10 C90 C91 110.6(3) yes
C89 C90 C91 125.8(4) yes
C90 C91 C92 106.3(3) yes
C90 C91 C139 125.0(4) yes
C92 C91 C139 128.7(4) yes
C91 C92 C93 106.8(3) yes
C91 C92 C140 128.8(4) yes
C93 C92 C140 124.4(3) yes
N10 C93 C92 110.8(3) yes
N10 C93 C94 124.3(4) yes
C92 C93 C94 124.9(4) yes
C93 C94 C95 127.2(3) yes
C93 C94 H96 116.4 no
C95 C94 H96 116.4 no
N11 C95 C94 125.4(3) yes
N11 C95 C96 109.6(3) yes
C94 C95 C96 125.0(4) yes
C95 C96 C97 107.3(3) yes
C95 C96 C144 122.7(4) yes
C97 C96 C144 129.9(4) yes
C96 C97 C98 106.8(3) yes
C96 C97 C146 127.4(4) yes
C98 C97 C146 125.8(4) yes
N11 C98 C97 110.2(4) yes
N11 C98 C99 124.1(4) yes
C97 C98 C99 125.7(4) yes
C98 C99 C100 127.1(4) yes
C98 C99 H97 116.5 no
C100 C99 H97 116.5 no
N12 C100 C99 124.3(4) yes
N12 C100 C101 109.8(4) yes
C99 C100 C101 125.9(4) yes
C100 C101 C102 107.6(4) yes
C100 C101 C148 125.2(4) yes
C102 C101 C148 127.2(4) yes
C101 C102 C103 106.7(4) yes
C101 C102 C152 127.9(4) yes
C103 C102 C152 125.4(4) yes
N12 C103 C102 110.3(3) yes
N12 C103 C104 123.3(4) yes
C102 C103 C104 126.3(4) yes
C85 C104 C103 127.9(4) yes
C85 C104 H98 116.1 no
C103 C104 H98 116.1 no
N13 C105 C106 108.1(3) yes
N13 C105 C124 124.7(4) yes
C106 C105 C124 127.2(4) yes
C105 C106 C107 107.9(3) yes
C105 C106 C132 136.8(4) yes
C107 C106 C132 115.2(4) yes
C106 C107 C108 107.8(3) yes
C106 C107 C135 114.8(4) yes
C108 C107 C135 137.4(4) yes
N13 C108 C107 108.9(4) yes
N13 C108 C109 124.2(4) yes
C107 C108 C109 126.9(4) yes
C108 C109 C110 128.1(4) yes
C108 C109 H99 116.0 no
C110 C109 H99 115.9 no
N14 C110 C109 124.7(4) yes
N14 C110 C111 109.0(4) yes
C109 C110 C111 126.3(4) yes
C110 C111 C112 108.0(5) yes
C110 C111 C153 124.1(5) yes
C112 C111 C153 128.0(5) yes
C111 C112 C113 106.1(4) yes
C111 C112 C154 128.2(5) yes
C113 C112 C154 125.6(5) yes
N14 C113 C112 110.3(4) yes
N14 C113 C114 123.9(4) yes
C112 C113 C114 125.7(4) yes
C113 C114 C115 128.1(4) yes
C113 C114 H100 116.0 no
C115 C114 H100 115.9 no
N15 C115 C114 124.4(4) yes
N15 C115 C116 109.5(4) yes
C114 C115 C116 126.0(4) yes
C115 C116 C117 107.3(4) yes
C115 C116 C158 123.5(5) yes
C117 C116 C158 129.1(4) yes
C116 C117 C118 106.5(4) yes
C116 C117 C160 127.6(4) yes
C118 C117 C160 125.7(5) yes
N15 C118 C117 110.1(4) yes
N15 C118 C119 124.3(4) yes
C117 C118 C119 125.5(4) yes
C118 C119 C120 128.4(4) yes
C118 C119 H101 115.7 no
C120 C119 H101 115.8 no
N16 C120 C119 123.4(4) yes
N16 C120 C121 110.3(4) yes
C119 C120 C121 126.3(4) yes
C120 C121 C122 107.0(4) yes
C120 C121 C162 124.3(4) yes
C122 C121 C162 128.7(4) yes
C121 C122 C123 106.9(4) yes
C121 C122 C166 128.4(4) yes
C123 C122 C166 124.6(4) yes
N16 C123 C122 110.2(4) yes
N16 C123 C124 124.1(4) yes
C122 C123 C124 125.7(4) yes
C105 C124 C123 127.7(4) yes
C105 C124 H102 116.2 no
C123 C124 H102 116.1 no
C86 C125 C126 105.4(3) yes
C86 C125 C138 106.3(3) yes
C126 C125 C138 106.3(3) yes
C86 C125 H103 112.8 no
C126 C125 H103 112.8 no
C138 C125 H103 112.8 no
C125 C126 C127 110.0(3) yes
C125 C126 H104 109.4 no
C127 C126 H104 109.3 no
C125 C126 H105 109.3 no
C127 C126 H105 109.3 no
H104 C126 H105 109.4 no
C126 C127 C128 110.3(3) yes
C126 C127 H106 109.3 no
C128 C127 H106 109.3 no
C126 C127 H107 109.3 no
C128 C127 H107 109.2 no
H106 C127 H107 109.5 no
C87 C128 C127 105.6(3) yes
C87 C128 C129 105.7(3) yes
C127 C128 C129 105.5(3) yes
C87 C128 H108 113.1 no
C127 C128 H108 113.1 no
C129 C128 H108 113.1 no
C128 C129 C130 125.1(4) yes
C128 C129 C138 114.0(3) yes
C130 C129 C138 120.9(3) yes
O3 C130 C129 120.8(3) yes
O3 C130 C131 120.1(3) yes
C129 C130 C131 119.0(4) yes
C130 C131 C132 125.7(4) yes
C130 C131 C136 119.7(4) yes
C132 C131 C136 114.5(3) yes
C106 C132 C131 106.9(3) yes
C106 C132 C133 105.1(3) yes
C131 C132 C133 104.3(3) yes
C106 C132 H109 113.3 no
C131 C132 H109 113.3 no
C133 C132 H109 113.3 no
C132 C133 C134 110.3(3) yes
C132 C133 H110 109.2 no
C134 C133 H110 109.3 no
C132 C133 H111 109.3 no
C134 C133 H111 109.3 no
H110 C133 H111 109.4 no
C133 C134 C135 110.2(3) yes
C133 C134 H112 109.3 no
C135 C134 H112 109.3 no
C133 C134 H113 109.3 no
C135 C134 H113 109.3 no
H112 C134 H113 109.4 no
C107 C135 C134 106.6(3) yes
C107 C135 C136 107.0(3) yes
C134 C135 C136 104.4(3) yes
C107 C135 H114 112.8 no
C134 C135 H114 112.8 no
C136 C135 H114 112.7 no
C131 C136 C135 112.7(3) yes
C131 C136 C137 121.4(4) yes
C135 C136 C137 125.8(4) yes
O4 C137 C136 120.7(3) yes
O4 C137 C138 120.7(4) yes
C136 C137 C138 118.5(4) yes
C125 C138 C129 113.5(3) yes
C125 C138 C137 126.3(4) yes
C129 C138 C137 120.2(4) yes
C91 C139 H115 109.4 no
C91 C139 H116 109.5 no
H115 C139 H116 109.5 no
C91 C139 H117 109.4 no
H115 C139 H117 109.5 no
H116 C139 H117 109.5 no
C92 C140 C141 113.7(3) yes
C92 C140 H118 108.4 no
C141 C140 H118 108.4 no
C92 C140 H119 108.4 no
C141 C140 H119 108.4 no
H118 C140 H119 109.4 no
C140 C141 C142 111.3(4) yes
C140 C141 H120 109.0 no
C142 C141 H120 109.1 no
C140 C141 H121 109.0 no
C142 C141 H121 109.0 no
H120 C141 H121 109.4 no
C141 C142 C143 114.0(5) yes
C141 C142 H122 108.3 no
C143 C142 H122 108.3 no
C141 C142 H123 108.3 no
C143 C142 H123 108.3 no
H122 C142 H123 109.6 no
C142 C143 H124 109.5 no
C142 C143 H125 109.5 no
H124 C143 H125 109.4 no
C142 C143 H126 109.5 no
H124 C143 H126 109.4 no
H125 C143 H126 109.5 no
C96 C144 C145 112.5(3) yes
C96 C144 H127 108.7 no
C145 C144 H127 108.8 no
C96 C144 H128 108.7 no
C145 C144 H128 108.7 no
H127 C144 H128 109.4 no
C144 C145 H129 109.5 no
C144 C145 H130 109.6 no
H129 C145 H130 109.5 no
C144 C145 H131 109.5 no
H129 C145 H131 109.3 no
H130 C145 H131 109.4 no
C97 C146 C147 114.9(4) yes
C97 C146 H132 108.1 no
C147 C146 H132 108.1 no
C97 C146 H133 108.1 no
C147 C146 H133 108.0 no
H132 C146 H133 109.5 no
C146 C147 H134 109.5 no
C146 C147 H135 109.5 no
H134 C147 H135 109.3 no
C146 C147 H136 109.6 no
H134 C147 H136 109.5 no
H135 C147 H136 109.5 no
C101 C148 C149 114.2(4) yes
C101 C148 H137 108.2 no
C149 C148 H137 108.2 no
C101 C148 H138 108.3 no
C149 C148 H138 108.3 no
H137 C148 H138 109.5 no
C148 C149 C150 113.6(4) yes
C148 C149 H139 108.4 no
C150 C149 H139 108.5 no
C148 C149 H140 108.4 no
C150 C149 H140 108.4 no
H139 C149 H140 109.4 no
C149 C150 C151 112.9(5) yes
C149 C150 H141 108.6 no
C151 C150 H141 108.7 no
C149 C150 H142 108.5 no
C151 C150 H142 108.6 no
H141 C150 H142 109.4 no
C150 C151 H143 109.3 no
C150 C151 H144 109.4 no
H143 C151 H144 109.4 no
C150 C151 H145 109.4 no
H143 C151 H145 109.6 no
H144 C151 H145 109.6 no
C102 C152 H146 109.5 no
C102 C152 H147 109.5 no
H146 C152 H147 109.5 no
C102 C152 H148 109.4 no
H146 C152 H148 109.5 no
H147 C152 H148 109.5 no
C111 C153 H149 109.4 no
C111 C153 H150 109.4 no
H149 C153 H150 109.4 no
C111 C153 H151 109.5 no
H149 C153 H151 109.5 no
H150 C153 H151 109.6 no
C112 C154 C155 113.9(6) yes
C112 C154 C311 119.5(9) yes
C112 C154 H152 108.4 no
C155 C154 H152 108.4 no
C112 C154 H153 108.6 no
C155 C154 H153 108.0 no
H152 C154 H153 109.5 no
C154 C155 C156 116.7 yes
C154 C155 H154 108.0 no
C156 C155 H154 107.0 no
C154 C155 H155 107.8 no
C156 C155 H155 107.1 no
H154 C155 H155 110.1 no
C155 C156 C157 115.3(8) yes
C155 C156 H156 107.5 no
C157 C156 H156 108.5 no
C155 C156 H157 107.7 no
C157 C156 H157 107.8 no
H156 C156 H157 109.9 no
C156 C157 H158 110.8 no
C156 C157 H159 109.0 no
H158 C157 H159 110.8 no
C156 C157 H160 108.6 no
H158 C157 H160 110.4 no
H159 C157 H160 107.1 no
C116 C158 C159 114.3(4) yes
C116 C158 H161 108.3 no
C159 C158 H161 108.3 no
C116 C158 H162 108.2 no
C159 C158 H162 108.2 no
H161 C158 H162 109.5 no
C158 C159 H163 109.4 no
C158 C159 H164 109.5 no
H163 C159 H164 109.4 no
C158 C159 H165 109.5 no
H163 C159 H165 109.5 no
H164 C159 H165 109.6 no
C117 C160 C161 112.2(4) yes
C117 C160 H166 108.7 no
C161 C160 H166 108.8 no
C117 C160 H167 108.8 no
C161 C160 H167 108.8 no
H166 C160 H167 109.5 no
C160 C161 H168 109.5 no
C160 C161 H169 109.5(6) no
H168 C161 H169 109.5 no
C160 C161 H170 109.5 no
H168 C161 H170 109.4 no
H169 C161 H170 109.5 no
C121 C162 C163 114.3(4) yes
C121 C162 C305 107.4(6) yes
C121 C162 H171 108.3 no
C163 C162 H171 108.3 no
C121 C162 H172 108.2 no
C163 C162 H172 108.2 no
H171 C162 H172 109.4 no
C162 C163 C164 114.5(6) yes
C162 C163 H173 108.2 no
C164 C163 H173 108.2 no
C162 C163 H174 108.1 no
C164 C163 H174 108.2 no
H173 C163 H174 109.6 no
C163 C164 C165 107.0(10) yes
C163 C164 H175 109.9 no
C165 C164 H175 110.3 no
C163 C164 H176 110.2 no
C165 C164 H176 110.2 no
H175 C164 H176 109.1 no
C164 C165 H177 109.6 no
C164 C165 H178 109.2 no
H177 C165 H178 109.7 no
C164 C165 H179 109.3 no
H177 C165 H179 109.9 no
H178 C165 H179 109.1 no
C122 C166 H180 109.5 no
C122 C166 H181 109.5 no
H180 C166 H181 109.5 no
C122 C166 H182 109.5 no
H180 C166 H182 109.4 no
H181 C166 H182 109.5 no
O3 C167 H183 109.5 no
O3 C167 H184 109.5 no
H183 C167 H184 109.5 no
O3 C167 H185 109.5 no
H183 C167 H185 109.4 no
H184 C167 H185 109.4 no
O4 C168 H186 109.4 no
O4 C168 H187 109.5 no
H186 C168 H187 109.5 no
O4 C168 H188 109.5 no
H186 C168 H188 109.4 no
H187 C168 H188 109.5 no
N17 C169 C170 108.9(3) yes
N17 C169 C188 125.3(4) yes
C170 C169 C188 125.8(4) yes
C169 C170 C171 106.8(4) yes
C169 C170 C212 138.3(4) yes
C171 C170 C212 114.9(4) yes
C170 C171 C172 108.5(4) yes
C170 C171 C209 114.6(4) yes
C172 C171 C209 136.8(4) yes
N17 C172 C171 108.5(4) yes
N17 C172 C173 124.7(4) yes
C171 C172 C173 126.8(4) yes
C172 C173 C174 128.0(4) yes
C172 C173 H189 116.0 no
C174 C173 H189 116.0 no
N18 C174 C173 124.1(4) yes
N18 C174 C175 109.5(4) yes
C173 C174 C175 126.3(5) yes
C174 C175 C176 107.9(5) yes
C174 C175 C223 124.3(5) yes
C176 C175 C223 127.8(5) yes
C175 C176 C177 105.9(4) yes
C175 C176 C224 129.8(6) yes
C177 C176 C224 124.3(5) yes
N18 C177 C176 111.4(5) yes
N18 C177 C178 122.9(5) yes
C176 C177 C178 125.7(5) yes
C177 C178 C179 128.1(5) yes
C177 C178 H190 115.9 no
C179 C178 H190 115.9 no
N19 C179 C178 124.8(5) yes
N19 C179 C180 109.2(5) yes
C178 C179 C180 125.9(5) yes
C179 C180 C181 106.7(5) yes
C179 C180 C228 125.4(6) yes
C181 C180 C228 127.9(6) yes
C180 C181 C182 107.0(5) yes
C180 C181 C230 129.1(5) yes
C182 C181 C230 123.9(6) yes
N19 C182 C181 110.9(6) yes
N19 C182 C183 124.4(5) yes
C181 C182 C183 124.7(6) yes
C182 C183 C184 128.8(5) yes
C182 C183 H191 115.6 no
C184 C183 H191 115.5 no
N20 C184 C183 122.3(5) yes
N20 C184 C185 110.1(5) yes
C183 C184 C185 127.6(5) yes
C184 C185 C186 107.4(5) yes
C184 C185 C232 125.0(5) yes
C186 C185 C232 127.5(6) yes
C185 C186 C187 106.2(5) yes
C185 C186 C236 128.9(5) yes
C187 C186 C236 124.9(5) yes
N20 C187 C186 111.2(4) yes
N20 C187 C188 123.9(4) yes
C186 C187 C188 124.9(5) yes
C169 C188 C187 126.4(4) yes
C169 C188 H192 116.8 no
C187 C188 H192 116.9 no
N21 C189 C190 109.0(3) yes
N21 C189 C208 125.1(3) yes
C190 C189 C208 125.9(4) yes
C189 C190 C191 107.4(3) yes
C189 C190 C219 137.3(4) yes
C191 C190 C219 115.3(3) yes
C190 C191 C192 107.7(3) yes
C190 C191 C216 115.1(3) yes
C192 C191 C216 137.2(4) yes
N21 C192 C191 108.1(3) yes
N21 C192 C193 125.3(3) yes
C191 C192 C193 126.7(4) yes
C192 C193 C194 127.6(4) yes
C192 C193 H193 116.2 no
C194 C193 H193 116.2 no
N22 C194 C193 123.7(4) yes
N22 C194 C195 110.7(3) yes
C193 C194 C195 125.5(4) yes
C194 C195 C196 106.2(4) yes
C194 C195 C237 126.0(4) yes
C196 C195 C237 127.8(4) yes
C195 C196 C197 106.8(4) yes
C195 C196 C238 126.9(4) yes
C197 C196 C238 126.3(4) yes
N22 C197 C196 110.3(3) yes
N22 C197 C198 124.1(4) yes
C196 C197 C198 125.5(4) yes
C197 C198 C199 128.1(4) yes
C197 C198 H194 115.9 no
C199 C198 H194 116.0 no
N23 C199 C198 124.2(4) yes
N23 C199 C200 109.7(4) yes
C198 C199 C200 126.1(4) yes
C199 C200 C201 106.7(4) yes
C199 C200 C242 125.2(4) yes
C201 C200 C242 128.1(4) yes
C200 C201 C202 107.3(3) yes
C200 C201 C244 127.6(4) yes
C202 C201 C244 125.2(4) yes
N23 C202 C201 109.7(3) yes
N23 C202 C203 125.1(3) yes
C201 C202 C203 125.2(4) yes
C202 C203 C204 127.8(4) yes
C202 C203 H195 116.1 no
C204 C203 H195 116.1 no
N24 C204 C203 123.8(4) yes
N24 C204 C205 109.7(3) yes
C203 C204 C205 126.6(4) yes
C204 C205 C206 107.4(3) yes
C204 C205 C246 124.0(4) yes
C206 C205 C246 128.5(4) yes
C205 C206 C207 107.0(3) yes
C205 C206 C250 128.7(4) yes
C207 C206 C250 124.3(4) yes
N24 C207 C206 109.9(3) yes
N24 C207 C208 124.0(4) yes
C206 C207 C208 126.0(4) yes
C189 C208 C207 127.5(4) yes
C189 C208 H196 116.2 no
C207 C208 H196 116.3 no
C171 C209 C210 106.3(3) yes
C171 C209 C222 105.1(3) yes
C210 C209 C222 105.5(3) yes
C171 C209 H197 113.1 no
C210 C209 H197 113.0 no
C222 C209 H197 113.1 no
C209 C210 C211 111.0(3) yes
C209 C210 H198 109.1 no
C211 C210 H198 109.1 no
C209 C210 H199 109.2 no
C211 C210 H199 109.0 no
H198 C210 H199 109.5 no
C210 C211 C212 110.0(3) yes
C210 C211 H200 109.3 no
C212 C211 H200 109.3 no
C210 C211 H201 109.3 no
C212 C211 H201 109.4 no
H200 C211 H201 109.5 no
C170 C212 C211 105.6(3) yes
C170 C212 C213 106.2(3) yes
C211 C212 C213 105.5(3) yes
C170 C212 H202 113.0 no
C211 C212 H202 112.9 no
C213 C212 H202 112.9 no
C212 C213 C214 126.2(4) yes
C212 C213 C222 113.8(3) yes
C214 C213 C222 120.1(4) yes
O6 C214 C213 120.4(4) yes
O6 C214 C215 120.3(4) yes
C213 C214 C215 119.2(4) yes
C214 C215 C216 125.9(4) yes
C214 C215 C220 119.5(4) yes
C216 C215 C220 114.6(3) yes
C191 C216 C215 106.1(3) yes
C191 C216 C217 104.9(3) yes
C215 C216 C217 105.3(3) yes
C191 C216 H203 113.2 no
C215 C216 H203 113.2 no
C217 C216 H203 113.3(4) no
C216 C217 C218 110.6(3) yes
C216 C217 H204 109.1 no
C218 C217 H204 109.2 no
C216 C217 H205 109.2 no
C218 C217 H205 109.3 no
H204 C217 H205 109.5 no
C217 C218 C219 110.3(3) yes
C217 C218 H206 109.3 no
C219 C218 H206 109.3 no
C217 C218 H207 109.2 no
C219 C218 H207 109.2 no
H206 C218 H207 109.4 no
C190 C219 C218 106.5(3) yes
C190 C219 C220 105.4(3) yes
C218 C219 C220 104.4(3) yes
C190 C219 H208 113.3 no
C218 C219 H208 113.3 no
C220 C219 H208 113.2 no
C215 C220 C219 113.4(3) yes
C215 C220 C221 121.1(4) yes
C219 C220 C221 125.4(4) yes
O5 C221 C220 120.3(3) yes
O5 C221 C222 120.5(4) yes
C220 C221 C222 119.2(4) yes
C209 C222 C213 113.7(3) yes
C209 C222 C221 125.5(4) yes
C213 C222 C221 120.8(4) yes
C175 C223 H209 109.4 no
C175 C223 H210 109.5 no
H209 C223 H210 109.5 no
C175 C223 H211 109.5 no
H209 C223 H211 109.4 no
H210 C223 H211 109.5 no
C176 C224 C225 114.9(5) yes
C176 C224 C308 115.4(5) yes
C176 C224 H212 108.2 no
C225 C224 H212 108.2 no
C176 C224 H213 108.0 no
C225 C224 H213 108.0 no
H212 C224 H213 109.6 no
C224 C225 C226 109.6(7) yes
C224 C225 H214 109.7 no
C226 C225 H214 109.0 no
C224 C225 H215 109.6 no
C226 C225 H215 109.4 no
H214 C225 H215 109.6 no
C225 C226 C227 100.8(8) yes
C225 C226 H216 112.3 no
C227 C226 H216 111.7 no
C225 C226 H217 111.5 no
C227 C226 H217 111.8 no
H216 C226 H217 108.7 no
C180 C228 C229 114.0(4) yes
C180 C228 H218 108.4 no
C229 C228 H218 108.4 no
C180 C228 H219 108.2 no
C229 C228 H219 108.3 no
H218 C228 H219 109.5 no
C228 C229 H220 109.5 no
C228 C229 H221 109.5 no
H220 C229 H221 109.5 no
C228 C229 H222 109.5 no
H220 C229 H222 109.5 no
H221 C229 H222 109.4 no
C181 C230 C231 113.4(4) yes
C181 C230 H223 108.5 no
C231 C230 H223 108.5 no
C181 C230 H224 108.4 no
C231 C230 H224 108.4 no
H223 C230 H224 109.5 no
C230 C231 H225 109.4 no
C230 C231 H226 109.5 no
H225 C231 H226 109.6 no
C230 C231 H227 109.4 no
H225 C231 H227 109.4 no
H226 C231 H227 109.5 no
C185 C232 C233 112.4(6) yes
C185 C232 C303 107.9(6) yes
C185 C232 H228 108.8 no
C233 C232 H228 108.7 no
C185 C232 H229 108.7 no
C233 C232 H229 108.7 no
H228 C232 H229 109.5 no
C232 C233 C234 110.9(8) yes
C232 C233 H230 109.1 no
C234 C233 H230 109.2 no
C232 C233 H231 109.0 no
C234 C233 H231 109.1 no
H230 C233 H231 109.5 no
C233 C234 C235 113.6(8) yes
C233 C234 H232 108.4 no
C235 C234 H232 108.6 no
C233 C234 H233 108.4 no
C235 C234 H233 108.3 no
H232 C234 H233 109.6 no
C234 C235 H234 109.3 no
C234 C235 H235 109.4 no
H234 C235 H235 109.1 no
C234 C235 H236 109.7 no
H234 C235 H236 109.5 no
H235 C235 H236 109.8 no
C186 C236 H237 109.5 no
C186 C236 H238 109.5 no
H237 C236 H238 109.5 no
C186 C236 H239 109.4 no
H237 C236 H239 109.5 no
H238 C236 H239 109.4 no
C195 C237 H240 109.4 no
C195 C237 H241 109.6 no
H240 C237 H241 109.4 no
C195 C237 H242 109.5 no
H240 C237 H242 109.4 no
H241 C237 H242 109.5 no
C196 C238 C239 115.1(4) yes
C196 C238 H243 108.1 no
C239 C238 H243 108.0 no
C196 C238 H244 108.1 no
C239 C238 H244 108.0 no
H243 C238 H244 109.5 no
C238 C239 C240 114.4(6) yes
C238 C239 H245 108.3 no
C240 C239 H245 108.2 no
C238 C239 H246 108.2 no
C240 C239 H246 108.1 no
H245 C239 H246 109.7 no
C239 C240 C241 116.4(7) yes
C239 C240 H247 107.8 no
C241 C240 H247 107.7 no
C315 C240 H247 110.7 no
C239 C240 H248 107.9 no
C241 C240 H248 107.6 no
C315 C240 H248 133.5 no
H247 C240 H248 109.4 no
C240 C241 H249 109.6 no
C240 C241 H250 109.4 no
H249 C241 H250 109.6 no
C240 C241 H251 109.4 no
H249 C241 H251 109.6 no
H250 C241 H251 109.2 no
C200 C242 C243 114.1(4) yes
C200 C242 H252 108.4 no
C243 C242 H252 108.3 no
C200 C242 H253 108.3 no
C243 C242 H253 108.4 no
H252 C242 H253 109.4 no
C242 C243 H254 109.5 no
C242 C243 H255 109.5 no
H254 C243 H255 109.5 no
C242 C243 H256 109.4 no
H254 C243 H256 109.4 no
H255 C243 H256 109.4 no
C201 C244 C245 113.1(3) yes
C201 C244 H257 108.5 no
C245 C244 H257 108.6 no
C201 C244 H258 108.6 no
C245 C244 H258 108.6 no
H257 C244 H258 109.4 no
C244 C245 H259 109.5 no
C244 C245 H260 109.5 no
H259 C245 H260 109.5 no
C244 C245 H261 109.5 no
H259 C245 H261 109.4 no
H260 C245 H261 109.4 no
C205 C246 C247 114.1(3) yes
C205 C246 H262 108.3 no
C247 C246 H262 108.3 no
C205 C246 H263 108.4 no
C247 C246 H263 108.4 no
H262 C246 H263 109.5 no
C246 C247 C248 113.8(4) yes
C246 C247 H264 108.4 no
C248 C247 H264 108.4 no
C246 C247 H265 108.4 no
C248 C247 H265 108.4 no
H264 C247 H265 109.5 no
C247 C248 C249 111.5(4) yes
C247 C248 H266 109.0 no
C249 C248 H266 109.1 no
C247 C248 H267 108.9 no
C249 C248 H267 108.9 no
H266 C248 H267 109.4 no
C248 C249 H268 109.6 no
C248 C249 H269 109.4 no
H268 C249 H269 109.6 no
C248 C249 H270 109.4 no
H268 C249 H270 109.5 no
H269 C249 H270 109.4 no
C206 C250 H271 109.4 no
C206 C250 H272 109.5 no
H271 C250 H272 109.5 no
C206 C250 H273 109.4 no
H271 C250 H273 109.5 no
H272 C250 H273 109.5 no
O5 C251 H274 109.5 no
O5 C251 H275 109.4 no
H274 C251 H275 109.4 no
O5 C251 H276 109.5 no
H274 C251 H276 109.5 no
H275 C251 H276 109.4 no
O6 C252 H277 109.4 no
O6 C252 H278 109.4 no
H277 C252 H278 109.3 no
O6 C252 H279 109.6 no
H277 C252 H279 109.5 no
H278 C252 H279 109.6 no
Cl1 C253 C254 118.9(7) yes
Cl1 C253 C258 118.0(8) yes
C254 C253 C258 122.5(8) yes
C253 C254 C255 115.0(8) yes
C253 C254 H280 122.4 no
C255 C254 H280 122.6 no
C254 C255 C256 119.6(9) yes
C254 C255 H281 120.2 no
C256 C255 H281 120.2 no
C255 C256 C257 119.5(9) yes
C255 C256 H282 120.2 no
C257 C256 H282 120.2 no
C256 C257 C258 125.7(10) yes
C256 C257 H283 117.4 no
C258 C257 H283 116.9 no
C253 C258 C257 117.3(9) yes
C253 C258 H284 121.1 no
C257 C258 H284 121.5 no
Cl2 C259 C260 122.1(6) yes
Cl2 C259 C264 114.0(7) yes
C260 C259 C264 123.7(7) yes
Cl8 C260 C259 141.8(12) yes
Cl8 C260 C261 105.2(12) yes
C259 C260 C261 113.0(7) yes
C260 C261 C262 122.9(7) yes
C260 C261 H285 118.6 no
C262 C261 H285 118.5 no
C261 C262 C263 123.6(8) yes
C261 C262 H286 118.3 no
C263 C262 H286 118.1 no
C262 C263 C264 116.1(8) yes
C262 C263 H287 122.1 no
C264 C263 H287 121.8 no
Cl9 C264 C259 138.1(9) yes
Cl9 C264 C263 101.0(8) yes
C259 C264 C263 120.7(8) yes
Cl3 C265 C266 119.9(8) yes
Cl3 C265 C270 117.2(10) yes
C266 C265 C270 123.0(9) yes
C265 C266 C267 118.9(8) yes
C265 C266 H288 120.5 no
C267 C266 H288 120.6 no
C266 C267 C268 119.2(10) yes
C266 C267 H289 120.4 no
C268 C267 H289 120.4 no
C267 C268 C269 121.6(11) yes
C267 C268 H290 119.2 no
C269 C268 H290 119.2 no
C268 C269 C270 119.4(10) yes
C268 C269 H291 120.4 no
C270 C269 H291 120.2 no
C265 C270 C269 117.9(11) yes
C265 C270 H292 120.9 no
C269 C270 H292 121.2 no
Cl4 C271 C272 119.7(4) yes
Cl4 C271 C276 118.5(4) yes
C272 C271 C276 121.8(5) yes
C271 C272 C273 118.3(5) yes
C271 C272 H293 120.9 no
C273 C272 H293 120.8 no
C272 C273 C274 122.6(5) yes
C272 C273 H294 118.7 no
C274 C273 H294 118.6 no
C273 C274 C275 117.8(6) yes
C273 C274 H295 121.2 no
C275 C274 H295 121.1 no
C274 C275 C276 121.6(5) yes
C274 C275 H296 119.1 no
C276 C275 H296 119.3 no
C271 C276 C275 117.8(5) yes
C271 C276 H297 121.1 no
C275 C276 H297 121.0 no
Cl5 C277 C278 119.8(6) yes
Cl5 C277 C282 117.1(6) yes
C278 C277 C282 123.1(6) yes
Cl10 C278 C277 88.0(8) yes
Cl10 C278 C279 152.5(9) yes
C277 C278 C279 117.5(6) yes
C278 C279 C280 121.6(6) yes
C278 C279 H298 119.2 no
C280 C279 H298 119.2 no
C279 C280 C281 120.3(6) yes
C279 C280 H299 119.9 no
C281 C280 H299 119.7 no
C280 C281 C282 121.1(6) yes
C280 C281 H300 119.5 no
C282 C281 H300 119.4 no
C277 C282 C281 116.4(6) yes
C277 C282 H301 121.8 no
C281 C282 H301 121.8 no
Cl6 C283 C284 119.0(4) yes
Cl6 C283 C288 119.3(4) yes
C284 C283 C288 121.7(5) yes
C283 C284 C285 117.9(5) yes
C283 C284 H302 121.1 no
C285 C284 H302 121.0 no
C284 C285 C286 121.7(5) yes
C284 C285 H303 119.1 no
C286 C285 H303 119.2 no
C285 C286 C287 119.3(6) yes
C285 C286 H304 120.3 no
C287 C286 H304 120.4 no
C286 C287 C288 120.3(5) yes
C286 C287 H305 119.9 no
C288 C287 H305 119.8 no
C283 C288 C287 119.1(5) yes
C283 C288 H306 120.7 no
C287 C288 H306 120.3 no
Cl7 C289 C290 123.9(7) yes
Cl7 C289 C294 115.9(8) yes
C290 C289 C294 119.4(8) yes
C289 C290 C291 121.3(8) yes
C289 C290 H307 119.3 no
C291 C290 H307 119.4 no
Cl11 C291 C290 129.3(10) yes
Cl11 C291 C292 110.8(10) yes
C290 C291 C292 119.9(9) yes
C291 C292 C293 119.5(9) yes
C291 C292 H308 120.1 no
C293 C292 H308 120.4 no
C292 C293 C294 119.7(9) yes
C292 C293 H309 120.1 no
C294 C293 H309 120.2 no
C289 C294 C293 120.1(9) yes
C289 C294 H310 120.0 no
C293 C294 H310 119.9 no
O7 C295 H311 109.4 no
O7 C295 H312 109.4 no
H311 C295 H312 109.4 no
O7 C295 H313 109.5 no
H311 C295 H313 109.5 no
H312 C295 H313 109.5 no
O8 C296 H314 109.5 no
O8 C296 H315 109.5 no
H314 C296 H315 109.4 no
O8 C296 H316 109.6 no
H314 C296 H316 109.4 no
H315 C296 H316 109.4 no
O9 C297 H317 109.5 no
O9 C297 H318 109.5 no
H317 C297 H318 109.5 no
O9 C297 H319 109.5 no
H317 C297 H319 109.5 no
H318 C297 H319 109.5 no
O10 C298 H320 109.4 no
O10 C298 H321 109.4 no
H320 C298 H321 109.4 no
O10 C298 H322 109.5 no
H320 C298 H322 109.6 no
H321 C298 H322 109.5 no
O11 C299 O14 116.3(11) yes
O12 C300 H323 109.5 no
O12 C300 H324 109.3 no
H323 C300 H324 109.4 no
O12 C300 H325 109.5 no
H323 C300 H325 109.7 no
H324 C300 H325 109.4 no
C71 C301 C302 126.9(13) yes
C232 C303 C304 106.3(9) yes
C235 C304 C303 101.8(10) yes
C162 C305 C306 109.5(9) yes
C305 C306 C307 120.3(16) yes
C224 C308 C309 106.4(7) yes
C225 C309 C310 120.7(14) yes
C308 C309 C310 106.2(13) yes
C225 C309 C314 114.0(14) yes
C308 C309 C314 130.4(14) yes
C154 C311 C312 102.7(12) yes
C311 C312 C313 114.1(14) yes

loop_
_geom_bond_atom_site_label_1
_geom_bond_atom_site_label_2
_geom_bond_distance
_geom_bond_publ_flag
Cl1 C253 1.697(8) yes
Cl2 C259 1.652(7) yes
Cl3 C265 1.735(8) yes
Cl4 C271 1.730(5) yes
Cl5 C277 1.715(6) yes
Cl6 C283 1.745(5) yes
Cl7 C289 1.772(8) yes
Cl8 C260 1.579(16) yes
Cl9 C264 1.42(1) yes
Cl10 C278 1.678(13) yes
Cl11 C291 1.58(1) yes
O1 C46 1.380(5) yes
O1 C83 1.442(5) yes
O2 C53 1.380(5) yes
O2 C84 1.438(5) yes
O3 C130 1.390(4) yes
O3 C167 1.440(4) yes
O4 C137 1.383(4) yes
O4 C168 1.438(5) yes
O5 C221 1.392(4) yes
O5 C251 1.443(5) yes
O6 C214 1.384(5) yes
O6 C252 1.431(5) yes
O7 C295 1.350(6) yes
O8 C296 1.439(6) yes
O9 C297 1.447(6) yes
O10 C298 1.416(6) yes
O11 C299 1.512(9) yes
O12 C300 1.364(8) yes
O14 C299 1.346(13) yes
N1 C1 1.384(5) yes
N1 C4 1.381(4) yes
N2 C6 1.376(5) yes
N2 C9 1.370(5) yes
N3 C11 1.375(5) yes
N3 C14 1.375(5) yes
N4 C16 1.380(5) yes
N4 C19 1.374(5) yes
N5 C21 1.398(5) yes
N5 C24 1.375(5) yes
N6 C26 1.371(5) yes
N6 C29 1.382(5) yes
N7 C31 1.374(5) yes
N7 C34 1.376(5) yes
N8 C36 1.376(5) yes
N8 C39 1.382(5) yes
N9 C85 1.393(4) yes
N9 C88 1.381(4) yes
N10 C90 1.373(5) yes
N10 C93 1.371(5) yes
N11 C95 1.377(5) yes
N11 C98 1.366(5) yes
N12 C100 1.380(5) yes
N12 C103 1.383(5) yes
N13 C105 1.398(5) yes
N13 C108 1.384(5) yes
N14 C110 1.374(5) yes
N14 C113 1.374(5) yes
N15 C115 1.380(5) yes
N15 C118 1.371(5) yes
N16 C120 1.380(5) yes
N16 C123 1.385(5) yes
N17 C169 1.392(5) yes
N17 C172 1.381(5) yes
N18 C174 1.379(6) yes
N18 C177 1.381(5) yes
N19 C179 1.393(6) yes
N19 C182 1.353(7) yes
N20 C184 1.399(6) yes
N20 C187 1.365(6) yes
N21 C189 1.362(5) yes
N21 C192 1.382(5) yes
N22 C194 1.370(5) yes
N22 C197 1.373(5) yes
N23 C199 1.374(5) yes
N23 C202 1.378(5) yes
N24 C204 1.391(5) yes
N24 C207 1.372(5) yes
C1 C2 1.433(5) yes
C1 C20 1.393(5) yes
C2 C3 1.341(5) yes
C2 C41 1.505(5) yes
C3 C4 1.448(5) yes
C3 C44 1.522(5) yes
C4 C5 1.396(5) yes
C5 C6 1.389(5) yes
C5 H1 0.949 no
C6 C7 1.452(5) yes
C7 C8 1.359(6) yes
C7 C55 1.493(6) yes
C8 C9 1.438(6) yes
C8 C56 1.517(6) yes
C9 C10 1.402(5) yes
C10 C11 1.383(6) yes
C10 H2 0.950 no
C11 C12 1.461(5) yes
C12 C13 1.368(6) yes
C12 C60 1.518(6) yes
C13 C14 1.440(5) yes
C13 C62 1.497(6) yes
C14 C15 1.381(6) yes
C15 C16 1.384(5) yes
C15 H3 0.950 no
C16 C17 1.449(6) yes
C17 C18 1.357(6) yes
C17 C64 1.508(5) yes
C18 C19 1.441(5) yes
C18 C68 1.502(6) yes
C19 C20 1.391(5) yes
C20 H4 0.949 no
C21 C22 1.438(5) yes
C21 C40 1.372(5) yes
C22 C23 1.345(5) yes
C22 C48 1.503(5) yes
C23 C24 1.459(5) yes
C23 C51 1.517(5) yes
C24 C25 1.390(5) yes
C25 C26 1.392(5) yes
C25 H5 0.950 no
C26 C27 1.439(6) yes
C27 C28 1.361(5) yes
C27 C69 1.503(6) yes
C28 C29 1.425(6) yes
C28 C70 1.511(6) yes
C29 C30 1.399(5) yes
C30 C31 1.389(6) yes
C30 H6 0.950 no
C31 C32 1.453(5) yes
C32 C33 1.363(6) yes
C32 C74 1.499(6) yes
C33 C34 1.461(5) yes
C33 C76 1.510(6) yes
C34 C35 1.385(6) yes
C35 C36 1.394(5) yes
C35 H7 0.950 no
C36 C37 1.452(6) yes
C37 C38 1.355(5) yes
C37 C78 1.504(6) yes
C38 C39 1.434(6) yes
C38 C82 1.512(6) yes
C39 C40 1.401(5) yes
C40 H8 0.950 no
C41 C42 1.577(5) yes
C41 C54 1.523(5) yes
C41 H9 0.950 no
C42 C43 1.549(6) yes
C42 H10 0.950 no
C42 H11 0.950 no
C43 C44 1.551(5) yes
C43 H12 0.950 no
C43 H13 0.950 no
C44 C45 1.524(5) yes
C44 H14 0.949 no
C45 C46 1.400(5) yes
C45 C54 1.384(5) yes
C46 C47 1.387(5) yes
C47 C48 1.520(5) yes
C47 C52 1.397(5) yes
C48 C49 1.570(6) yes
C48 H15 0.950 no
C49 C50 1.535(6) yes
C49 H16 0.949 no
C49 H17 0.950 no
C50 C51 1.571(5) yes
C50 H18 0.950 no
C50 H19 0.951 no
C51 C52 1.527(5) yes
C51 H20 0.950 no
C52 C53 1.398(5) yes
C53 C54 1.397(5) yes
C55 H21 0.950 no
C55 H22 0.951 no
C55 H23 0.949 no
C56 C57 1.533(6) yes
C56 H24 0.950 no
C56 H25 0.950 no
C57 C58 1.502(7) yes
C57 H26 0.950 no
C57 H27 0.950 no
C58 C59 1.523(8) yes
C58 H28 0.950 no
C58 H29 0.950 no
C59 H30 0.951 no
C59 H31 0.95 no
C59 H32 0.949 no
C60 C61 1.498(7) yes
C60 H33 0.950 no
C60 H34 0.95 no
C61 H35 0.950 no
C61 H36 0.949 no
C61 H37 0.95 no
C62 C63 1.505(7) yes
C62 H38 0.950 no
C62 H39 0.951 no
C63 H40 0.95 no
C63 H41 0.950 no
C63 H42 0.950 no
C64 C65 1.513(6) yes
C64 H43 0.950 no
C64 H44 0.949 no
C65 C66 1.551(7) yes
C65 H45 0.950 no
C65 H46 0.950 no
C66 C67 1.45(1) yes
C66 C316 1.446(18) yes
C66 H47 0.950 no
C66 H48 0.95 no
C67 H49 0.95 no
C67 H50 0.95 no
C67 H51 0.951 no
C68 H52 0.950 no
C68 H53 0.950 no
C68 H54 0.950 no
C69 H55 0.950 no
C69 H56 0.950 no
C69 H57 0.951 no
C70 C71 1.500(7) yes
C70 H58 0.950 no
C70 H59 0.950 no
C71 C72 1.344(9) yes
C71 C301 1.629(13) yes
C71 H60 0.95 no
C71 H61 0.949 no
C72 C73 1.54(1) yes
C72 H62 0.95 no
C72 H63 0.95 no
C73 H64 0.95 no
C73 H65 0.95 no
C73 H66 0.95 no
C74 C75 1.522(6) yes
C74 H67 0.950 no
C74 H68 0.950 no
C75 H69 0.951 no
C75 H70 0.950 no
C75 H71 0.950 no
C76 C77 1.515(6) yes
C76 H72 0.950 no
C76 H73 0.950 no
C77 H74 0.950 no
C77 H75 0.950 no
C77 H76 0.949 no
C78 C79 1.537(6) yes
C78 H77 0.950 no
C78 H78 0.950 no
C79 C80 1.521(6) yes
C79 H79 0.950 no
C79 H80 0.950 no
C80 C81 1.508 yes
C80 H81 0.950 no
C80 H82 0.950 no
C81 H83 0.950 no
C81 H84 0.950 no
C81 H85 0.950 no
C82 H86 0.951 no
C82 H87 0.950 no
C82 H88 0.950 no
C83 H89 0.950 no
C83 H90 0.950 no
C83 H91 0.950 no
C84 H92 0.950 no
C84 H93 0.949 no
C84 H94 0.950 no
C85 C86 1.437(5) yes
C85 C104 1.384(5) yes
C86 C87 1.358(5) yes
C86 C125 1.510(5) yes
C87 C88 1.443(5) yes
C87 C128 1.490(5) yes
C88 C89 1.384(5) yes
C89 C90 1.394(5) yes
C89 H95 0.949 no
C90 C91 1.452(5) yes
C91 C92 1.359(5) yes
C91 C139 1.495(5) yes
C92 C93 1.443(5) yes
C92 C140 1.508(5) yes
C93 C94 1.386(5) yes
C94 C95 1.393(5) yes
C94 H96 0.950 no
C95 C96 1.450(5) yes
C96 C97 1.344(5) yes
C96 C144 1.507(5) yes
C97 C98 1.451(5) yes
C97 C146 1.504(5) yes
C98 C99 1.382(6) yes
C99 C100 1.406(5) yes
C99 H97 0.950 no
C100 C101 1.441(6) yes
C101 C102 1.351(6) yes
C101 C148 1.509(6) yes
C102 C103 1.440(5) yes
C102 C152 1.506(6) yes
C103 C104 1.396(5) yes
C104 H98 0.950 no
C105 C106 1.451(5) yes
C105 C124 1.380(5) yes
C106 C107 1.350(5) yes
C106 C132 1.502(5) yes
C107 C108 1.444(5) yes
C107 C135 1.494(5) yes
C108 C109 1.372(6) yes
C109 C110 1.387(6) yes
C109 H99 0.949 no
C110 C111 1.452(6) yes
C111 C112 1.354(7) yes
C111 C153 1.512(7) yes
C112 C113 1.447(7) yes
C112 C154 1.492(7) yes
C113 C114 1.399(6) yes
C114 C115 1.391(6) yes
C114 H100 0.950 no
C115 C116 1.449(6) yes
C116 C117 1.360(6) yes
C116 C158 1.513(6) yes
C117 C118 1.452(6) yes
C117 C160 1.492(6) yes
C118 C119 1.369(6) yes
C119 C120 1.405(6) yes
C119 H101 0.951 no
C120 C121 1.458(6) yes
C121 C122 1.352(6) yes
C121 C162 1.497(6) yes
C122 C123 1.457(6) yes
C122 C166 1.485(6) yes
C123 C124 1.396(5) yes
C124 H102 0.950 no
C125 C126 1.554(5) yes
C125 C138 1.517(5) yes
C125 H103 0.949 no
C126 C127 1.543(6) yes
C126 H104 0.950 no
C126 H105 0.951 no
C127 C128 1.556(5) yes
C127 H106 0.950 no
C127 H107 0.950 no
C128 C129 1.524(5) yes
C128 H108 0.951 no
C129 C130 1.397(5) yes
C129 C138 1.391(5) yes
C130 C131 1.392(5) yes
C131 C132 1.514(5) yes
C131 C136 1.399(5) yes
C132 C133 1.572(5) yes
C132 H109 0.950 no
C133 C134 1.531(6) yes
C133 H110 0.951 no
C133 H111 0.950 no
C134 C135 1.561(5) yes
C134 H112 0.950 no
C134 H113 0.950 no
C135 C136 1.526(5) yes
C135 H114 0.951 no
C136 C137 1.389(5) yes
C137 C138 1.397(5) yes
C139 H115 0.950 no
C139 H116 0.950 no
C139 H117 0.950 no
C140 C141 1.521(6) yes
C140 H118 0.950 no
C140 H119 0.950 no
C141 C142 1.535(6) yes
C141 H120 0.950 no
C141 H121 0.950 no
C142 C143 1.528(8) yes
C142 H122 0.949 no
C142 H123 0.949 no
C143 H124 0.951 no
C143 H125 0.950 no
C143 H126 0.95 no
C144 C145 1.539(6) yes
C144 H127 0.950 no
C144 H128 0.950 no
C145 H129 0.950 no
C145 H130 0.949 no
C145 H131 0.951 no
C146 C147 1.513(6) yes
C146 H132 0.950 no
C146 H133 0.950 no
C147 H134 0.95 no
C147 H135 0.951 no
C147 H136 0.949 no
C148 C149 1.535(6) yes
C148 H137 0.950 no
C148 H138 0.949 no
C149 C150 1.531(7) yes
C149 H139 0.950 no
C149 H140 0.950 no
C150 C151 1.522(8) yes
C150 H141 0.949 no
C150 H142 0.951 no
C151 H143 0.95 no
C151 H144 0.950 no
C151 H145 0.95 no
C152 H146 0.950 no
C152 H147 0.950 no
C152 H148 0.950 no
C153 H149 0.950 no
C153 H150 0.95 no
C153 H151 0.95 no
C154 C155 1.569(9) yes
C154 C311 1.432(14) yes
C154 H152 0.951 no
C154 H153 0.95 no
C155 C156 1.50(1) yes
C155 H154 0.94 no
C155 H155 0.947 no
C156 C157 1.52(1) yes
C156 H156 0.95 no
C156 H157 0.944 no
C157 H158 0.92 no
C157 H159 0.96 no
C157 H160 0.97 no
C158 C159 1.523(6) yes
C158 H161 0.949 no
C158 H162 0.950 no
C159 H163 0.95 no
C159 H164 0.950 no
C159 H165 0.949 no
C160 C161 1.525(7) yes
C160 H166 0.951 no
C160 H167 0.949 no
C161 H168 0.950( no
C161 H169 0.949 no
C161 H170 0.951 no
C162 C163 1.539(8) yes
C162 C305 1.625(11) yes
C162 H171 0.950 no
C162 H172 0.951 no
C163 C164 1.554(11) yes
C163 H173 0.948 no
C163 H174 0.950 no
C164 C165 1.488(12) yes
C164 H175 0.95 no
C164 H176 0.95 no
C165 H177 0.94 no
C165 H178 0.95 no
C165 H179 0.95 no
C166 H180 0.95 no
C166 H181 0.950 no
C166 H182 0.950 no
C167 H183 0.950 no
C167 H184 0.950 no
C167 H185 0.950 no
C168 H186 0.951 no
C168 H187 0.949 no
C168 H188 0.950 no
C169 C170 1.449(5) yes
C169 C188 1.383(6) yes
C170 C171 1.355(5) yes
C170 C212 1.502(5) yes
C171 C172 1.443(5) yes
C171 C209 1.509(5) yes
C172 C173 1.370(6) yes
C173 C174 1.391(6) yes
C173 H189 0.950 no
C174 C175 1.447(6) yes
C175 C176 1.358(7) yes
C175 C223 1.510(7) yes
C176 C177 1.432(7) yes
C176 C224 1.498(6) yes
C177 C178 1.391(7) yes
C178 C179 1.364(8) yes
C178 H190 0.951 no
C179 C180 1.461(7) yes
C180 C181 1.354(8) yes
C180 C228 1.492(7) yes
C181 C182 1.449(7) yes
C181 C230 1.499(8) yes
C182 C183 1.375(8) yes
C183 C184 1.417(7) yes
C183 H191 0.950 no
C184 C185 1.424(7) yes
C185 C186 1.366(7) yes
C185 C232 1.548(7) yes
C186 C187 1.440(6) yes
C186 C236 1.491(8) yes
C187 C188 1.406(6) yes
C188 H192 0.950 no
C189 C190 1.445(5) yes
C189 C208 1.396(5) yes
C190 C191 1.343(5) yes
C190 C219 1.515(5) yes
C191 C192 1.449(5) yes
C191 C216 1.523(5) yes
C192 C193 1.381(5) yes
C193 C194 1.407(5) yes
C193 H193 0.950 no
C194 C195 1.449(6) yes
C195 C196 1.368(5) yes
C195 C237 1.500(6) yes
C196 C197 1.448(6) yes
C196 C238 1.495(6) yes
C197 C198 1.396(5) yes
C198 C199 1.384(6) yes
C198 H194 0.950 no
C199 C200 1.462(5) yes
C200 C201 1.356(6) yes
C200 C242 1.503(5) yes
C201 C202 1.452(5) yes
C201 C244 1.505(5) yes
C202 C203 1.386(5) yes
C203 C204 1.387(5) yes
C203 H195 0.950 no
C204 C205 1.448(5) yes
C205 C206 1.345(5) yes
C205 C246 1.505(5) yes
C206 C207 1.459(5) yes
C206 C250 1.504(5) yes
C207 C208 1.397(5) yes
C208 H196 0.950 no
C209 C210 1.560(6) yes
C209 C222 1.531(5) yes
C209 H197 0.950 no
C210 C211 1.522(6) yes
C210 H198 0.950 no
C210 H199 0.950 no
C211 C212 1.570(5) yes
C211 H200 0.950 no
C211 H201 0.949 no
C212 C213 1.527(5) yes
C212 H202 0.951 no
C213 C214 1.401(5) yes
C213 C222 1.386(5) yes
C214 C215 1.399(5) yes
C215 C216 1.520(5) yes
C215 C220 1.393(5) yes
C216 C217 1.557(5) yes
C216 H203 0.949 no
C217 C218 1.546(6) yes
C217 H204 0.950 no
C217 H205 0.949 no
C218 C219 1.566(5) yes
C218 H206 0.950 no
C218 H207 0.951 no
C219 C220 1.538(5) yes
C219 H208 0.950 no
C220 C221 1.385(5) yes
C221 C222 1.382(5) yes
C223 H209 0.950 no
C223 H210 0.950 no
C223 H211 0.95 no
C224 C225 1.54(1) yes
C224 C308 1.57(1) yes
C224 H212 0.948 no
C224 H213 0.951 no
C225 C226 1.627(11) yes
C225 C309 1.542(16) yes
C225 H214 0.95 no
C225 H215 0.95 no
C226 C227 1.493(11) yes
C226 C308 1.493(13) yes
C226 H216 0.95 no
C226 H217 0.96 no
C228 C229 1.521(7) yes
C228 H218 0.95 no
C228 H219 0.951 no
C229 H220 0.949 no
C229 H221 0.95 no
C229 H222 0.950 no
C230 C231 1.532(8) yes
C230 H223 0.950 no
C230 H224 0.950 no
C231 H225 0.950 no
C231 H226 0.949 no
C231 H227 0.951 no
C232 C233 1.48(1) yes
C232 H228 0.949 no
C232 H229 0.950 no
C233 C234 1.535(12) yes
C233 H230 0.949 no
C233 H231 0.95 no
C234 C235 1.579(11) yes
C234 H232 0.95 no
C234 H233 0.95 no
C235 C304 1.527(12) yes
C235 H234 0.954 no
C235 H235 0.95 no
C235 H236 0.946 no
C236 H237 0.95 no
C236 H238 0.950 no
C236 H239 0.951 no
C237 H240 0.952 no
C237 H241 0.949 no
C237 H242 0.950 no
C238 C239 1.484(7) yes
C238 H243 0.950 no
C238 H244 0.950 no
C239 C240 1.436(9) yes
C239 H245 0.949 no
C239 H246 0.95 no
C240 C241 1.53(1) yes
C240 C315 1.607(16) yes
C240 H247 0.95 no
C240 H248 0.950 no
C241 H249 0.95 no
C241 H250 0.95 no
C241 H251 0.95 no
C242 C243 1.508(7) yes
C242 H252 0.951 no
C242 H253 0.950 no
C243 H254 0.949 no
C243 H255 0.950 no
C243 H256 0.95 no
C244 C245 1.525(6) yes
C244 H257 0.950 no
C244 H258 0.950 no
C245 H259 0.950 no
C245 H260 0.950 no
C245 H261 0.951 no
C246 C247 1.548(6) yes
C246 H262 0.951 no
C246 H263 0.949 no
C247 C248 1.483(7) yes
C247 H264 0.950 no
C247 H265 0.950 no
C248 C249 1.537(7) yes
C248 H266 0.95 no
C248 H267 0.951 no
C249 H268 0.95 no
C249 H269 0.950 no
C249 H270 0.95 no
C250 H271 0.950 no
C250 H272 0.950 no
C250 H273 0.950 no
C251 H274 0.95 no
C251 H275 0.951 no
C251 H276 0.950 no
C252 H277 0.951 no
C252 H278 0.950 no
C252 H279 0.948 no
C253 C254 1.42(1) yes
C253 C258 1.41(1) yes
C254 C255 1.41(1) yes
C254 C302 1.89(2) yes
C254 H280 0.951 no
C255 C256 1.393(11) yes
C255 H281 0.95 no
C256 C257 1.349(11) yes
C256 H282 0.95 no
C257 C258 1.25(1) yes
C257 H283 0.949 no
C258 H284 0.950 no
C259 C260 1.438(9) yes
C259 C264 1.315(8) yes
C260 C261 1.394(8) yes
C261 C262 1.316(8) yes
C261 H285 0.95 no
C262 C263 1.369(9) yes
C262 H286 0.95 no
C263 C264 1.405(9) yes
C263 H287 0.952 no
C265 C266 1.38(1) yes
C265 C270 1.40(1) yes
C266 C267 1.38(1) yes
C266 H288 0.95 no
C267 C268 1.374(11) yes
C267 H289 0.95 no
C268 C269 1.409(12) yes
C268 H290 0.95 no
C269 C270 1.367(12) yes
C269 H291 0.95 no
C270 H292 0.95 no
C271 C272 1.383(7) yes
C271 C276 1.383(7) yes
C272 C273 1.371(7) yes
C272 H293 0.950 no
C273 C274 1.379(7) yes
C273 H294 0.949 no
C274 C275 1.388(8) yes
C274 H295 0.949 no
C275 C276 1.400(7) yes
C275 H296 0.950 no
C276 H297 0.950 no
C277 C278 1.400(8) yes
C277 C282 1.413(8) yes
C278 C279 1.373(8) yes
C279 C280 1.366(7) yes
C279 H298 0.951 no
C280 C281 1.403(7) yes
C280 H299 0.950 no
C281 C282 1.382(7) yes
C281 H300 0.948 no
C282 H301 0.949 no
C283 C284 1.373(6) yes
C283 C288 1.385(6) yes
C284 C285 1.380(7) yes
C284 H302 0.949 no
C285 C286 1.375(7) yes
C285 H303 0.949 no
C286 C287 1.379(7) yes
C286 H304 0.95 no
C287 C288 1.376(7) yes
C287 H305 0.950 no
C288 H306 0.951 no
C289 C290 1.382(9) yes
C289 C294 1.40(1) yes
C290 C291 1.336(11) yes
C290 H307 0.951 no
C291 C292 1.41(1) yes
C292 C293 1.396(13) yes
C292 H308 0.95 no
C293 C294 1.362(11) yes
C293 H309 0.95 no
C294 H310 0.95 no
C295 H311 0.950 no
C295 H312 0.951 no
C295 H313 0.95 no
C296 H314 0.951 no
C296 H315 0.951 no
C296 H316 0.95 no
C297 H317 0.950 no
C297 H318 0.950 no
C297 H319 0.950 no
C298 H320 0.95 no
C298 H321 0.95 no
C298 H322 0.949 no
C300 H323 0.949 no
C300 H324 0.95 no
C300 H325 0.949 no
Zn1 N1 2.036(3) yes
Zn1 N2 2.045(3) yes
Zn1 N3 2.037(3) yes
Zn1 N4 2.034(3) yes
Zn2 O7 2.200(3) yes
Zn2 N5 2.060(3) yes
Zn2 N6 2.060(3) yes
Zn2 N7 2.055(3) yes
Zn2 N8 2.064(3) yes
Zn3 N9 2.031(3) yes
Zn3 N10 2.042(3) yes
Zn3 N11 2.029(3) yes
Zn3 N12 2.040(3) yes
Zn4 O8 2.308(4) yes
Zn4 N13 2.040(3) yes
Zn4 N14 2.042(4) yes
Zn4 N15 2.065(3) yes
Zn4 N16 2.038(4) yes
Zn5 N17 2.027(3) yes
Zn5 N18 2.041(4) yes
Zn5 N19 2.043(4) yes
Zn5 N20 2.031(4) yes
Zn6 O9 2.229(3) yes
Zn6 N21 2.063(3) yes
Zn6 N22 2.062(3) yes
Zn6 N23 2.060(3) yes
Zn6 N24 2.050(3) yes

loop_
_geom_contact_atom_site_label_1
_geom_contact_atom_site_label_2
_geom_contact_site_symmetry_2
_geom_contact_distance
_geom_contact_publ_flag
Zn1 C203 . 3.448(4) yes
Zn1 C204 . 3.501(4) yes
Zn2 C94 . 3.561(4) yes
Zn2 C295 . 3.139(5) yes
Zn3 C29 . 3.436(4) yes
Zn3 C30 . 3.357(4) yes
Zn4 C182 . 3.522(5) yes
Zn4 C296 . 3.383(6) yes
Zn5 C115 . 3.419(4) yes
Zn5 C118 . 3.522(4) yes
Zn6 C297 . 3.214(5) yes
Cl1 Cl11 2_675 3.416(9) yes
Cl1 C150 . 3.439(7) yes
Cl1 C236 2_575 3.547(8) yes
Cl1 C292 2_675 3.432(11) yes
Cl1 C301 . 2.749(16) yes
Cl1 C302 . 3.42(2) yes
Cl2 Cl8 . 3.58(2) yes
Cl2 Cl8 2_566 3.38(2) yes
Cl2 Cl9 . 3.094(12) yes
Cl5 C227 2_666 3.596(11) yes
Cl5 C314 1_645 3.39(2) yes
Cl5 C314 2_666 2.794(19) yes
Cl8 C160 . 3.60(3) yes
Cl8 C161 . 3.60(3) yes
Cl8 C165 . 3.08(3) yes
Cl9 C224 2_566 3.492(12) yes
Cl9 C226 2_566 3.435(14) yes
Cl9 C310 2_566 2.83(3) yes
Cl10 C229 1_645 3.204(15) yes
Cl11 O13 2_675 3.528(18) yes
Cl11 C267 2_665 3.083(14) yes
Cl11 C268 2_665 3.070(16) yes
O1 C274 . 3.531(6) yes
O1 C279 . 3.465(6) yes
O4 O13 . 2.742(16) yes
O4 C257 . 3.28(1) yes
O4 C266 1_565 3.575(8) yes
O5 C261 . 3.367(8) yes
O5 C262 . 3.474(8) yes
O6 C268 2_565 3.367(11) yes
O6 C269 2_565 3.378(13) yes
O7 O10 . 2.719(5) yes
O7 N5 . 3.158(4) yes
O7 N6 . 3.156(4) yes
O7 N7 . 3.146(4) yes
O7 N8 . 3.180(4) yes
O7 C298 . 3.433(7) yes
O8 O11 . 2.745(8) yes
O8 O14 . 3.325(18) yes
O8 N13 . 3.072(5) yes
O8 N14 . 3.078(6) yes
O8 N15 . 3.222(5) yes
O8 N16 . 3.160(5) yes
O8 C299 . 3.26(1) yes
O9 O12 . 2.754(6) yes
O9 N21 . 3.178(4) yes
O9 N22 . 3.106(4) yes
O9 N23 . 3.224(4) yes
O9 N24 . 3.243(5) yes
O9 C300 . 3.382(9) yes
O10 O12 . 2.809(6) yes
O10 O14 . 3.342(18) yes
O10 C295 . 3.385(7) yes
O11 O12 . 2.614(8) yes
O11 O14 . 2.429(18) yes
O11 N16 . 3.422(6) yes
O11 C119 . 3.393(7) yes
O11 C120 . 3.262(7) yes
O11 C296 . 3.505(9) yes
O11 C300 . 3.19(1) yes
O12 C297 . 3.393(8) yes
O12 C299 . 3.55(1) yes
O13 C168 . 3.534(17) yes
O14 C31 . 3.517(16) yes
O14 C32 . 3.439(17) yes
O14 C75 . 3.434(18) yes
N2 C246 . 3.436(5) yes
N4 C202 . 3.565(5) yes
N6 N11 . 3.555(4) yes
N6 C95 . 3.507(5) yes
N7 N10 . 3.464(4) yes
N7 C90 . 3.594(5) yes
N7 C93 . 3.533(5) yes
N8 C140 . 3.393(5) yes
N8 C295 . 3.303(6) yes
N10 N11 . 2.893(4) yes
N10 C31 . 3.492(5) yes
N10 C251 1_655 3.157(6) yes
N11 C29 . 3.578(5) yes
N12 C70 . 3.511(6) yes
N13 C181 . 3.372(5) yes
N13 C182 . 3.595(6) yes
N14 C183 . 3.370(6) yes
N14 C184 . 3.423(6) yes
N14 C296 . 3.341(7) yes
N16 C178 . 3.420(6) yes
N16 C179 . 3.391(5) yes
N17 C115 . 3.578(5) yes
N17 C116 . 3.422(5) yes
N18 C118 . 3.462(5) yes
N18 C119 . 3.432(5) yes
N20 C113 . 3.445(6) yes
N20 C114 . 3.376(6) yes
N22 C64 . 3.336(5) yes
N22 C297 . 3.178(6) yes
N24 C14 . 3.556(5) yes
C1 C126 1_545 3.558(5) yes
C1 C244 . 3.481(6) yes
C2 C244 . 3.534(6) yes
C6 C167 1_545 3.454(6) yes
C7 C167 1_545 3.538(6) yes
C9 C246 . 3.515(6) yes
C11 C206 . 3.490(5) yes
C13 C208 . 3.428(6) yes
C14 C207 . 3.491(5) yes
C18 C199 . 3.458(6) yes
C19 C202 . 3.577(5) yes
C20 C201 . 3.452(5) yes
C24 C144 . 3.569(5) yes
C25 C96 . 3.490(5) yes
C26 C95 . 3.579(5) yes
C27 C98 . 3.465(5) yes
C32 C89 . 3.487(5) yes
C33 C89 . 3.583(6) yes
C34 C90 . 3.566(5) yes
C34 C91 . 3.475(5) yes
C35 C91 . 3.533(5) yes
C36 C92 . 3.600(5) yes
C36 C140 . 3.374(6) yes
C37 C140 . 3.597(6) yes
C39 C140 . 3.586(6) yes
C53 C244 . 3.559(5) yes
C54 C244 . 3.548(5) yes
C61 C310 2_566 3.43(2) yes
C64 C197 . 3.560(6) yes
C64 C316 . 3.19(3) yes
C65 C316 . 2.77(2) yes
C70 C100 . 3.588(6) yes
C73 C296 . 3.596(11) yes
C74 C87 . 3.547(6) yes
C74 C88 . 3.509(6) yes
C74 C129 . 3.594(5) yes
C75 C256 . 3.514(12) yes
C81 C249 2_666 3.544(7) yes
C83 C308 1_645 3.57(1) yes
C84 C187 1_645 3.450(6) yes
C93 C251 1_655 3.381(6) yes
C105 C180 . 3.559(6) yes
C107 C230 . 3.506(6) yes
C108 C230 . 3.482(7) yes
C109 C255 . 3.55(1) yes
C109 C256 . 3.570(11) yes
C110 C183 . 3.463(7) yes
C111 C255 . 3.599(11) yes
C111 C312 . 3.574(17) yes
C112 C311 . 2.526(16) yes
C112 C312 . 2.907(17) yes
C113 C311 . 3.277(18) yes
C114 C311 . 3.388(19) yes
C116 C169 . 3.581(6) yes
C119 C305 . 3.319(14) yes
C120 C177 . 3.422(6) yes
C120 C178 . 3.447(6) yes
C120 C305 . 3.185(13) yes
C121 C305 . 2.517(12) yes
C122 C305 . 3.568(12) yes
C124 C228 . 3.524(6) yes
C141 C263 1_655 3.57(1) yes
C145 C231 1_645 3.502(8) yes
C153 C255 . 3.421(12) yes
C158 C213 . 3.475(6) yes
C158 C214 . 3.502(6) yes
C159 C192 . 3.541(6) yes
C162 C224 . 3.470(7) yes
C175 C308 . 3.53(1) yes
C176 C308 . 2.60(1) yes
C177 C308 . 3.505(11) yes
C185 C303 . 2.645(14) yes
C185 C304 . 3.210(15) yes
C186 C303 . 3.298(14) yes
C187 H94 1_465 3.134(4) no
C197 C297 . 3.563(7) yes
C204 C300 . 3.515(9) yes
C237 C316 2_565 3.52(4) yes
C248 C300 . 3.56(1) yes
C250 C264 . 3.511(9) yes
C253 C301 . 2.226(17) yes
C253 C302 . 2.70(2) yes
C254 C301 . 2.338(16) yes
C255 C301 . 3.144(18) yes
C255 C302 . 2.59(2) yes
C257 C301 . 3.591(19) yes
C258 C301 . 3.079(18) yes
C302 C312 . 3.58(2) yes
C302 C313 . 3.53(3) yes
C303 C313 2_575 3.53(2) yes

loop_
_geom_torsion_atom_site_label_1
_geom_torsion_atom_site_label_2
_geom_torsion_atom_site_label_3
_geom_torsion_atom_site_label_4
_geom_torsion
_geom_torsion_publ_flag
N2 Zn1 N1 C1 177.3(3) yes
N2 Zn1 N1 C4 -6.6(4) yes
N4 Zn1 N1 C1 0.4(4) yes
N4 Zn1 N1 C4 176.6(4) yes
N1 Zn1 N2 C6 3.9(4) yes
N1 Zn1 N2 C9 -178.1(4) yes
N3 Zn1 N2 C6 -179.3(4) yes
N3 Zn1 N2 C9 -1.3(4) yes
N2 Zn1 N3 C11 0.8(4) yes
N2 Zn1 N3 C14 178.2(4) yes
N4 Zn1 N3 C11 177.7(4) yes
N4 Zn1 N3 C14 -4.9(4) yes
N1 Zn1 N4 C16 -176.3(4) yes
N1 Zn1 N4 C19 -1.5(4) yes
N3 Zn1 N4 C16 6.9(4) yes
N3 Zn1 N4 C19 -178.2(4) yes
N5 Zn2 O7 C295 103.2(4) yes
N6 Zn2 O7 C295 -167.1(4) yes
N7 Zn2 O7 C295 -76.8(4) yes
N8 Zn2 O7 C295 12.9(5) yes
O7 Zn2 N5 C21 -85.4(4) yes
O7 Zn2 N5 C24 82.8(4) yes
N6 Zn2 N5 C21 179.1(4) yes
N6 Zn2 N5 C24 -12.7(4) yes
N7 Zn2 N5 C21 94.6(13) yes
N7 Zn2 N5 C24 -97.3(13) yes
N8 Zn2 N5 C21 11.0(4) yes
N8 Zn2 N5 C24 179.2(4) yes
O7 Zn2 N6 C26 -86.6(4) yes
O7 Zn2 N6 C29 88.7(4) yes
N5 Zn2 N6 C26 9.0(4) yes
N5 Zn2 N6 C29 -175.8(4) yes
N7 Zn2 N6 C26 178.1(4) yes
N7 Zn2 N6 C29 -6.6(4) yes
N8 Zn2 N6 C26 93.2(12) yes
N8 Zn2 N6 C29 -91.5(12) yes
O7 Zn2 N7 C31 -86.5(4) yes
O7 Zn2 N7 C34 87.3(4) yes
N5 Zn2 N7 C31 93.6(13) yes
N5 Zn2 N7 C34 -92.6(13) yes
N6 Zn2 N7 C31 9.1(4) yes
N6 Zn2 N7 C34 -177.1(4) yes
N8 Zn2 N7 C31 177.1(4) yes
N8 Zn2 N7 C34 -9.1(4) yes
O7 Zn2 N8 C36 -88.7(4) yes
O7 Zn2 N8 C39 87.9(4) yes
N5 Zn2 N8 C36 175.7(4) yes
N5 Zn2 N8 C39 -7.7(4) yes
N6 Zn2 N8 C36 91.5(12) yes
N6 Zn2 N8 C39 -91.9(12) yes
N7 Zn2 N8 C36 6.5(4) yes
N7 Zn2 N8 C39 -176.8(4) yes
N10 Zn3 N9 C85 -177.9(3) yes
N10 Zn3 N9 C88 -1.6(4) yes
N12 Zn3 N9 C85 7.8(4) yes
N12 Zn3 N9 C88 -175.9(3) yes
N9 Zn3 N10 C90 -0.9(4) yes
N9 Zn3 N10 C93 179.8(4) yes
N11 Zn3 N10 C90 174.1(4) yes
N11 Zn3 N10 C93 -5.1(4) yes
N10 Zn3 N11 C95 6.1(4) yes
N10 Zn3 N11 C98 -178.3(4) yes
N12 Zn3 N11 C95 -179.7(4) yes
N12 Zn3 N11 C98 -4.1(4) yes
N9 Zn3 N12 C100 176.5(4) yes
N9 Zn3 N12 C103 -4.3(4) yes
N11 Zn3 N12 C100 1.4(4) yes
N11 Zn3 N12 C103 -179.4(4) yes
N13 Zn4 O8 C296 -108.7(5) yes
N14 Zn4 O8 C296 -18.6(5) yes
N15 Zn4 O8 C296 71.4(5) yes
N16 Zn4 O8 C296 161.1(5) yes
O8 Zn4 N13 C105 -88.9(4) yes
O8 Zn4 N13 C108 89.0(4) yes
N14 Zn4 N13 C105 -178.7(4) yes
N14 Zn4 N13 C108 -0.9(4) yes
N16 Zn4 N13 C105 4.2(4) yes
N16 Zn4 N13 C108 -177.9(4) yes
O8 Zn4 N14 C110 -85.6(5) yes
O8 Zn4 N14 C113 87.1(5) yes
N13 Zn4 N14 C110 4.1(5) yes
N13 Zn4 N14 C113 176.8(4) yes
N15 Zn4 N14 C110 179.6(4) yes
N15 Zn4 N14 C113 -7.6(5) yes
O8 Zn4 N15 C115 -80.9(5) yes
O8 Zn4 N15 C118 85.5(5) yes
N14 Zn4 N15 C115 9.0(5) yes
N14 Zn4 N15 C118 175.3(4) yes
N16 Zn4 N15 C115 -173.9(4) yes
N16 Zn4 N15 C118 -7.6(5) yes
O8 Zn4 N16 C120 -90.8(4) yes
O8 Zn4 N16 C123 85.8(4) yes
N13 Zn4 N16 C120 179.5(4) yes
N13 Zn4 N16 C123 -3.9(4) yes
N15 Zn4 N16 C120 4.0(4) yes
N15 Zn4 N16 C123 -179.5(4) yes
N18 Zn5 N17 C169 -179.5(4) yes
N18 Zn5 N17 C172 -7.0(4) yes
N20 Zn5 N17 C169 7.1(4) yes
N20 Zn5 N17 C172 179.5(4) yes
N17 Zn5 N18 C174 5.9(4) yes
N17 Zn5 N18 C177 178.4(4) yes
N19 Zn5 N18 C174 -178.6(4) yes
N19 Zn5 N18 C177 -6.1(5) yes
N18 Zn5 N19 C179 5.0(5) yes
N18 Zn5 N19 C182 -175.7(5) yes
N20 Zn5 N19 C179 178.5(5) yes
N20 Zn5 N19 C182 -2.2(5) yes
N17 Zn5 N20 C184 176.4(5) yes
N17 Zn5 N20 C187 -4.4(5) yes
N19 Zn5 N20 C184 0.9(5) yes
N19 Zn5 N20 C187 -179.9(4) yes
N21 Zn6 O9 C297 -100.6(4) yes
N22 Zn6 O9 C297 -11.0(4) yes
N23 Zn6 O9 C297 78.5(4) yes
N24 Zn6 O9 C297 169.0(4) yes
O9 Zn6 N21 C189 -89.9(4) yes
O9 Zn6 N21 C192 81.0(4) yes
N22 Zn6 N21 C189 177.5(4) yes
N22 Zn6 N21 C192 -11.7(4) yes
N23 Zn6 N21 C189 94.2(11) yes
N23 Zn6 N21 C192 -95.0(11) yes
N24 Zn6 N21 C189 8.6(4) yes
N24 Zn6 N21 C192 179.5(4) yes
O9 Zn6 N22 C194 -82.8(4) yes
O9 Zn6 N22 C197 86.9(4) yes
N21 Zn6 N22 C194 12.7(4) yes
N21 Zn6 N22 C197 -177.7(4) yes
N23 Zn6 N22 C194 179.8(4) yes
N23 Zn6 N22 C197 -10.5(4) yes
N24 Zn6 N22 C194 97.4(13) yes
N24 Zn6 N22 C197 -92.9(13) yes
O9 Zn6 N23 C199 -85.1(4) yes
O9 Zn6 N23 C202 91.0(4) yes
N21 Zn6 N23 C199 90.9(11) yes
N21 Zn6 N23 C202 -93.1(11) yes
N22 Zn6 N23 C199 7.5(4) yes
N22 Zn6 N23 C202 -176.4(4) yes
N24 Zn6 N23 C199 176.5(4) yes
N24 Zn6 N23 C202 -7.5(4) yes
O9 Zn6 N24 C204 -89.4(4) yes
O9 Zn6 N24 C207 84.7(4) yes
N21 Zn6 N24 C204 175.1(4) yes
N21 Zn6 N24 C207 -10.8(4) yes
N22 Zn6 N24 C204 90.4(13) yes
N22 Zn6 N24 C207 -95.6(13) yes
N23 Zn6 N24 C204 8.0(4) yes
N23 Zn6 N24 C207 -177.9(4) yes
C83 O1 C46 C45 89.8(5) yes
C83 O1 C46 C47 -91.8(5) yes
C84 O2 C53 C52 94.7(6) yes
C84 O2 C53 C54 -88.1(6) yes
C167 O3 C130 C129 81.0(6) yes
C167 O3 C130 C131 -102.2(5) yes
C168 O4 C137 C136 92.3(6) yes
C168 O4 C137 C138 -89.9(6) yes
C251 O5 C221 C220 -92.8(6) yes
C251 O5 C221 C222 88.4(6) yes
C252 O6 C214 C213 -89.0(6) yes
C252 O6 C214 C215 94.3(6) yes
Zn1 N1 C1 C2 177.8(2) yes
Zn1 N1 C1 C20 -0.0(5) yes
C4 N1 C1 C2 1.0(5) yes
C4 N1 C1 C20 -176.8(4) yes
Zn1 N1 C4 C3 -176.6(2) yes
Zn1 N1 C4 C5 6.0(5) yes
C1 N1 C4 C3 0.1(5) yes
C1 N1 C4 C5 -177.3(4) yes
Zn1 N2 C6 C5 -0.5(5) yes
Zn1 N2 C6 C7 179.1(2) yes
C9 N2 C6 C5 -178.8(4) yes
C9 N2 C6 C7 0.8(5) yes
Zn1 N2 C9 C8 -178.2(2) yes
Zn1 N2 C9 C10 0.9(6) yes
C6 N2 C9 C8 0.1(5) yes
C6 N2 C9 C10 179.2(4) yes
Zn1 N3 C11 C10 0.2(6) yes
Zn1 N3 C11 C12 178.4(2) yes
C14 N3 C11 C10 -177.6(5) yes
C14 N3 C11 C12 0.5(5) yes
Zn1 N3 C14 C13 -179.1(3) yes
Zn1 N3 C14 C15 1.2(6) yes
C11 N3 C14 C13 -1.2(6) yes
C11 N3 C14 C15 179.0(5) yes
Zn1 N4 C16 C15 -5.4(6) yes
Zn1 N4 C16 C17 175.3(2) yes
C19 N4 C16 C15 178.8(4) yes
C19 N4 C16 C17 -0.5(5) yes
Zn1 N4 C19 C18 -175.7(2) yes
Zn1 N4 C19 C20 2.1(5) yes
C16 N4 C19 C18 0.0(5) yes
C16 N4 C19 C20 177.8(4) yes
Zn2 N5 C21 C22 169.5(2) yes
Zn2 N5 C21 C40 -10.8(5) yes
C24 N5 C21 C22 -0.4(5) yes
C24 N5 C21 C40 179.2(4) yes
Zn2 N5 C24 C23 -169.6(2) yes
Zn2 N5 C24 C25 11.9(5) yes
C21 N5 C24 C23 0.3(5) yes
C21 N5 C24 C25 -178.2(4) yes
Zn2 N6 C26 C25 -3.8(5) yes
Zn2 N6 C26 C27 176.3(2) yes
C29 N6 C26 C25 -179.8(4) yes
C29 N6 C26 C27 0.3(5) yes
Zn2 N6 C29 C28 -175.9(2) yes
Zn2 N6 C29 C30 3.2(6) yes
C26 N6 C29 C28 0.1(5) yes
C26 N6 C29 C30 179.2(4) yes
Zn2 N7 C31 C30 -8.4(6) yes
Zn2 N7 C31 C32 173.2(2) yes
C34 N7 C31 C30 176.8(5) yes
C34 N7 C31 C32 -1.6(5) yes
Zn2 N7 C34 C33 -174.1(2) yes
Zn2 N7 C34 C35 7.7(6) yes
C31 N7 C34 C33 0.7(5) yes
C31 N7 C34 C35 -177.5(5) yes
Zn2 N8 C36 C35 -2.4(6) yes
Zn2 N8 C36 C37 177.3(2) yes
C39 N8 C36 C35 -179.6(4) yes
C39 N8 C36 C37 0.1(5) yes
Zn2 N8 C39 C38 -177.5(2) yes
Zn2 N8 C39 C40 3.4(5) yes
C36 N8 C39 C38 -0.3(5) yes
C36 N8 C39 C40 -179.4(4) yes
Zn3 N9 C85 C86 174.9(2) yes
Zn3 N9 C85 C104 -7.8(5) yes
C88 N9 C85 C86 -1.9(5) yes
C88 N9 C85 C104 175.4(4) yes
Zn3 N9 C88 C87 -176.0(2) yes
Zn3 N9 C88 C89 3.9(5) yes
C85 N9 C88 C87 0.9(5) yes
C85 N9 C88 C89 -179.2(4) yes
Zn3 N10 C90 C89 1.6(5) yes
Zn3 N10 C90 C91 -178.0(2) yes
C93 N10 C90 C89 -179.0(4) yes
C93 N10 C90 C91 1.4(5) yes
Zn3 N10 C93 C92 178.4(2) yes
Zn3 N10 C93 C94 1.4(5) yes
C90 N10 C93 C92 -0.9(5) yes
C90 N10 C93 C94 -178.0(4) yes
Zn3 N11 C95 C94 -3.6(5) yes
Zn3 N11 C95 C96 177.1(2) yes
C98 N11 C95 C94 -180.0(4) yes
C98 N11 C95 C96 0.7(5) yes
Zn3 N11 C98 C97 -176.3(2) yes
Zn3 N11 C98 C99 4.5(6) yes
C95 N11 C98 C97 -0.0(5) yes
C95 N11 C98 C99 -179.2(4) yes
Zn3 N12 C100 C99 1.0(6) yes
Zn3 N12 C100 C101 179.8(2) yes
C103 N12 C100 C99 -178.3(4) yes
C103 N12 C100 C101 0.5(5) yes
Zn3 N12 C103 C102 179.6(2) yes
Zn3 N12 C103 C104 0.2(6) yes
C100 N12 C103 C102 -1.0(5) yes
C100 N12 C103 C104 179.5(4) yes
Zn4 N13 C105 C106 177.9(2) yes
Zn4 N13 C105 C124 -2.7(5) yes
C108 N13 C105 C106 -0.3(5) yes
C108 N13 C105 C124 179.1(4) yes
Zn4 N13 C108 C107 -179.1(2) yes
Zn4 N13 C108 C109 -0.5(6) yes
C105 N13 C108 C107 -0.9(5) yes
C105 N13 C108 C109 177.7(5) yes
Zn4 N14 C110 C109 -6.3(7) yes
Zn4 N14 C110 C111 174.0(3) yes
C113 N14 C110 C109 179.7(5) yes
C113 N14 C110 C111 -0.0(7) yes
Zn4 N14 C113 C112 -173.5(3) yes
Zn4 N14 C113 C114 5.3(6) yes
C110 N14 C113 C112 0.4(7) yes
C110 N14 C113 C114 179.2(5) yes
Zn4 N15 C115 C114 -8.3(6) yes
Zn4 N15 C115 C116 169.2(3) yes
C118 N15 C115 C114 -176.9(5) yes
C118 N15 C115 C116 0.6(6) yes
Zn4 N15 C118 C117 -169.1(3) yes
Zn4 N15 C118 C119 8.5(6) yes
C115 N15 C118 C117 -0.6(6) yes
C115 N15 C118 C119 177.0(5) yes
Zn4 N16 C120 C119 -0.9(6) yes
Zn4 N16 C120 C121 177.2(2) yes
C123 N16 C120 C119 -178.1(5) yes
C123 N16 C120 C121 0.1(5) yes
Zn4 N16 C123 C122 -177.7(2) yes
Zn4 N16 C123 C124 2.0(6) yes
C120 N16 C123 C122 -0.5(6) yes
C120 N16 C123 C124 179.2(5) yes
Zn5 N17 C169 C170 173.1(2) yes
Zn5 N17 C169 C188 -6.4(6) yes
C172 N17 C169 C170 -0.6(5) yes
C172 N17 C169 C188 179.9(5) yes
Zn5 N17 C172 C171 -173.0(2) yes
Zn5 N17 C172 C173 6.3(6) yes
C169 N17 C172 C171 0.7(5) yes
C169 N17 C172 C173 180.0(5) yes
Zn5 N18 C174 C173 -3.9(6) yes
Zn5 N18 C174 C175 175.2(3) yes
C177 N18 C174 C173 -177.8(5) yes
C177 N18 C174 C175 1.3(6) yes
Zn5 N18 C177 C176 -174.6(3) yes
Zn5 N18 C177 C178 4.5(7) yes
C174 N18 C177 C176 -0.8(6) yes
C174 N18 C177 C178 178.3(5) yes
Zn5 N19 C179 C178 -2.5(7) yes
Zn5 N19 C179 C180 178.9(3) yes
C182 N19 C179 C178 178.1(6) yes
C182 N19 C179 C180 -0.5(7) yes
Zn5 N19 C182 C181 -179.6(3) yes
Zn5 N19 C182 C183 1.7(8) yes
C179 N19 C182 C181 -0.1(7) yes
C179 N19 C182 C183 -178.9(6) yes
Zn5 N20 C184 C183 0.9(7) yes
Zn5 N20 C184 C185 179.9(3) yes
C187 N20 C184 C183 -178.4(6) yes
C187 N20 C184 C185 0.6(7) yes
Zn5 N20 C187 C186 -179.2(3) yes
Zn5 N20 C187 C188 0.6(6) yes
C184 N20 C187 C186 0.1(7) yes
C184 N20 C187 C188 179.9(5) yes
Zn6 N21 C189 C190 173.5(2) yes
Zn6 N21 C189 C208 -4.6(5) yes
C192 N21 C189 C190 1.3(5) yes
C192 N21 C189 C208 -176.8(4) yes
Zn6 N21 C192 C191 -172.0(2) yes
Zn6 N21 C192 C193 7.1(5) yes
C189 N21 C192 C191 0.2(5) yes
C189 N21 C192 C193 179.3(4) yes
Zn6 N22 C194 C193 -8.8(5) yes
Zn6 N22 C194 C195 170.9(2) yes
C197 N22 C194 C193 179.8(4) yes
C197 N22 C194 C195 -0.5(5) yes
Zn6 N22 C197 C196 -171.5(2) yes
Zn6 N22 C197 C198 9.7(6) yes
C194 N22 C197 C196 -0.0(5) yes
C194 N22 C197 C198 -178.9(4) yes
Zn6 N23 C199 C198 -3.4(5) yes
Zn6 N23 C199 C200 176.8(2) yes
C202 N23 C199 C198 180.0(4) yes
C202 N23 C199 C200 0.2(5) yes
Zn6 N23 C202 C201 -175.7(2) yes
Zn6 N23 C202 C203 5.1(5) yes
C199 N23 C202 C201 1.0(5) yes
C199 N23 C202 C203 -178.2(4) yes
Zn6 N24 C204 C203 -6.1(5) yes
Zn6 N24 C204 C205 173.3(2) yes
C207 N24 C204 C203 178.9(4) yes
C207 N24 C204 C205 -1.7(5) yes
Zn6 N24 C207 C206 -172.7(2) yes
Zn6 N24 C207 C208 9.1(5) yes
C204 N24 C207 C206 2.4(5) yes
C204 N24 C207 C208 -175.8(4) yes
N1 C1 C2 C3 -1.9(5) yes
N1 C1 C2 C41 -178.9(5) yes
C20 C1 C2 C3 175.9(4) yes
C20 C1 C2 C41 -1.2(8) yes
N1 C1 C20 C19 0.3(7) yes
C2 C1 C20 C19 -177.1(4) yes
C1 C2 C3 C4 1.9(5) yes
C1 C2 C3 C44 -176.0(4) yes
C41 C2 C3 C4 179.6(4) yes
C41 C2 C3 C44 1.7(6) yes
C1 C2 C41 C42 -126.4(5) yes
C1 C2 C41 C54 122.8(5) yes
C3 C2 C41 C42 56.7(5) yes
C3 C2 C41 C54 -54.1(5) yes
C2 C3 C4 N1 -1.3(5) yes
C2 C3 C4 C5 176.0(4) yes
C44 C3 C4 N1 175.9(5) yes
C44 C3 C4 C5 -6.8(8) yes
C2 C3 C44 C43 -59.5(5) yes
C2 C3 C44 C45 52.0(5) yes
C4 C3 C44 C43 123.5(5) yes
C4 C3 C44 C45 -125.1(5) yes
N1 C4 C5 C6 -0.3(7) yes
C3 C4 C5 C6 -177.2(4) yes
C4 C5 C6 N2 -2.6(7) yes
C4 C5 C6 C7 177.8(4) yes
N2 C6 C7 C8 -1.5(5) yes
N2 C6 C7 C55 178.5(4) yes
C5 C6 C7 C8 178.1(4) yes
C5 C6 C7 C55 -1.9(7) yes
C6 C7 C8 C9 1.5(5) yes
C6 C7 C8 C56 -176.4(5) yes
C55 C7 C8 C9 -178.5(5) yes
C55 C7 C8 C56 3.5(9) yes
C7 C8 C9 N2 -1.1(5) yes
C7 C8 C9 C10 179.9(5) yes
C56 C8 C9 N2 176.9(4) yes
C56 C8 C9 C10 -2.1(8) yes
C7 C8 C56 C57 97.0(6) yes
C9 C8 C56 C57 -80.6(6) yes
N2 C9 C10 C11 0.6(7) yes
C8 C9 C10 C11 179.6(5) yes
C9 C10 C11 N3 -1.2(8) yes
C9 C10 C11 C12 -179.1(5) yes
N3 C11 C12 C13 0.3(5) yes
N3 C11 C12 C60 -177.9(4) yes
C10 C11 C12 C13 178.5(5) yes
C10 C11 C12 C60 0.2(8) yes
C11 C12 C13 C14 -1.0(5) yes
C11 C12 C13 C62 177.8(5) yes
C60 C12 C13 C14 177.1(5) yes
C60 C12 C13 C62 -4.1(10) yes
C11 C12 C60 C61 -83.4(6) yes
C13 C12 C60 C61 98.8(7) yes
C12 C13 C14 N3 1.4(6) yes
C12 C13 C14 C15 -178.8(5) yes
C62 C13 C14 N3 -177.4(5) yes
C62 C13 C14 C15 2.3(8) yes
C12 C13 C62 C63 -108.3(6) yes
C14 C13 C62 C63 70.3(6) yes
N3 C14 C15 C16 3.2(7) yes
C13 C14 C15 C16 -176.5(5) yes
C14 C15 C16 N4 -1.0(8) yes
C14 C15 C16 C17 178.3(5) yes
N4 C16 C17 C18 0.8(5) yes
N4 C16 C17 C64 -179.4(4) yes
C15 C16 C17 C18 -178.5(5) yes
C15 C16 C17 C64 1.3(8) yes
C16 C17 C18 C19 -0.7(5) yes
C16 C17 C18 C68 179.6(5) yes
C64 C17 C18 C19 179.4(5) yes
C64 C17 C18 C68 -0.2(9) yes
C16 C17 C64 C65 -92.7(6) yes
C18 C17 C64 C65 87.1(6) yes
C17 C18 C19 N4 0.5(5) yes
C17 C18 C19 C20 -177.3(5) yes
C68 C18 C19 N4 -179.9(4) yes
C68 C18 C19 C20 2.3(8) yes
N4 C19 C20 C1 -1.4(7) yes
C18 C19 C20 C1 176.1(5) yes
N5 C21 C22 C23 0.4(5) yes
N5 C21 C22 C48 -179.4(5) yes
C40 C21 C22 C23 -179.2(5) yes
C40 C21 C22 C48 0.9(9) yes
N5 C21 C40 C39 3.0(7) yes
C22 C21 C40 C39 -177.5(5) yes
C21 C22 C23 C24 -0.2(5) yes
C21 C22 C23 C51 179.8(4) yes
C48 C22 C23 C24 179.7(4) yes
C48 C22 C23 C51 -0.3(6) yes
C21 C22 C48 C47 126.5(5) yes
C21 C22 C48 C49 -121.6(6) yes
C23 C22 C48 C47 -53.3(5) yes
C23 C22 C48 C49 58.5(5) yes
C22 C23 C24 N5 -0.1(5) yes
C22 C23 C24 C25 178.4(5) yes
C51 C23 C24 N5 179.9(5) yes
C51 C23 C24 C25 -1.6(8) yes
C22 C23 C51 C50 -57.4(5) yes
C22 C23 C51 C52 51.7(5) yes
C24 C23 C51 C50 122.6(5) yes
C24 C23 C51 C52 -128.2(5) yes
N5 C24 C25 C26 -2.3(7) yes
C23 C24 C25 C26 179.4(5) yes
C24 C25 C26 N6 -2.1(8) yes
C24 C25 C26 C27 177.8(5) yes
N6 C26 C27 C28 -0.6(5) yes
N6 C26 C27 C69 179.0(4) yes
C25 C26 C27 C28 179.5(4) yes
C25 C26 C27 C69 -0.9(8) yes
C26 C27 C28 C29 0.6(5) yes
C26 C27 C28 C70 -177.9(4) yes
C69 C27 C28 C29 -179.0(5) yes
C69 C27 C28 C70 2.5(8) yes
C27 C28 C29 N6 -0.5(5) yes
C27 C28 C29 C30 -179.6(5) yes
C70 C28 C29 N6 178.1(4) yes
C70 C28 C29 C30 -1.0(8) yes
C27 C28 C70 C71 79.0(7) yes
C29 C28 C70 C71 -99.2(6) yes
N6 C29 C30 C31 1.0(7) yes
C28 C29 C30 C31 -180.0(5) yes
C29 C30 C31 N7 1.8(8) yes
C29 C30 C31 C32 179.9(5) yes
N7 C31 C32 C33 1.9(5) yes
N7 C31 C32 C74 -178.3(4) yes
C30 C31 C32 C33 -176.4(5) yes
C30 C31 C32 C74 3.3(8) yes
C31 C32 C33 C34 -1.4(5) yes
C31 C32 C33 C76 176.5(5) yes
C74 C32 C33 C34 178.8(5) yes
C74 C32 C33 C76 -3.3(9) yes
C31 C32 C74 C75 79.1(6) yes
C33 C32 C74 C75 -101.2(6) yes
C32 C33 C34 N7 0.5(5) yes
C32 C33 C34 C35 178.7(5) yes
C76 C33 C34 N7 -177.4(5) yes
C76 C33 C34 C35 0.8(8) yes
C32 C33 C76 C77 76.1(7) yes
C34 C33 C76 C77 -106.5(6) yes
N7 C34 C35 C36 -0.1(7) yes
C33 C34 C35 C36 -178.1(5) yes
C34 C35 C36 N8 -2.7(8) yes
C34 C35 C36 C37 177.7(5) yes
N8 C36 C37 C38 0.2(5) yes
N8 C36 C37 C78 178.6(4) yes
C35 C36 C37 C38 179.8(5) yes
C35 C36 C37 C78 -1.8(8) yes
C36 C37 C38 C39 -0.4(5) yes
C36 C37 C38 C82 179.3(5) yes
C78 C37 C38 C39 -178.7(5) yes
C78 C37 C38 C82 0.9(8) yes
C36 C37 C78 C79 -99.7(5) yes
C38 C37 C78 C79 78.4(6) yes
C37 C38 C39 N8 0.4(5) yes
C37 C38 C39 C40 179.5(5) yes
C82 C38 C39 N8 -179.2(5) yes
C82 C38 C39 C40 -0.2(8) yes
N8 C39 C40 C21 1.1(7) yes
C38 C39 C40 C21 -177.8(5) yes
C2 C41 C42 C43 -55.4(5) yes
C54 C41 C42 C43 55.6(4) yes
C2 C41 C54 C45 52.3(5) yes
C2 C41 C54 C53 -126.5(4) yes
C42 C41 C54 C45 -58.8(5) yes
C42 C41 C54 C53 122.4(4) yes
C41 C42 C43 C44 1.0(5) yes
C42 C43 C44 C3 54.4(5) yes
C42 C43 C44 C45 -57.4(5) yes
C3 C44 C45 C46 130.2(4) yes
C3 C44 C45 C54 -52.4(5) yes
C43 C44 C45 C46 -118.0(5) yes
C43 C44 C45 C54 59.3(5) yes
C44 C45 C46 O1 -0.0(7) yes
C44 C45 C46 C47 -178.5(4) yes
C54 C45 C46 O1 -177.2(4) yes
C54 C45 C46 C47 4.3(6) yes
C44 C45 C54 C41 0.4(5) yes
C44 C45 C54 C53 179.3(4) yes
C46 C45 C54 C41 177.9(4) yes
C46 C45 C54 C53 -3.2(7) yes
O1 C46 C47 C48 1.6(6) yes
O1 C46 C47 C52 180.0(4) yes
C45 C46 C47 C48 -180.0(4) yes
C45 C46 C47 C52 -1.5(6) yes
C46 C47 C48 C22 -127.5(5) yes
C46 C47 C48 C49 121.1(5) yes
C52 C47 C48 C22 54.0(5) yes
C52 C47 C48 C49 -57.4(5) yes
C46 C47 C52 C51 179.0(4) yes
C46 C47 C52 C53 -2.4(7) yes
C48 C47 C52 C51 -2.3(5) yes
C48 C47 C52 C53 176.2(4) yes
C22 C48 C49 C50 -56.2(5) yes
C47 C48 C49 C50 56.3(5) yes
C48 C49 C50 C51 1.0(5) yes
C49 C50 C51 C23 53.7(5) yes
C49 C50 C51 C52 -57.2(5) yes
C23 C51 C52 C47 -49.5(5) yes
C23 C51 C52 C53 132.0(4) yes
C50 C51 C52 C47 60.7(5) yes
C50 C51 C52 C53 -117.8(5) yes
C47 C52 C53 O2 -179.2(4) yes
C47 C52 C53 C54 3.5(6) yes
C51 C52 C53 O2 -0.8(7) yes
C51 C52 C53 C54 -178.1(4) yes
O2 C53 C54 C41 0.7(6) yes
O2 C53 C54 C45 -178.0(4) yes
C52 C53 C54 C41 178.0(4) yes
C52 C53 C54 C45 -0.7(6) yes
C8 C56 C57 C58 -67.7(6) yes
C56 C57 C58 C59 -70.1(7) yes
C17 C64 C65 C66 174.0(5) yes
C64 C65 C66 C67 57.1(9) yes
C28 C70 C71 C72 64.5(8) yes
C70 C71 C72 C73 -173.0(6) yes
C37 C78 C79 C80 166.3(4) yes
C78 C79 C80 C81 -70.3(6) yes
N9 C85 C86 C87 2.3(5) yes
N9 C85 C86 C125 -177.9(5) yes
C104 C85 C86 C87 -174.9(4) yes
C104 C85 C86 C125 4.8(9) yes
N9 C85 C104 C103 1.2(7) yes
C86 C85 C104 C103 178.0(5) yes
C85 C86 C87 C88 -1.7(5) yes
C85 C86 C87 C128 179.6(4) yes
C125 C86 C87 C88 178.4(4) yes
C125 C86 C87 C128 -0.2(6) yes
C85 C86 C125 C126 -120.8(6) yes
C85 C86 C125 C138 126.7(5) yes
C87 C86 C125 C126 59.0(5) yes
C87 C86 C125 C138 -53.6(5) yes
C86 C87 C88 N9 0.5(5) yes
C86 C87 C88 C89 -179.3(4) yes
C128 C87 C88 N9 178.8(5) yes
C128 C87 C88 C89 -1.1(8) yes
C86 C87 C128 C127 -58.0(5) yes
C86 C87 C128 C129 53.5(5) yes
C88 C87 C128 C127 123.8(5) yes
C88 C87 C128 C129 -124.6(5) yes
N9 C88 C89 C90 -3.4(7) yes
C87 C88 C89 C90 176.4(4) yes
C88 C89 C90 N10 0.4(7) yes
C88 C89 C90 C91 180.0(4) yes
N10 C90 C91 C92 -1.4(5) yes
N10 C90 C91 C139 179.9(4) yes
C89 C90 C91 C92 179.1(4) yes
C89 C90 C91 C139 0.3(7) yes
C90 C91 C92 C93 0.7(5) yes
C90 C91 C92 C140 -178.6(4) yes
C139 C91 C92 C93 179.4(5) yes
C139 C91 C92 C140 0.1(8) yes
C91 C92 C93 N10 0.1(5) yes
C91 C92 C93 C94 177.1(4) yes
C140 C92 C93 N10 179.5(4) yes
C140 C92 C93 C94 -3.5(7) yes
C91 C92 C140 C141 -100.8(6) yes
C93 C92 C140 C141 80.0(5) yes
N10 C93 C94 C95 3.9(7) yes
C92 C93 C94 C95 -172.7(4) yes
C93 C94 C95 N11 -2.7(7) yes
C93 C94 C95 C96 176.5(4) yes
N11 C95 C96 C97 -1.1(5) yes
N11 C95 C96 C144 176.0(4) yes
C94 C95 C96 C97 179.5(4) yes
C94 C95 C96 C144 -3.3(7) yes
C95 C96 C97 C98 1.1(5) yes
C95 C96 C97 C146 -178.1(4) yes
C144 C96 C97 C98 -175.8(5) yes
C144 C96 C97 C146 5.1(8) yes
C95 C96 C144 C145 -72.6(6) yes
C97 C96 C144 C145 103.8(6) yes
C96 C97 C98 N11 -0.7(5) yes
C96 C97 C98 C99 178.5(5) yes
C146 C97 C98 N11 178.5(4) yes
C146 C97 C98 C99 -2.3(8) yes
C96 C97 C146 C147 -82.2(6) yes
C98 C97 C146 C147 98.8(6) yes
N11 C98 C99 C100 -0.9(7) yes
C97 C98 C99 C100 -180.0(5) yes
C98 C99 C100 N12 -1.9(8) yes
C98 C99 C100 C101 179.4(5) yes
N12 C100 C101 C102 0.2(5) yes
N12 C100 C101 C148 -178.9(4) yes
C99 C100 C101 C102 179.0(5) yes
C99 C100 C101 C148 -0.1(8) yes
C100 C101 C102 C103 -0.8(5) yes
C100 C101 C102 C152 178.7(5) yes
C148 C101 C102 C103 178.3(5) yes
C148 C101 C102 C152 -2.1(9) yes
C100 C101 C148 C149 81.3(6) yes
C102 C101 C148 C149 -97.7(6) yes
C101 C102 C103 N12 1.2(6) yes
C101 C102 C103 C104 -179.4(5) yes
C152 C102 C103 N12 -178.3(5) yes
C152 C102 C103 C104 1.1(9) yes
N12 C103 C104 C85 2.8(7) yes
C102 C103 C104 C85 -176.6(5) yes
N13 C105 C106 C107 1.5(5) yes
N13 C105 C106 C132 -178.6(5) yes
C124 C105 C106 C107 -177.9(5) yes
C124 C105 C106 C132 2.1(9) yes
N13 C105 C124 C123 -1.0(7) yes
C106 C105 C124 C123 178.2(5) yes
C105 C106 C107 C108 -2.0(5) yes
C105 C106 C107 C135 179.8(4) yes
C132 C106 C107 C108 178.1(4) yes
C132 C106 C107 C135 -0.1(6) yes
C105 C106 C132 C131 127.8(5) yes
C105 C106 C132 C133 -121.8(6) yes
C107 C106 C132 C131 -52.3(5) yes
C107 C106 C132 C133 58.1(5) yes
C106 C107 C108 N13 1.9(5) yes
C106 C107 C108 C109 -176.7(5) yes
C135 C107 C108 N13 179.4(5) yes
C135 C107 C108 C109 0.9(9) yes
C106 C107 C135 C134 -57.9(5) yes
C106 C107 C135 C136 53.4(5) yes
C108 C107 C135 C134 124.7(6) yes
C108 C107 C135 C136 -124.0(6) yes
N13 C108 C109 C110 -0.7(8) yes
C107 C108 C109 C110 177.7(5) yes
C108 C109 C110 N14 4.4(9) yes
C108 C109 C110 C111 -175.9(5) yes
N14 C110 C111 C112 -0.4(7) yes
N14 C110 C111 C153 -179.8(6) yes
C109 C110 C111 C112 179.8(6) yes
C109 C110 C111 C153 0.5(10) yes
C110 C111 C112 C113 0.6(7) yes
C110 C111 C112 C154 -178.4(6) yes
C153 C111 C112 C113 180.0(8) yes
C153 C111 C112 C154 0.9(13) yes
C111 C112 C113 N14 -0.7(7) yes
C111 C112 C113 C114 -179.4(6) yes
C154 C112 C113 N14 178.4(6) yes
C154 C112 C113 C114 -0.3(10) yes
C111 C112 C154 C155 83.8(9) yes
C113 C112 C154 C155 -95.1(8) yes
N14 C113 C114 C115 -1.2(8) yes
C112 C113 C114 C115 177.4(6) yes
C113 C114 C115 N15 2.8(9) yes
C113 C114 C115 C116 -174.2(5) yes
N15 C115 C116 C117 -0.3(6) yes
N15 C115 C116 C158 -177.4(5) yes
C114 C115 C116 C117 177.1(5) yes
C114 C115 C116 C158 0.0(9) yes
C115 C116 C117 C118 -0.0(6) yes
C115 C116 C117 C160 -175.3(5) yes
C158 C116 C117 C118 176.8(5) yes
C158 C116 C117 C160 1.5(10) yes
C115 C116 C158 C159 77.5(7) yes
C117 C116 C158 C159 -98.8(7) yes
C116 C117 C118 N15 0.4(6) yes
C116 C117 C118 C119 -177.2(5) yes
C160 C117 C118 N15 175.8(5) yes
C160 C117 C118 C119 -1.8(9) yes
C116 C117 C160 C161 92.6(7) yes
C118 C117 C160 C161 -81.8(7) yes
N15 C118 C119 C120 -3.3(8) yes
C117 C118 C119 C120 173.9(5) yes
C118 C119 C120 N16 -0.7(9) yes
C118 C119 C120 C121 -178.6(5) yes
N16 C120 C121 C122 0.4(5) yes
N16 C120 C121 C162 -177.1(4) yes
C119 C120 C121 C122 178.5(5) yes
C119 C120 C121 C162 1.0(8) yes
C120 C121 C122 C123 -0.7(5) yes
C120 C121 C122 C166 179.5(5) yes
C162 C121 C122 C123 176.6(5) yes
C162 C121 C122 C166 -3.1(9) yes
C120 C121 C162 C163 97.7(6) yes
C122 C121 C162 C163 -79.2(7) yes
C121 C122 C123 N16 0.8(6) yes
C121 C122 C123 C124 -178.9(5) yes
C166 C122 C123 N16 -179.4(5) yes
C166 C122 C123 C124 0.9(8) yes
N16 C123 C124 C105 1.4(7) yes
C122 C123 C124 C105 -178.9(5) yes
C86 C125 C126 C127 -56.4(4) yes
C138 C125 C126 C127 56.1(4) yes
C86 C125 C138 C129 52.8(5) yes
C86 C125 C138 C137 -128.2(5) yes
C126 C125 C138 C129 -59.1(5) yes
C126 C125 C138 C137 119.9(5) yes
C125 C126 C127 C128 1.0(5) yes
C126 C127 C128 C87 54.7(4) yes
C126 C127 C128 C129 -57.0(4) yes
C87 C128 C129 C130 126.5(4) yes
C87 C128 C129 C138 -53.0(5) yes
C127 C128 C129 C130 -121.9(4) yes
C127 C128 C129 C138 58.6(5) yes
C128 C129 C130 O3 0.4(6) yes
C128 C129 C130 C131 -176.4(4) yes
C138 C129 C130 O3 179.9(4) yes
C138 C129 C130 C131 3.1(6) yes
C128 C129 C138 C125 0.3(5) yes
C128 C129 C138 C137 -178.8(4) yes
C130 C129 C138 C125 -179.2(4) yes
C130 C129 C138 C137 1.6(6) yes
O3 C130 C131 C132 1.6(6) yes
O3 C130 C131 C136 179.1(4) yes
C129 C130 C131 C132 178.3(4) yes
C129 C130 C131 C136 -4.1(6) yes
C130 C131 C132 C106 -131.5(4) yes
C130 C131 C132 C133 117.6(5) yes
C136 C131 C132 C106 50.9(5) yes
C136 C131 C132 C133 -60.1(5) yes
C130 C131 C136 C135 -176.7(4) yes
C130 C131 C136 C137 0.3(6) yes
C132 C131 C136 C135 1.2(5) yes
C132 C131 C136 C137 178.1(4) yes
C106 C132 C133 C134 -56.2(5) yes
C131 C132 C133 C134 56.0(5) yes
C132 C133 C134 C135 2.0(5) yes
C133 C134 C135 C107 53.8(5) yes
C133 C134 C135 C136 -59.3(5) yes
C107 C135 C136 C131 -53.2(5) yes
C107 C135 C136 C137 130.0(5) yes
C134 C135 C136 C131 59.6(5) yes
C134 C135 C136 C137 -117.2(5) yes
C131 C136 C137 O4 -177.7(4) yes
C131 C136 C137 C138 4.4(7) yes
C135 C136 C137 O4 -1.1(7) yes
C135 C136 C137 C138 -179.0(4) yes
O4 C137 C138 C125 -2.3(6) yes
O4 C137 C138 C129 176.7(4) yes
C136 C137 C138 C125 175.6(4) yes
C136 C137 C138 C129 -5.4(6) yes
C92 C140 C141 C142 -175.8(4) yes
C140 C141 C142 C143 72.4(6) yes
C101 C148 C149 C150 63.9(6) yes
C148 C149 C150 C151 -176.1(5) yes
C112 C154 C155 C156 68.2(10) yes
C154 C155 C156 C157 173.9(7) yes
C121 C162 C163 C164 177.8(7) yes
C162 C163 C164 C165 70.0(10) yes
N17 C169 C170 C171 0.3(5) yes
N17 C169 C170 C212 -177.0(5) yes
C188 C169 C170 C171 179.8(5) yes
C188 C169 C170 C212 2.4(9) yes
N17 C169 C188 C187 0.3(7) yes
C170 C169 C188 C187 -179.1(5) yes
C169 C170 C171 C172 0.1(5) yes
C169 C170 C171 C209 -179.3(4) yes
C212 C170 C171 C172 178.2(4) yes
C212 C170 C171 C209 -1.2(6) yes
C169 C170 C212 C211 -123.9(6) yes
C169 C170 C212 C213 124.3(6) yes
C171 C170 C212 C211 58.9(5) yes
C171 C170 C212 C213 -52.9(5) yes
C170 C171 C172 N17 -0.5(5) yes
C170 C171 C172 C173 -179.8(5) yes
C209 C171 C172 N17 178.7(5) yes
C209 C171 C172 C173 -0.6(9) yes
C170 C171 C209 C210 -56.7(5) yes
C170 C171 C209 C222 54.9(5) yes
C172 C171 C209 C210 124.1(6) yes
C172 C171 C209 C222 -124.3(6) yes
N17 C172 C173 C174 -1.8(8) yes
C171 C172 C173 C174 177.4(5) yes
C172 C173 C174 N18 0.5(8) yes
C172 C173 C174 C175 -178.4(5) yes
N18 C174 C175 C176 -1.4(6) yes
N18 C174 C175 C223 179.7(5) yes
C173 C174 C175 C176 177.7(5) yes
C173 C174 C175 C223 -1.3(8) yes
C174 C175 C176 C177 0.8(6) yes
C174 C175 C176 C224 -177.8(6) yes
C223 C175 C176 C177 179.7(6) yes
C223 C175 C176 C224 1.1(11) yes
C175 C176 C177 N18 -0.0(6) yes
C175 C176 C177 C178 -179.1(6) yes
C224 C176 C177 N18 178.7(5) yes
C224 C176 C177 C178 -0.3(10) yes
C175 C176 C224 C225 -111.1(8) yes
C177 C176 C224 C225 70.4(8) yes
N18 C177 C178 C179 0.6(9) yes
C176 C177 C178 C179 179.5(6) yes
C177 C178 C179 N19 -1.6(10) yes
C177 C178 C179 C180 176.8(6) yes
N19 C179 C180 C181 1.0(7) yes
N19 C179 C180 C228 178.4(6) yes
C178 C179 C180 C181 -177.6(6) yes
C178 C179 C180 C228 -0.2(10) yes
C179 C180 C181 C182 -1.0(7) yes
C179 C180 C181 C230 178.1(6) yes
C228 C180 C181 C182 -178.3(6) yes
C228 C180 C181 C230 0.8(12) yes
C179 C180 C228 C229 -83.3(8) yes
C181 C180 C228 C229 93.5(8) yes
C180 C181 C182 N19 0.8(7) yes
C180 C181 C182 C183 179.5(6) yes
C230 C181 C182 N19 -178.4(6) yes
C230 C181 C182 C183 0.3(11) yes
C180 C181 C230 C231 -106.1(8) yes
C182 C181 C230 C231 72.9(8) yes
N19 C182 C183 C184 1.0(10) yes
C181 C182 C183 C184 -177.6(6) yes
C182 C183 C184 N20 -2.4(10) yes
C182 C183 C184 C185 178.8(7) yes
N20 C184 C185 C186 -1.1(7) yes
N20 C184 C185 C232 174.8(6) yes
C183 C184 C185 C186 177.8(6) yes
C183 C184 C185 C232 -6.3(11) yes
C184 C185 C186 C187 1.2(7) yes
C184 C185 C186 C236 178.9(6) yes
C232 C185 C186 C187 -174.7(7) yes
C232 C185 C186 C236 3.0(13) yes
C184 C185 C232 C233 -68.4(9) yes
C186 C185 C232 C233 106.8(9) yes
C185 C186 C187 N20 -0.8(7) yes
C185 C186 C187 C188 179.4(6) yes
C236 C186 C187 N20 -178.7(6) yes
C236 C186 C187 C188 1.5(10) yes
N20 C187 C188 C169 2.8(8) yes
C186 C187 C188 C169 -177.4(6) yes
N21 C189 C190 C191 -2.4(5) yes
N21 C189 C190 C219 177.4(5) yes
C208 C189 C190 C191 175.7(4) yes
C208 C189 C190 C219 -4.5(8) yes
N21 C189 C208 C207 -1.3(7) yes
C190 C189 C208 C207 -179.2(4) yes
C189 C190 C191 C192 2.5(5) yes
C189 C190 C191 C216 -178.1(4) yes
C219 C190 C191 C192 -177.4(4) yes
C219 C190 C191 C216 2.0(6) yes
C189 C190 C219 C218 -123.9(5) yes
C189 C190 C219 C220 125.6(5) yes
C191 C190 C219 C218 55.9(5) yes
C191 C190 C219 C220 -54.6(5) yes
C190 C191 C192 N21 -1.8(5) yes
C190 C191 C192 C193 179.1(4) yes
C216 C191 C192 N21 179.0(5) yes
C216 C191 C192 C193 -0.1(9) yes
C190 C191 C216 C215 51.6(5) yes
C190 C191 C216 C217 -59.6(5) yes
C192 C191 C216 C215 -129.2(5) yes
C192 C191 C216 C217 119.6(6) yes
N21 C192 C193 C194 2.1(7) yes
C191 C192 C193 C194 -179.0(5) yes
C192 C193 C194 N22 -1.2(8) yes
C192 C193 C194 C195 179.1(5) yes
N22 C194 C195 C196 0.9(5) yes
N22 C194 C195 C237 179.5(4) yes
C193 C194 C195 C196 -179.4(5) yes
C193 C194 C195 C237 -0.8(8) yes
C194 C195 C196 C197 -0.9(5) yes
C194 C195 C196 C238 -179.1(5) yes
C237 C195 C196 C197 -179.4(5) yes
C237 C195 C196 C238 2.3(9) yes
C195 C196 C197 N22 0.6(5) yes
C195 C196 C197 C198 179.4(5) yes
C238 C196 C197 N22 178.9(5) yes
C238 C196 C197 C198 -2.3(8) yes
C195 C196 C238 C239 79.2(7) yes
C197 C196 C238 C239 -98.8(6) yes
N22 C197 C198 C199 -1.8(7) yes
C196 C197 C198 C199 179.5(5) yes
C197 C198 C199 N23 -1.6(8) yes
C197 C198 C199 C200 178.2(5) yes
N23 C199 C200 C201 -1.4(5) yes
N23 C199 C200 C242 178.7(4) yes
C198 C199 C200 C201 178.9(5) yes
C198 C199 C200 C242 -1.0(8) yes
C199 C200 C201 C202 1.9(5) yes
C199 C200 C201 C244 -177.5(4) yes
C242 C200 C201 C202 -178.2(5) yes
C242 C200 C201 C244 2.4(8) yes
C199 C200 C242 C243 94.7(6) yes
C201 C200 C242 C243 -85.1(6) yes
C200 C201 C202 N23 -1.9(5) yes
C200 C201 C202 C203 177.3(4) yes
C244 C201 C202 N23 177.6(4) yes
C244 C201 C202 C203 -3.2(7) yes
C200 C201 C244 C245 99.0(6) yes
C202 C201 C244 C245 -80.3(6) yes
N23 C202 C203 C204 0.3(7) yes
C201 C202 C203 C204 -178.9(5) yes
C202 C203 C204 N24 0.2(7) yes
C202 C203 C204 C205 -179.1(4) yes
N24 C204 C205 C206 0.4(5) yes
N24 C204 C205 C246 -178.5(4) yes
C203 C204 C205 C206 179.7(4) yes
C203 C204 C205 C246 0.9(7) yes
C204 C205 C206 C207 1.1(5) yes
C204 C205 C206 C250 -179.6(4) yes
C246 C205 C206 C207 179.8(5) yes
C246 C205 C206 C250 -0.8(8) yes
C204 C205 C246 C247 80.5(6) yes
C206 C205 C246 C247 -98.1(6) yes
C205 C206 C207 N24 -2.2(5) yes
C205 C206 C207 C208 175.9(4) yes
C250 C206 C207 N24 178.4(4) yes
C250 C206 C207 C208 -3.4(7) yes
N24 C207 C208 C189 -1.0(7) yes
C206 C207 C208 C189 -178.9(4) yes
C171 C209 C210 C211 54.3(5) yes
C222 C209 C210 C211 -57.0(5) yes
C171 C209 C222 C213 -54.2(5) yes
C171 C209 C222 C221 124.4(5) yes
C210 C209 C222 C213 57.9(5) yes
C210 C209 C222 C221 -123.4(5) yes
C209 C210 C211 C212 0.8(5) yes
C210 C211 C212 C170 -55.9(5) yes
C210 C211 C212 C213 56.3(5) yes
C170 C212 C213 C214 -126.3(5) yes
C170 C212 C213 C222 52.3(5) yes
C211 C212 C213 C214 121.8(5) yes
C211 C212 C213 C222 -59.6(5) yes
C212 C213 C214 O6 -2.3(7) yes
C212 C213 C214 C215 174.4(4) yes
C222 C213 C214 O6 179.2(4) yes
C222 C213 C214 C215 -4.1(7) yes
C212 C213 C222 C209 1.2(6) yes
C212 C213 C222 C221 -177.5(4) yes
C214 C213 C222 C209 179.9(4) yes
C214 C213 C222 C221 1.2(7) yes
O6 C214 C215 C216 -1.8(6) yes
O6 C214 C215 C220 -180.0(4) yes
C213 C214 C215 C216 -178.5(4) yes
C213 C214 C215 C220 3.3(6) yes
C214 C215 C216 C191 129.9(5) yes
C214 C215 C216 C217 -119.2(5) yes
C220 C215 C216 C191 -51.9(5) yes
C220 C215 C216 C217 59.0(5) yes
C214 C215 C220 C219 178.2(4) yes
C214 C215 C220 C221 0.4(7) yes
C216 C215 C220 C219 -0.1(5) yes
C216 C215 C220 C221 -178.0(4) yes
C191 C216 C217 C218 56.2(5) yes
C215 C216 C217 C218 -55.5(5) yes
C216 C217 C218 C219 -1.8(5) yes
C217 C218 C219 C190 -53.3(5) yes
C217 C218 C219 C220 58.0(5) yes
C190 C219 C220 C215 52.9(5) yes
C190 C219 C220 C221 -129.4(4) yes
C218 C219 C220 C215 -59.1(5) yes
C218 C219 C220 C221 118.6(5) yes
C215 C220 C221 O5 177.9(4) yes
C215 C220 C221 C222 -3.3(7) yes
C219 C220 C221 O5 0.4(7) yes
C219 C220 C221 C222 179.1(4) yes
O5 C221 C222 C209 2.7(6) yes
O5 C221 C222 C213 -178.7(4) yes
C220 C221 C222 C209 -176.0(4) yes
C220 C221 C222 C213 2.5(7) yes
C176 C224 C225 C226 157.6(7) yes
C224 C225 C226 C227 78.0(8) yes
C185 C232 C233 C234 -74.7(10) yes
C232 C233 C234 C235 168.1(8) yes
C196 C238 C239 C240 73.2(8) yes
C238 C239 C240 C241 78.0(8) yes
C205 C246 C247 C248 66.7(6) yes
C246 C247 C248 C249 179.9(5) yes
Cl1 C253 C254 C255 -175.8(7) yes
C258 C253 C254 C255 -5.2(16) yes
Cl1 C253 C258 C257 179.3(9) yes
C254 C253 C258 C257 8.6(16) yes
C253 C254 C255 C256 0.9(15) yes
C254 C255 C256 C257 0.1(16) yes
C255 C256 C257 C258 3.7(19) yes
C256 C257 C258 C253 -7.8(19) yes
